data_4324249
loop_
_publ_author_name
'Hartmut Schubert'
'J\"org-Alexander Dimmer'
'Fritz-Robert K\"uchle'
'Klaus Eichele'
'Lars Wesemann'

_publ_section_title
;
 Homoleptic Coinage Metal Compounds of Group(IV) heteroborates
;
_journal_name_full 'Inorganic Chemistry'
_journal_page_first 664
_journal_page_last 670
_journal_paper_doi 10.1021/ic102118n
_journal_volume 50
_journal_year 2011
_chemical_formula_sum 'C76 H274 Ag7 B88 N11 Sn8'
_chemical_formula_weight 3998.95
_chemical_name_systematic
;
 ?
;
_space_group_IT_number 18
_symmetry_cell_setting orthorhombic
_symmetry_space_group_name_Hall 'P 2 2ab'
_symmetry_space_group_name_H-M 'P 21 21 2'
_atom_sites_solution_hydrogens geom
_atom_sites_solution_primary direct
_atom_sites_solution_secondary difmap
_audit_creation_method SHELXL-97
_cell_angle_alpha 90.00
_cell_angle_beta 90.00
_cell_angle_gamma 90.00
_cell_formula_units_Z 2
_cell_length_a 15.8873(2)
_cell_length_b 28.9709(3)
_cell_length_c 19.5813(3)
_cell_measurement_temperature 173(2)
_cell_volume 9012.7(2)
_computing_cell_refinement 'Stoe X-Area'
_computing_data_collection 'Stoe WinXpose'
_computing_data_reduction 'Stoe X-Area'
_computing_molecular_graphics ORTEP3
_computing_publication_material SHELX97
_computing_structure_refinement 'SHELXL-97 (Sheldrick, 1997)'
_computing_structure_solution 'SHELXS-97 (Sheldrick, 1990)'
_diffrn_ambient_temperature 173(2)
_diffrn_measured_fraction_theta_full 0.996
_diffrn_measured_fraction_theta_max 0.996
_diffrn_measurement_device_type 'Stoe IPDS 2T'
_diffrn_measurement_method 'OMEGA SCANS'
_diffrn_radiation_monochromator graphite
_diffrn_radiation_source 'fine-focus sealed tube'
_diffrn_radiation_type MoK\a
_diffrn_radiation_wavelength 0.71073
_diffrn_reflns_av_R_equivalents 0.0880
_diffrn_reflns_av_sigmaI/netI 0.0487
_diffrn_reflns_limit_h_max 20
_diffrn_reflns_limit_h_min -20
_diffrn_reflns_limit_k_max 36
_diffrn_reflns_limit_k_min -36
_diffrn_reflns_limit_l_max 24
_diffrn_reflns_limit_l_min -24
_diffrn_reflns_number 94178
_diffrn_reflns_theta_full 26.74
_diffrn_reflns_theta_max 26.74
_diffrn_reflns_theta_min 3.00
_exptl_absorpt_coefficient_mu 1.865
_exptl_absorpt_correction_type none
_exptl_crystal_colour brown
_exptl_crystal_density_diffrn 1.474
_exptl_crystal_description prism
_exptl_crystal_F_000 3952
_exptl_crystal_size_max 0.1
_exptl_crystal_size_mid 0.1
_exptl_crystal_size_min 0.1
_refine_diff_density_max 2.739
_refine_diff_density_min -1.484
_refine_diff_density_rms 0.148
_refine_ls_abs_structure_details 'Flack H D (1983), Acta Cryst. A39, 876-881'
_refine_ls_abs_structure_Flack 0.00(3)
_refine_ls_extinction_method none
_refine_ls_goodness_of_fit_ref 1.080
_refine_ls_hydrogen_treatment constr
_refine_ls_matrix_type full
_refine_ls_number_parameters 844
_refine_ls_number_reflns 19088
_refine_ls_number_restraints 1
_refine_ls_restrained_S_all 1.080
_refine_ls_R_factor_all 0.0516
_refine_ls_R_factor_gt 0.0452
_refine_ls_shift/su_max 0.003
_refine_ls_shift/su_mean 0.000
_refine_ls_structure_factor_coef Fsqd
_refine_ls_weighting_details 'calc w=1/[\s^2^(Fo^2^)+(0.0677P)^2^+13.1496P] where P=(Fo^2^+2Fc^2^)/3'
_refine_ls_weighting_scheme calc
_refine_ls_wR_factor_gt 0.1157
_refine_ls_wR_factor_ref 0.1191
_reflns_number_gt 17460
_reflns_number_total 19088
_reflns_threshold_expression >2sigma(I)
_cod_data_source_file ic102118n_si_001_1.cif
_cod_data_source_block fk18
_cod_database_code 4324249

loop_
_symmetry_equiv_pos_as_xyz
'x, y, z'
'-x, -y, z'
'x+1/2, -y+1/2, -z'
'-x+1/2, y+1/2, -z'

loop_
_atom_site_label
_atom_site_type_symbol
_atom_site_fract_x
_atom_site_fract_y
_atom_site_fract_z
_atom_site_U_iso_or_equiv
_atom_site_adp_type
_atom_site_occupancy
_atom_site_symmetry_multiplicity
_atom_site_calc_flag
_atom_site_refinement_flags
C121 C 0.5706(5) 0.7401(3) 0.8274(4) 0.0342(17) Uani 1 1 d .
H12A H 0.5807 0.7527 0.8726 0.041 Uiso 1 1 calc R
H12B H 0.6121 0.7162 0.8194 0.041 Uiso 1 1 calc R
C122 C 0.5836(6) 0.7778(3) 0.7758(5) 0.0435(19) Uani 1 1 d .
H12C H 0.6398 0.7896 0.7798 0.065 Uiso 1 1 calc R
H12D H 0.5439 0.8022 0.7839 0.065 Uiso 1 1 calc R
H12E H 0.5754 0.7656 0.7307 0.065 Uiso 1 1 calc R
C111 C 0.4591(5) 0.7025(2) 0.7554(4) 0.0313(15) Uani 1 1 d .
H11A H 0.4514 0.7297 0.7271 0.038 Uiso 1 1 calc R
H11B H 0.4054 0.6867 0.7578 0.038 Uiso 1 1 calc R
C112 C 0.5221(7) 0.6711(3) 0.7210(5) 0.051(2) Uani 1 1 d .
H11C H 0.5020 0.6629 0.6764 0.077 Uiso 1 1 calc R
H11D H 0.5291 0.6436 0.7478 0.077 Uiso 1 1 calc R
H11E H 0.5751 0.6867 0.7171 0.077 Uiso 1 1 calc R
C131 C 0.4849(5) 0.6764(2) 0.8738(4) 0.0311(16) Uani 1 1 d .
H13A H 0.5311 0.6565 0.8600 0.037 Uiso 1 1 calc R
H13B H 0.4332 0.6591 0.8677 0.037 Uiso 1 1 calc R
C132 C 0.4949(6) 0.6872(3) 0.9495(4) 0.043(2) Uani 1 1 d .
H13C H 0.4954 0.6589 0.9751 0.064 Uiso 1 1 calc R
H13D H 0.4487 0.7060 0.9644 0.064 Uiso 1 1 calc R
H13E H 0.5468 0.7034 0.9567 0.064 Uiso 1 1 calc R
C141 C 0.4177(5) 0.7521(2) 0.8505(4) 0.0310(15) Uani 1 1 d .
H14A H 0.4372 0.7658 0.8928 0.037 Uiso 1 1 calc R
H14B H 0.4137 0.7766 0.8169 0.037 Uiso 1 1 calc R
C241 C 0.8856(5) 0.5887(3) 0.6360(4) 0.0350(17) Uani 1 1 d .
H24A H 0.8614 0.5718 0.6740 0.042 Uiso 1 1 calc R
H24B H 0.9407 0.5995 0.6502 0.042 Uiso 1 1 calc R
C211 C 0.8683(6) 0.6591(3) 0.5640(4) 0.0374(18) Uani 1 1 d .
H21A H 0.8660 0.6412 0.5223 0.045 Uiso 1 1 calc R
H21B H 0.8328 0.6860 0.5576 0.045 Uiso 1 1 calc R
C212 C 0.9557(7) 0.6750(4) 0.5740(5) 0.056(3) Uani 1 1 d .
H21C H 0.9731 0.6928 0.5352 0.084 Uiso 1 1 calc R
H21D H 0.9921 0.6487 0.5789 0.084 Uiso 1 1 calc R
H21E H 0.9588 0.6937 0.6144 0.084 Uiso 1 1 calc R
C221 C 0.8282(5) 0.6581(3) 0.6876(4) 0.0371(18) Uani 1 1 d .
H22A H 0.8078 0.6383 0.7240 0.045 Uiso 1 1 calc R
H22B H 0.8851 0.6672 0.6993 0.045 Uiso 1 1 calc R
C222 C 0.7738(6) 0.7007(3) 0.6852(4) 0.045(2) Uani 1 1 d .
H22C H 0.7758 0.7161 0.7286 0.067 Uiso 1 1 calc R
H22D H 0.7168 0.6921 0.6751 0.067 Uiso 1 1 calc R
H22E H 0.7943 0.7212 0.6503 0.067 Uiso 1 1 calc R
C311 C 0.0259(4) 0.7621(3) 0.8772(3) 0.0276(14) Uani 1 1 d .
H31A H -0.0041 0.7843 0.9051 0.033 Uiso 1 1 calc R
H31B H -0.0137 0.7379 0.8650 0.033 Uiso 1 1 calc R
C312 C 0.0954(5) 0.7410(3) 0.9197(4) 0.0315(15) Uani 1 1 d .
H31C H 0.0716 0.7268 0.9596 0.047 Uiso 1 1 calc R
H31D H 0.1341 0.7647 0.9334 0.047 Uiso 1 1 calc R
H31E H 0.1245 0.7182 0.8932 0.047 Uiso 1 1 calc R
C341 C -0.0199(5) 0.8107(2) 0.7805(4) 0.0277(15) Uani 1 1 d .
H34A H -0.0422 0.8321 0.8140 0.033 Uiso 1 1 calc R
H34B H 0.0000 0.8287 0.7420 0.033 Uiso 1 1 calc R
C342 C -0.0906(5) 0.7806(3) 0.7564(4) 0.0373(17) Uani 1 1 d .
H34C H -0.1344 0.7995 0.7375 0.056 Uiso 1 1 calc R
H34D H -0.1124 0.7632 0.7942 0.056 Uiso 1 1 calc R
H34E H -0.0702 0.7598 0.7220 0.056 Uiso 1 1 calc R
C321 C 0.0897(5) 0.7487(2) 0.7653(4) 0.0336(16) Uani 1 1 d .
H32A H 0.1408 0.7365 0.7855 0.040 Uiso 1 1 calc R
H32B H 0.0492 0.7237 0.7630 0.040 Uiso 1 1 calc R
C242 C 0.8972(5) 0.5556(3) 0.5774(4) 0.0391(17) Uani 1 1 d .
H24C H 0.9327 0.5305 0.5915 0.059 Uiso 1 1 calc R
H24D H 0.9228 0.5714 0.5397 0.059 Uiso 1 1 calc R
H24E H 0.8433 0.5437 0.5637 0.059 Uiso 1 1 calc R
C522 C 0.5657(6) 0.5452(3) 0.0091(5) 0.048(2) Uani 1 1 d .
H52A H 0.6170 0.5484 0.0346 0.072 Uiso 1 1 calc R
H52B H 0.5209 0.5365 0.0394 0.072 Uiso 1 1 calc R
H52C H 0.5523 0.5741 -0.0123 0.072 Uiso 1 1 calc R
C512 C 0.5496(8) 0.5523(3) -0.1839(5) 0.061(3) Uani 1 1 d .
H51A H 0.5341 0.5792 -0.2098 0.092 Uiso 1 1 calc R
H51B H 0.5564 0.5265 -0.2142 0.092 Uiso 1 1 calc R
H51C H 0.6017 0.5581 -0.1605 0.092 Uiso 1 1 calc R
C511 C 0.4805(6) 0.5415(3) -0.1317(5) 0.046(2) Uani 1 1 d .
H51D H 0.4732 0.5680 -0.1019 0.056 Uiso 1 1 calc R
H51E H 0.4279 0.5365 -0.1556 0.056 Uiso 1 1 calc R
C232 C 0.6944(6) 0.5868(3) 0.6519(5) 0.051(2) Uani 1 1 d .
H23A H 0.6400 0.5792 0.6336 0.077 Uiso 1 1 calc R
H23B H 0.6876 0.6043 0.6932 0.077 Uiso 1 1 calc R
H23C H 0.7247 0.5589 0.6617 0.077 Uiso 1 1 calc R
C332 C 0.0993(5) 0.8584(3) 0.8757(4) 0.0374(17) Uani 1 1 d .
H33A H 0.1458 0.8792 0.8815 0.056 Uiso 1 1 calc R
H33B H 0.0854 0.8447 0.9189 0.056 Uiso 1 1 calc R
H33C H 0.0515 0.8752 0.8587 0.056 Uiso 1 1 calc R
C322 C 0.1090(6) 0.7647(3) 0.6933(4) 0.0419(19) Uani 1 1 d .
H32C H 0.1306 0.7393 0.6672 0.063 Uiso 1 1 calc R
H32D H 0.1502 0.7890 0.6948 0.063 Uiso 1 1 calc R
H32E H 0.0585 0.7761 0.6723 0.063 Uiso 1 1 calc R
C442 C 0.8880(8) 0.8966(5) 0.6482(6) 0.084(4) Uani 1 1 d .
H44A H 0.9172 0.9016 0.6904 0.126 Uiso 1 1 calc R
H44B H 0.9207 0.9088 0.6112 0.126 Uiso 1 1 calc R
H44C H 0.8796 0.8641 0.6415 0.126 Uiso 1 1 calc R
C441 C 0.8040(7) 0.9205(4) 0.6505(4) 0.056(3) Uani 1 1 d .
H44D H 0.8130 0.9532 0.6585 0.067 Uiso 1 1 calc R
H44E H 0.7720 0.9084 0.6888 0.067 Uiso 1 1 calc R
C421 C 0.6736(5) 0.9410(3) 0.5973(4) 0.0400(18) Uani 1 1 d .
H42A H 0.6881 0.9729 0.6065 0.048 Uiso 1 1 calc R
H42B H 0.6462 0.9289 0.6378 0.048 Uiso 1 1 calc R
C432 C 0.6881(10) 0.8394(4) 0.6293(7) 0.088(5) Uani 1 1 d .
H43A H 0.6787 0.8078 0.6165 0.132 Uiso 1 1 calc R
H43B H 0.6349 0.8542 0.6374 0.132 Uiso 1 1 calc R
H43C H 0.7214 0.8405 0.6701 0.132 Uiso 1 1 calc R
C431 C 0.7345(8) 0.8644(3) 0.5716(5) 0.059(3) Uani 1 1 d .
H43D H 0.7873 0.8486 0.5630 0.071 Uiso 1 1 calc R
H43E H 0.7009 0.8624 0.5303 0.071 Uiso 1 1 calc R
C521 C 0.5766(5) 0.5087(3) -0.0446(5) 0.045(2) Uani 1 1 d .
H52D H 0.5918 0.4800 -0.0223 0.053 Uiso 1 1 calc R
H52E H 0.6231 0.5174 -0.0739 0.053 Uiso 1 1 calc R
C411 C 0.8007(6) 0.9319(3) 0.5245(4) 0.0410(19) Uani 1 1 d .
H41A H 0.8508 0.9132 0.5189 0.049 Uiso 1 1 calc R
H41B H 0.7661 0.9277 0.4842 0.049 Uiso 1 1 calc R
C412 C 0.8266(7) 0.9817(4) 0.5283(5) 0.057(3) Uani 1 1 d .
H41C H 0.8566 0.9900 0.4876 0.085 Uiso 1 1 calc R
H41D H 0.8623 0.9863 0.5673 0.085 Uiso 1 1 calc R
H41E H 0.7774 1.0008 0.5326 0.085 Uiso 1 1 calc R
C422 C 0.6105(6) 0.9398(3) 0.5380(5) 0.048(2) Uani 1 1 d .
H42C H 0.5617 0.9576 0.5498 0.071 Uiso 1 1 calc R
H42D H 0.5942 0.9084 0.5293 0.071 Uiso 1 1 calc R
H42E H 0.6362 0.9526 0.4978 0.071 Uiso 1 1 calc R
C331 C 0.1229(5) 0.8215(2) 0.8260(4) 0.0285(15) Uani 1 1 d .
H33D H 0.1722 0.8056 0.8432 0.034 Uiso 1 1 calc R
H33E H 0.1384 0.8360 0.7832 0.034 Uiso 1 1 calc R
C231 C 0.7430(5) 0.6152(3) 0.6001(4) 0.0429(19) Uani 1 1 d .
H23D H 0.7106 0.6427 0.5897 0.051 Uiso 1 1 calc R
H23E H 0.7477 0.5974 0.5583 0.051 Uiso 1 1 calc R
C142 C 0.3325(5) 0.7332(3) 0.8619(5) 0.044(2) Uani 1 1 d .
H14C H 0.2957 0.7574 0.8770 0.066 Uiso 1 1 calc R
H14D H 0.3349 0.7095 0.8961 0.066 Uiso 1 1 calc R
H14E H 0.3114 0.7204 0.8201 0.066 Uiso 1 1 calc R
Ag3 Ag 0.5000 1.0000 1.12719(3) 0.01851(13) Uani 1 2 d S
Ag2 Ag 0.5000 1.0000 0.98275(3) 0.01856(13) Uani 1 2 d S
Ag4 Ag 0.34675(4) 1.03441(2) 1.07096(3) 0.03275(13) Uani 1 1 d .
Ag1 Ag 0.5000 1.0000 0.84054(3) 0.01749(13) Uani 1 2 d S
Ag5 Ag 0.57131(5) 1.07959(2) 0.89599(3) 0.04785(18) Uani 1 1 d .
B203 B 0.3031(5) 1.0227(2) 1.2667(3) 0.0200(14) Uani 1 1 d .
H203 H 0.3093 0.9850 1.2638 0.024 Uiso 1 1 calc R
B208 B 0.2028(5) 1.0495(3) 1.2692(4) 0.0277(16) Uani 1 1 d .
H208 H 0.1456 1.0281 1.2677 0.033 Uiso 1 1 calc R
B202 B 0.2624(5) 1.0574(3) 1.1946(4) 0.0257(15) Uani 1 1 d .
H202 H 0.2427 1.0415 1.1461 0.031 Uiso 1 1 calc R
B201 B 0.3092(5) 1.1167(2) 1.1995(4) 0.0236(15) Uani 1 1 d .
H201 H 0.3193 1.1385 1.1542 0.028 Uiso 1 1 calc R
B206 B 0.3780(5) 1.1189(3) 1.2764(4) 0.0272(16) Uani 1 1 d .
H206 H 0.4315 1.1429 1.2807 0.033 Uiso 1 1 calc R
B207 B 0.3748(5) 1.0595(3) 1.3185(4) 0.0252(15) Uani 1 1 d .
H207 H 0.4260 1.0450 1.3496 0.030 Uiso 1 1 calc R
B209 B 0.2674(6) 1.0507(3) 1.3423(4) 0.0305(17) Uani 1 1 d .
H209 H 0.2522 1.0304 1.3881 0.037 Uiso 1 1 calc R
B211 B 0.2080(6) 1.0998(3) 1.3197(5) 0.0355(19) Uani 1 1 d .
H211 H 0.1548 1.1112 1.3514 0.043 Uiso 1 1 calc R
B205 B 0.2736(6) 1.1405(3) 1.2767(4) 0.0298(17) Uani 1 1 d .
H205 H 0.2622 1.1779 1.2801 0.036 Uiso 1 1 calc R
B204 B 0.2070(5) 1.1042(3) 1.2290(4) 0.0280(16) Uani 1 1 d .
H204 H 0.1526 1.1182 1.2012 0.034 Uiso 1 1 calc R
B405 B 0.7128(5) 1.0602(3) 0.6880(4) 0.0290(16) Uani 1 1 d .
H405 H 0.7540 1.0297 0.6890 0.035 Uiso 1 1 calc R
B403 B 0.7084(6) 1.1040(3) 0.7593(4) 0.0303(17) Uani 1 1 d .
H403 H 0.7471 1.1009 0.8057 0.036 Uiso 1 1 calc R
B402 B 0.6017(6) 1.1309(3) 0.7578(4) 0.0309(17) Uani 1 1 d .
H402 H 0.5714 1.1446 0.8040 0.037 Uiso 1 1 calc R
B408 B 0.5918(6) 1.1596(3) 0.6791(4) 0.0282(16) Uani 1 1 d .
H408 H 0.5552 1.1918 0.6748 0.034 Uiso 1 1 calc R
B407 B 0.5933(5) 1.1194(3) 0.6122(4) 0.0275(15) Uani 1 1 d .
H407 H 0.5570 1.1250 0.5651 0.033 Uiso 1 1 calc R
B404 B 0.6070(5) 1.0629(3) 0.6427(3) 0.0239(14) Uani 1 1 d .
H404 H 0.5805 1.0336 0.6143 0.029 Uiso 1 1 calc R
B301 B 0.2559(5) 1.0515(3) 0.9605(4) 0.0236(15) Uani 1 1 d .
H301 H 0.2529 1.0194 0.9904 0.028 Uiso 1 1 calc R
B302 B 0.2527(5) 1.0525(3) 0.8647(4) 0.0320(17) Uani 1 1 d .
H302 H 0.2475 1.0211 0.8335 0.038 Uiso 1 1 calc R
B303 B 0.3093(6) 1.1065(3) 0.8351(4) 0.0322(18) Uani 1 1 d .
H303 H 0.3394 1.1094 0.7847 0.039 Uiso 1 1 calc R
B309 B 0.2559(6) 1.1541(3) 0.8711(5) 0.036(2) Uani 1 1 d .
H309 H 0.2545 1.1869 0.8430 0.043 Uiso 1 1 calc R
B311 B 0.1673(5) 1.1336(3) 0.9190(4) 0.0293(17) Uani 1 1 d .
H311 H 0.1084 1.1534 0.9215 0.035 Uiso 1 1 calc R
B306 B 0.2041(5) 1.1018(3) 0.9904(4) 0.0244(15) Uani 1 1 d .
H306 H 0.1696 1.1008 1.0391 0.029 Uiso 1 1 calc R
B305 B 0.3170(5) 1.1036(3) 0.9891(4) 0.0235(15) Uani 1 1 d .
H305 H 0.3534 1.1044 1.0369 0.028 Uiso 1 1 calc R
B109 B 0.7418(5) 1.1380(3) 1.1318(4) 0.0266(16) Uani 1 1 d .
H109 H 0.7836 1.1401 1.1765 0.032 Uiso 1 1 calc R
B105 B 0.6456(5) 1.1099(2) 1.1406(4) 0.0211(14) Uani 1 1 d .
H105 H 0.6272 1.0954 1.1903 0.025 Uiso 1 1 calc R
B102 B 0.7113(5) 1.0998(3) 0.9947(4) 0.0243(15) Uani 1 1 d .
H102 H 0.7337 1.0790 0.9514 0.029 Uiso 1 1 calc R
B304 B 0.3500(5) 1.1373(3) 0.9128(4) 0.0285(16) Uani 1 1 d .
H304 H 0.4063 1.1594 0.9123 0.034 Uiso 1 1 calc R
B210 B 0.3139(6) 1.1068(3) 1.3470(4) 0.0305(17) Uani 1 1 d .
H210 H 0.3300 1.1227 1.3963 0.037 Uiso 1 1 calc R
B101 B 0.7324(4) 1.0846(2) 1.0869(4) 0.0232(15) Uani 1 1 d .
H101 H 0.7688 1.0538 1.1015 0.028 Uiso 1 1 calc R
B103 B 0.6115(5) 1.1334(2) 0.9923(3) 0.0193(13) Uani 1 1 d .
H103 H 0.5706 1.1335 0.9470 0.023 Uiso 1 1 calc R
B108 B 0.7820(5) 1.1324(3) 1.0463(5) 0.0305(17) Uani 1 1 d .
H108 H 0.8499 1.1310 1.0358 0.037 Uiso 1 1 calc R
B107 B 0.7103(5) 1.1607(3) 0.9901(4) 0.0265(16) Uani 1 1 d .
H107 H 0.7319 1.1776 0.9430 0.032 Uiso 1 1 calc R
B106 B 0.6267(5) 1.1841(3) 1.0406(4) 0.0254(16) Uani 1 1 d .
H106 H 0.5940 1.2160 1.0258 0.031 Uiso 1 1 calc R
B111 B 0.7316(5) 1.1845(3) 1.0726(4) 0.0278(16) Uani 1 1 d .
H111 H 0.7673 1.2168 1.0789 0.033 Uiso 1 1 calc R
B104 B 0.5692(4) 1.1398(2) 1.0818(4) 0.0194(13) Uani 1 1 d .
H104 H 0.5019 1.1439 1.0936 0.023 Uiso 1 1 calc R
B308 B 0.1976(6) 1.1043(3) 0.8435(4) 0.0343(19) Uani 1 1 d .
H308 H 0.1580 1.1050 0.7975 0.041 Uiso 1 1 calc R
B307 B 0.1674(5) 1.0723(3) 0.9167(4) 0.0310(17) Uani 1 1 d .
H307 H 0.1086 1.0523 0.9178 0.037 Uiso 1 1 calc R
B310 B 0.2587(6) 1.1525(3) 0.9622(4) 0.0315(18) Uani 1 1 d .
H310 H 0.2588 1.1842 0.9931 0.038 Uiso 1 1 calc R
B110 B 0.6469(5) 1.1704(2) 1.1262(4) 0.0236(15) Uani 1 1 d .
H110 H 0.6272 1.1941 1.1672 0.028 Uiso 1 1 calc R
B401 B 0.5400(5) 1.1062(3) 0.6883(4) 0.0243(15) Uani 1 1 d .
H401 H 0.4709 1.1044 0.6903 0.029 Uiso 1 1 calc R
B406 B 0.6945(6) 1.0926(3) 0.6110(4) 0.0288(17) Uani 1 1 d .
H406 H 0.7242 1.0809 0.5633 0.035 Uiso 1 1 calc R
B411 B 0.6832(6) 1.1524(3) 0.6325(5) 0.0360(19) Uani 1 1 d .
H411 H 0.7066 1.1795 0.5980 0.043 Uiso 1 1 calc R
B409 B 0.6878(6) 1.1586(3) 0.7232(5) 0.036(2) Uani 1 1 d .
H409 H 0.7128 1.1896 0.7485 0.043 Uiso 1 1 calc R
B410 B 0.7543(6) 1.1178(3) 0.6804(4) 0.0335(18) Uani 1 1 d .
H410 H 0.8229 1.1228 0.6771 0.040 Uiso 1 1 calc R
N1 N 0.4829(4) 0.71802(19) 0.8265(3) 0.0239(12) Uani 1 1 d .
N2 N 0.8312(4) 0.6300(2) 0.6218(3) 0.0285(13) Uani 1 1 d .
N3 N 0.0549(4) 0.78604(19) 0.8119(3) 0.0245(12) Uani 1 1 d .
N4 N 0.7527(4) 0.9147(2) 0.5860(3) 0.0354(15) Uani 1 1 d .
N5 N 0.5000 0.5000 -0.0890(5) 0.0302(18) Uani 1 2 d S
Sn1 Sn 0.59908(3) 1.063740(14) 1.05263(2) 0.02018(9) Uani 1 1 d .
Sn4 Sn 0.59928(3) 1.049565(18) 0.75867(2) 0.03145(12) Uani 1 1 d .
Sn2 Sn 0.41181(3) 1.058045(16) 1.20528(2) 0.02592(10) Uani 1 1 d .
Sn3 Sn 0.38732(3) 1.059788(16) 0.90660(2) 0.02254(10) Uani 1 1 d .
C541 C 0.8516(14) 0.7795(7) 0.4848(12) 0.123(6) Uiso 1 1 d D
C879 C 0.8398(12) 0.7829(6) 0.4131(9) 0.114(6) Uiso 1 1 d .
H87A H 0.8427 0.8147 0.3995 0.171 Uiso 1 1 calc R
H87B H 0.7857 0.7706 0.4011 0.171 Uiso 1 1 calc R
H87C H 0.8830 0.7657 0.3901 0.171 Uiso 1 1 calc R
N6 N 0.8908(18) 0.7799(10) 0.5391(14) 0.231(12) Uiso 1 1 d D

loop_
_atom_site_aniso_label
_atom_site_aniso_U_11
_atom_site_aniso_U_22
_atom_site_aniso_U_33
_atom_site_aniso_U_23
_atom_site_aniso_U_13
_atom_site_aniso_U_12
C121 0.031(4) 0.034(4) 0.038(4) 0.001(3) -0.009(3) -0.001(3)
C122 0.033(4) 0.043(4) 0.054(5) 0.005(4) -0.009(4) -0.011(4)
C111 0.037(4) 0.030(3) 0.026(3) -0.001(3) -0.005(3) -0.011(3)
C112 0.071(7) 0.049(5) 0.034(4) -0.009(4) 0.012(4) -0.008(5)
C131 0.042(4) 0.020(3) 0.031(4) 0.001(3) 0.002(3) 0.007(3)
C132 0.047(5) 0.051(5) 0.030(4) -0.002(4) -0.008(4) 0.020(4)
C141 0.034(4) 0.024(3) 0.035(4) -0.003(3) -0.008(3) 0.006(3)
C241 0.043(4) 0.039(4) 0.023(3) 0.010(3) -0.005(3) 0.004(3)
C211 0.060(6) 0.032(4) 0.020(3) 0.000(3) 0.006(3) 0.001(4)
C212 0.070(7) 0.055(6) 0.044(5) 0.009(4) 0.013(5) -0.015(5)
C221 0.040(4) 0.049(5) 0.022(4) 0.000(3) -0.002(3) 0.002(4)
C222 0.050(5) 0.051(5) 0.033(4) -0.012(4) -0.005(4) 0.010(4)
C311 0.026(3) 0.033(4) 0.025(3) 0.003(3) 0.000(3) -0.001(3)
C312 0.028(4) 0.035(4) 0.032(4) 0.006(3) -0.001(3) 0.006(3)
C341 0.035(4) 0.017(3) 0.032(4) 0.008(3) -0.001(3) 0.000(3)
C342 0.030(4) 0.039(4) 0.043(4) 0.005(3) -0.006(3) -0.006(3)
C321 0.040(4) 0.029(3) 0.032(4) -0.006(3) 0.002(3) 0.008(3)
C242 0.041(4) 0.028(4) 0.049(5) -0.004(3) 0.002(4) 0.002(3)
C522 0.041(5) 0.047(5) 0.056(5) -0.001(4) -0.009(4) -0.021(4)
C512 0.092(8) 0.047(5) 0.045(5) 0.023(4) -0.005(5) -0.017(5)
C511 0.044(5) 0.049(5) 0.047(5) 0.001(4) -0.010(4) 0.005(4)
C232 0.035(5) 0.057(6) 0.062(6) 0.005(5) -0.003(4) -0.005(4)
C332 0.037(4) 0.039(4) 0.036(4) -0.011(3) 0.003(3) -0.013(3)
C322 0.049(5) 0.049(5) 0.027(4) -0.008(3) 0.009(3) 0.004(4)
C442 0.068(8) 0.130(11) 0.053(6) 0.029(7) 0.008(6) 0.042(8)
C441 0.071(7) 0.070(6) 0.025(4) 0.011(4) 0.008(4) 0.029(5)
C421 0.040(4) 0.036(4) 0.044(4) -0.001(3) 0.008(4) 0.004(4)
C432 0.131(12) 0.044(6) 0.088(9) 0.007(6) 0.068(9) 0.014(7)
C431 0.090(8) 0.035(4) 0.053(6) 0.007(4) 0.041(6) 0.017(5)
C521 0.028(4) 0.055(5) 0.051(5) 0.009(4) -0.003(4) -0.005(4)
C411 0.044(4) 0.057(5) 0.022(3) 0.008(3) 0.006(3) 0.002(4)
C412 0.053(6) 0.071(6) 0.046(5) 0.019(5) -0.005(4) -0.005(5)
C422 0.044(5) 0.043(4) 0.056(5) -0.010(4) -0.010(4) 0.007(4)
C331 0.029(4) 0.032(3) 0.024(3) -0.001(3) 0.005(3) -0.011(3)
C231 0.044(5) 0.046(5) 0.039(4) -0.007(4) -0.009(4) 0.003(4)
C142 0.037(5) 0.047(5) 0.048(5) 0.001(4) 0.001(4) 0.004(4)
Ag3 0.0187(3) 0.0209(3) 0.0159(3) 0.000 0.000 0.0040(3)
Ag2 0.0207(3) 0.0212(3) 0.0138(3) 0.000 0.000 -0.0017(3)
Ag4 0.0372(3) 0.0366(3) 0.0245(3) 0.0010(2) -0.0100(2) 0.0123(2)
Ag1 0.0195(3) 0.0182(3) 0.0148(3) 0.000 0.000 -0.0016(3)
Ag5 0.0606(4) 0.0476(4) 0.0353(3) -0.0218(3) 0.0047(3) -0.0212(3)
B203 0.031(4) 0.015(3) 0.014(3) 0.003(2) 0.001(3) -0.004(3)
B208 0.024(4) 0.029(4) 0.030(4) -0.002(3) 0.000(3) 0.000(3)
B202 0.028(4) 0.025(4) 0.024(4) -0.003(3) -0.006(3) 0.010(3)
B201 0.034(4) 0.021(3) 0.016(3) -0.002(3) -0.002(3) 0.005(3)
B206 0.034(4) 0.025(4) 0.022(4) -0.002(3) 0.002(3) -0.001(3)
B207 0.034(4) 0.031(4) 0.011(3) 0.004(3) 0.000(3) 0.003(3)
B209 0.044(5) 0.027(4) 0.021(3) 0.002(3) 0.005(3) 0.000(3)
B211 0.035(5) 0.035(4) 0.036(4) -0.006(4) 0.013(4) 0.008(4)
B205 0.038(5) 0.026(4) 0.025(4) -0.002(3) 0.005(3) 0.002(3)
B204 0.027(4) 0.026(4) 0.031(4) 0.000(3) -0.002(3) 0.004(3)
B405 0.025(4) 0.035(4) 0.027(4) 0.003(3) 0.004(3) 0.000(3)
B403 0.040(5) 0.031(4) 0.020(4) -0.002(3) -0.004(3) -0.001(3)
B402 0.035(5) 0.035(4) 0.022(4) -0.006(3) 0.003(3) -0.002(3)
B408 0.037(4) 0.025(3) 0.022(3) 0.000(3) -0.002(3) 0.004(3)
B407 0.027(4) 0.035(4) 0.021(3) 0.002(3) 0.000(3) 0.002(3)
B404 0.031(4) 0.027(3) 0.013(3) 0.000(3) 0.001(3) -0.002(3)
B301 0.025(4) 0.026(4) 0.020(3) 0.002(3) -0.002(3) -0.003(3)
B302 0.025(4) 0.044(5) 0.027(4) -0.003(3) -0.004(3) -0.001(4)
B303 0.030(4) 0.046(5) 0.021(4) 0.010(3) 0.004(3) 0.012(4)
B309 0.035(5) 0.043(5) 0.029(4) 0.017(4) -0.002(4) 0.012(4)
B311 0.027(4) 0.038(4) 0.023(4) 0.001(3) 0.001(3) 0.011(3)
B306 0.024(4) 0.034(4) 0.015(3) 0.000(3) 0.005(3) 0.013(3)
B305 0.023(4) 0.025(4) 0.023(3) -0.002(3) 0.003(3) 0.004(3)
B109 0.027(4) 0.025(4) 0.028(4) -0.001(3) -0.009(3) -0.002(3)
B105 0.027(4) 0.022(3) 0.014(3) -0.001(3) -0.001(3) -0.001(3)
B102 0.025(4) 0.026(4) 0.022(4) -0.004(3) 0.007(3) -0.004(3)
B304 0.027(4) 0.031(4) 0.027(4) 0.008(3) 0.002(3) 0.007(3)
B210 0.040(5) 0.031(4) 0.021(4) -0.004(3) 0.004(3) 0.003(3)
B101 0.016(3) 0.018(3) 0.036(4) -0.002(3) -0.001(3) 0.001(3)
B103 0.023(3) 0.021(3) 0.014(3) 0.001(2) -0.004(3) -0.002(3)
B108 0.026(4) 0.031(4) 0.035(4) 0.000(3) 0.005(3) -0.005(3)
B107 0.033(4) 0.026(4) 0.021(3) -0.003(3) 0.005(3) -0.008(3)
B106 0.039(4) 0.019(3) 0.018(3) -0.001(3) -0.003(3) 0.004(3)
B111 0.030(4) 0.022(3) 0.032(4) -0.002(3) -0.001(3) -0.002(3)
B104 0.015(3) 0.020(3) 0.023(3) -0.006(3) -0.003(3) 0.000(2)
B308 0.030(4) 0.055(5) 0.017(3) 0.000(3) -0.003(3) 0.014(4)
B307 0.020(3) 0.049(5) 0.024(4) 0.004(3) -0.006(3) -0.004(3)
B310 0.033(4) 0.029(4) 0.032(4) -0.002(3) -0.004(3) 0.011(3)
B110 0.036(4) 0.017(3) 0.017(3) -0.002(3) -0.002(3) 0.003(3)
B401 0.020(4) 0.031(4) 0.022(4) -0.002(3) 0.007(3) -0.001(3)
B406 0.036(4) 0.035(4) 0.015(3) 0.001(3) 0.007(3) 0.006(3)
B411 0.045(5) 0.029(4) 0.034(4) 0.006(3) 0.007(4) -0.003(4)
B409 0.038(5) 0.038(5) 0.032(4) -0.009(4) 0.002(4) -0.012(4)
B410 0.033(4) 0.041(5) 0.026(4) -0.003(4) -0.003(3) -0.005(4)
N1 0.026(3) 0.021(3) 0.025(3) -0.002(2) -0.004(2) 0.002(2)
N2 0.029(3) 0.037(3) 0.019(3) 0.000(2) -0.002(2) 0.003(3)
N3 0.025(3) 0.026(3) 0.023(3) 0.001(2) 0.000(2) -0.003(2)
N4 0.044(4) 0.040(3) 0.022(3) 0.010(3) 0.007(3) 0.011(3)
N5 0.021(4) 0.021(4) 0.049(5) 0.000 0.000 0.004(3)
Sn1 0.0219(2) 0.01938(19) 0.0193(2) -0.00159(16) -0.00044(16) -0.00483(17)
Sn4 0.0324(3) 0.0379(3) 0.0241(2) 0.01233(19) 0.0067(2) -0.0017(2)
Sn2 0.0306(2) 0.0261(2) 0.0211(2) -0.00260(17) 0.00574(18) 0.0066(2)
Sn3 0.01819(19) 0.0274(2) 0.0220(2) -0.00176(17) -0.00029(16) 0.00674(18)

loop_
_atom_type_symbol
_atom_type_description
_atom_type_scat_dispersion_real
_atom_type_scat_dispersion_imag
_atom_type_scat_source
C C 0.0033 0.0016 'International Tables Vol C Tables 4.2.6.8 and 6.1.1.4'
Ag Ag -0.8971 1.1015 'International Tables Vol C Tables 4.2.6.8 and 6.1.1.4'
B B 0.0013 0.0007 'International Tables Vol C Tables 4.2.6.8 and 6.1.1.4'
N N 0.0061 0.0033 'International Tables Vol C Tables 4.2.6.8 and 6.1.1.4'
Sn Sn -0.6537 1.4246 'International Tables Vol C Tables 4.2.6.8 and 6.1.1.4'
H H 0.0000 0.0000 'International Tables Vol C Tables 4.2.6.8 and 6.1.1.4'

loop_
_geom_angle_atom_site_label_1
_geom_angle_atom_site_label_2
_geom_angle_atom_site_label_3
_geom_angle
_geom_angle_site_symmetry_1
_geom_angle_site_symmetry_3
C122 C121 N1 114.9(6) . .
C122 C121 H12A 108.5 . .
N1 C121 H12A 108.5 . .
C122 C121 H12B 108.5 . .
N1 C121 H12B 108.5 . .
H12A C121 H12B 107.5 . .
C121 C122 H12C 109.5 . .
C121 C122 H12D 109.5 . .
H12C C122 H12D 109.5 . .
C121 C122 H12E 109.5 . .
H12C C122 H12E 109.5 . .
H12D C122 H12E 109.5 . .
N1 C111 C112 115.0(7) . .
N1 C111 H11A 108.5 . .
C112 C111 H11A 108.5 . .
N1 C111 H11B 108.5 . .
C112 C111 H11B 108.5 . .
H11A C111 H11B 107.5 . .
C111 C112 H11C 109.5 . .
C111 C112 H11D 109.5 . .
H11C C112 H11D 109.5 . .
C111 C112 H11E 109.5 . .
H11C C112 H11E 109.5 . .
H11D C112 H11E 109.5 . .
N1 C131 C132 115.6(6) . .
N1 C131 H13A 108.4 . .
C132 C131 H13A 108.4 . .
N1 C131 H13B 108.4 . .
C132 C131 H13B 108.4 . .
H13A C131 H13B 107.4 . .
C131 C132 H13C 109.5 . .
C131 C132 H13D 109.5 . .
H13C C132 H13D 109.5 . .
C131 C132 H13E 109.5 . .
H13C C132 H13E 109.5 . .
H13D C132 H13E 109.5 . .
C142 C141 N1 115.8(6) . .
C142 C141 H14A 108.3 . .
N1 C141 H14A 108.3 . .
C142 C141 H14B 108.3 . .
N1 C141 H14B 108.3 . .
H14A C141 H14B 107.4 . .
N2 C241 C242 115.9(6) . .
N2 C241 H24A 108.3 . .
C242 C241 H24A 108.3 . .
N2 C241 H24B 108.3 . .
C242 C241 H24B 108.3 . .
H24A C241 H24B 107.4 . .
C212 C211 N2 115.9(7) . .
C212 C211 H21A 108.3 . .
N2 C211 H21A 108.3 . .
C212 C211 H21B 108.3 . .
N2 C211 H21B 108.3 . .
H21A C211 H21B 107.4 . .
C211 C212 H21C 109.5 . .
C211 C212 H21D 109.5 . .
H21C C212 H21D 109.5 . .
C211 C212 H21E 109.5 . .
H21C C212 H21E 109.5 . .
H21D C212 H21E 109.5 . .
C222 C221 N2 115.4(6) . .
C222 C221 H22A 108.4 . .
N2 C221 H22A 108.4 . .
C222 C221 H22B 108.4 . .
N2 C221 H22B 108.4 . .
H22A C221 H22B 107.5 . .
C221 C222 H22C 109.5 . .
C221 C222 H22D 109.5 . .
H22C C222 H22D 109.5 . .
C221 C222 H22E 109.5 . .
H22C C222 H22E 109.5 . .
H22D C222 H22E 109.5 . .
C312 C311 N3 115.1(6) . .
C312 C311 H31A 108.5 . .
N3 C311 H31A 108.5 . .
C312 C311 H31B 108.5 . .
N3 C311 H31B 108.5 . .
H31A C311 H31B 107.5 . .
C311 C312 H31C 109.5 . .
C311 C312 H31D 109.5 . .
H31C C312 H31D 109.5 . .
C311 C312 H31E 109.5 . .
H31C C312 H31E 109.5 . .
H31D C312 H31E 109.5 . .
C342 C341 N3 116.2(6) . .
C342 C341 H34A 108.2 . .
N3 C341 H34A 108.2 . .
C342 C341 H34B 108.2 . .
N3 C341 H34B 108.2 . .
H34A C341 H34B 107.4 . .
C341 C342 H34C 109.5 . .
C341 C342 H34D 109.5 . .
H34C C342 H34D 109.5 . .
C341 C342 H34E 109.5 . .
H34C C342 H34E 109.5 . .
H34D C342 H34E 109.5 . .
C322 C321 N3 114.5(6) . .
C322 C321 H32A 108.6 . .
N3 C321 H32A 108.6 . .
C322 C321 H32B 108.6 . .
N3 C321 H32B 108.6 . .
H32A C321 H32B 107.6 . .
C241 C242 H24C 109.5 . .
C241 C242 H24D 109.5 . .
H24C C242 H24D 109.5 . .
C241 C242 H24E 109.5 . .
H24C C242 H24E 109.5 . .
H24D C242 H24E 109.5 . .
C521 C522 H52A 109.5 . .
C521 C522 H52B 109.5 . .
H52A C522 H52B 109.5 . .
C521 C522 H52C 109.5 . .
H52A C522 H52C 109.5 . .
H52B C522 H52C 109.5 . .
C511 C512 H51A 109.5 . .
C511 C512 H51B 109.5 . .
H51A C512 H51B 109.5 . .
C511 C512 H51C 109.5 . .
H51A C512 H51C 109.5 . .
H51B C512 H51C 109.5 . .
N5 C511 C512 112.9(7) . .
N5 C511 H51D 109.0 . .
C512 C511 H51D 109.0 . .
N5 C511 H51E 109.0 . .
C512 C511 H51E 109.0 . .
H51D C511 H51E 107.8 . .
C231 C232 H23A 109.5 . .
C231 C232 H23B 109.5 . .
H23A C232 H23B 109.5 . .
C231 C232 H23C 109.5 . .
H23A C232 H23C 109.5 . .
H23B C232 H23C 109.5 . .
C331 C332 H33A 109.5 . .
C331 C332 H33B 109.5 . .
H33A C332 H33B 109.5 . .
C331 C332 H33C 109.5 . .
H33A C332 H33C 109.5 . .
H33B C332 H33C 109.5 . .
C321 C322 H32C 109.5 . .
C321 C322 H32D 109.5 . .
H32C C322 H32D 109.5 . .
C321 C322 H32E 109.5 . .
H32C C322 H32E 109.5 . .
H32D C322 H32E 109.5 . .
C441 C442 H44A 109.5 . .
C441 C442 H44B 109.5 . .
H44A C442 H44B 109.5 . .
C441 C442 H44C 109.5 . .
H44A C442 H44C 109.5 . .
H44B C442 H44C 109.5 . .
C442 C441 N4 113.6(8) . .
C442 C441 H44D 108.8 . .
N4 C441 H44D 108.8 . .
C442 C441 H44E 108.8 . .
N4 C441 H44E 108.8 . .
H44D C441 H44E 107.7 . .
N4 C421 C422 115.3(7) . .
N4 C421 H42A 108.4 . .
C422 C421 H42A 108.4 . .
N4 C421 H42B 108.4 . .
C422 C421 H42B 108.4 . .
H42A C421 H42B 107.5 . .
C431 C432 H43A 109.5 . .
C431 C432 H43B 109.5 . .
H43A C432 H43B 109.5 . .
C431 C432 H43C 109.5 . .
H43A C432 H43C 109.5 . .
H43B C432 H43C 109.5 . .
N4 C431 C432 114.2(8) . .
N4 C431 H43D 108.7 . .
C432 C431 H43D 108.7 . .
N4 C431 H43E 108.7 . .
C432 C431 H43E 108.7 . .
H43D C431 H43E 107.6 . .
C522 C521 N5 115.2(7) . .
C522 C521 H52D 108.5 . .
N5 C521 H52D 108.5 . .
C522 C521 H52E 108.5 . .
N5 C521 H52E 108.5 . .
H52D C521 H52E 107.5 . .
C412 C411 N4 114.6(7) . .
C412 C411 H41A 108.6 . .
N4 C411 H41A 108.6 . .
C412 C411 H41B 108.6 . .
N4 C411 H41B 108.6 . .
H41A C411 H41B 107.6 . .
C411 C412 H41C 109.5 . .
C411 C412 H41D 109.5 . .
H41C C412 H41D 109.5 . .
C411 C412 H41E 109.5 . .
H41C C412 H41E 109.5 . .
H41D C412 H41E 109.5 . .
C421 C422 H42C 109.5 . .
C421 C422 H42D 109.5 . .
H42C C422 H42D 109.5 . .
C421 C422 H42E 109.5 . .
H42C C422 H42E 109.5 . .
H42D C422 H42E 109.5 . .
C332 C331 N3 115.2(6) . .
C332 C331 H33D 108.5 . .
N3 C331 H33D 108.5 . .
C332 C331 H33E 108.5 . .
N3 C331 H33E 108.5 . .
H33D C331 H33E 107.5 . .
C232 C231 N2 115.7(7) . .
C232 C231 H23D 108.4 . .
N2 C231 H23D 108.4 . .
C232 C231 H23E 108.4 . .
N2 C231 H23E 108.4 . .
H23D C231 H23E 107.4 . .
C141 C142 H14C 109.5 . .
C141 C142 H14D 109.5 . .
H14C C142 H14D 109.5 . .
C141 C142 H14E 109.5 . .
H14C C142 H14E 109.5 . .
H14D C142 H14E 109.5 . .
Sn2 Ag3 Sn2 110.12(3) . 2_675
Sn2 Ag3 Ag2 124.939(15) . .
Sn2 Ag3 Ag2 124.939(15) 2_675 .
Sn2 Ag3 Sn1 114.471(14) . 2_675
Sn2 Ag3 Sn1 100.152(13) 2_675 2_675
Ag2 Ag3 Sn1 58.968(14) . 2_675
Sn2 Ag3 Sn1 100.152(13) . .
Sn2 Ag3 Sn1 114.471(14) 2_675 .
Ag2 Ag3 Sn1 58.968(14) . .
Sn1 Ag3 Sn1 117.94(3) 2_675 .
Sn2 Ag3 Ag4 63.447(15) . .
Sn2 Ag3 Ag4 152.77(2) 2_675 .
Ag2 Ag3 Ag4 67.293(16) . .
Sn1 Ag3 Ag4 63.534(16) 2_675 .
Sn1 Ag3 Ag4 92.732(19) . .
Sn2 Ag3 Ag4 152.77(2) . 2_675
Sn2 Ag3 Ag4 63.447(15) 2_675 2_675
Ag2 Ag3 Ag4 67.293(16) . 2_675
Sn1 Ag3 Ag4 92.732(19) 2_675 2_675
Sn1 Ag3 Ag4 63.534(16) . 2_675
Ag4 Ag3 Ag4 134.59(3) . 2_675
Ag1 Ag2 Sn1 119.421(14) . .
Ag1 Ag2 Sn1 119.421(14) . 2_675
Sn1 Ag2 Sn1 121.16(3) . 2_675
Ag1 Ag2 Ag3 180.0 . .
Sn1 Ag2 Ag3 60.579(14) . .
Sn1 Ag2 Ag3 60.579(14) 2_675 .
Ag1 Ag2 Sn3 59.095(13) . .
Sn1 Ag2 Sn3 101.845(13) . .
Sn1 Ag2 Sn3 107.418(13) 2_675 .
Ag3 Ag2 Sn3 120.905(13) . .
Ag1 Ag2 Sn3 59.095(13) . 2_675
Sn1 Ag2 Sn3 107.418(13) . 2_675
Sn1 Ag2 Sn3 101.845(13) 2_675 2_675
Ag3 Ag2 Sn3 120.905(13) . 2_675
Sn3 Ag2 Sn3 118.19(3) . 2_675
Ag1 Ag2 Ag5 56.523(15) . 2_675
Sn1 Ag2 Ag5 167.175(19) . 2_675
Sn1 Ag2 Ag5 64.333(14) 2_675 2_675
Ag3 Ag2 Ag5 123.477(15) . 2_675
Sn3 Ag2 Ag5 86.36(2) . 2_675
Sn3 Ag2 Ag5 59.793(19) 2_675 2_675
Ag1 Ag2 Ag5 56.523(14) . .
Sn1 Ag2 Ag5 64.333(14) . .
Sn1 Ag2 Ag5 167.175(19) 2_675 .
Ag3 Ag2 Ag5 123.477(15) . .
Sn3 Ag2 Ag5 59.793(19) . .
Sn3 Ag2 Ag5 86.36(2) 2_675 .
Ag5 Ag2 Ag5 113.05(3) 2_675 .
Ag1 Ag2 Ag4 123.288(14) . .
Sn1 Ag2 Ag4 87.570(18) . .
Sn1 Ag2 Ag4 60.211(16) 2_675 .
Ag3 Ag2 Ag4 56.712(14) . .
Sn3 Ag2 Ag4 67.412(13) . .
Sn3 Ag2 Ag4 161.421(15) 2_675 .
Ag5 Ag2 Ag4 104.790(18) 2_675 .
Ag5 Ag2 Ag4 110.501(17) . .
Ag1 Ag2 Ag4 123.288(14) . 2_675
Sn1 Ag2 Ag4 60.211(16) . 2_675
Sn1 Ag2 Ag4 87.570(18) 2_675 2_675
Ag3 Ag2 Ag4 56.712(14) . 2_675
Sn3 Ag2 Ag4 161.421(15) . 2_675
Sn3 Ag2 Ag4 67.412(13) 2_675 2_675
Ag5 Ag2 Ag4 110.501(17) 2_675 2_675
Ag5 Ag2 Ag4 104.790(18) . 2_675
Ag4 Ag2 Ag4 113.42(3) . 2_675
Ag3 Ag4 Sn2 55.227(17) . .
Ag3 Ag4 Sn1 57.905(14) . 2_675
Sn2 Ag4 Sn1 103.30(2) . 2_675
Ag3 Ag4 Ag2 55.995(19) . .
Sn2 Ag4 Ag2 107.22(2) . .
Sn1 Ag4 Ag2 53.895(13) 2_675 .
Sn4 Ag1 Sn4 106.14(3) 2_675 .
Sn4 Ag1 Ag2 126.928(16) 2_675 .
Sn4 Ag1 Ag2 126.928(16) . .
Sn4 Ag1 Ag5 156.76(2) 2_675 .
Sn4 Ag1 Ag5 63.184(18) . .
Ag2 Ag1 Ag5 67.091(19) . .
Sn4 Ag1 Ag5 63.184(18) 2_675 2_675
Sn4 Ag1 Ag5 156.76(2) . 2_675
Ag2 Ag1 Ag5 67.091(19) . 2_675
Ag5 Ag1 Ag5 134.18(4) . 2_675
Sn4 Ag1 Sn3 103.411(14) 2_675 .
Sn4 Ag1 Sn3 108.773(15) . .
Ag2 Ag1 Sn3 62.559(14) . .
Ag5 Ag1 Sn3 64.503(19) . .
Ag5 Ag1 Sn3 94.11(2) 2_675 .
Sn4 Ag1 Sn3 108.773(15) 2_675 2_675
Sn4 Ag1 Sn3 103.411(14) . 2_675
Ag2 Ag1 Sn3 62.559(14) . 2_675
Ag5 Ag1 Sn3 94.11(2) . 2_675
Ag5 Ag1 Sn3 64.503(19) 2_675 2_675
Sn3 Ag1 Sn3 125.12(3) . 2_675
Ag1 Ag5 Sn4 56.350(19) . .
Ag1 Ag5 Sn3 58.038(16) . .
Sn4 Ag5 Sn3 99.15(2) . .
Ag1 Ag5 Ag2 56.39(2) . .
Sn4 Ag5 Ag2 110.37(2) . .
Sn3 Ag5 Ag2 57.162(15) . .
Ag1 Ag5 Sn1 108.49(3) . .
Sn4 Ag5 Sn1 148.63(3) . .
Sn3 Ag5 Sn1 92.38(2) . .
Ag2 Ag5 Sn1 53.274(17) . .
B208 B203 B209 59.5(5) . .
B208 B203 B202 58.0(4) . .
B209 B203 B202 106.1(5) . .
B208 B203 B207 106.6(5) . .
B209 B203 B207 58.7(4) . .
B202 B203 B207 108.7(5) . .
B208 B203 Sn2 119.2(4) . .
B209 B203 Sn2 117.6(4) . .
B202 B203 Sn2 68.2(3) . .
B207 B203 Sn2 65.1(3) . .
B208 B203 H203 121.0 . .
B209 B203 H203 121.6 . .
B202 B203 H203 122.1 . .
B207 B203 H203 122.9 . .
Sn2 B203 H203 110.0 . .
B202 B208 B211 109.5(6) . .
B202 B208 B209 111.0(6) . .
B211 B208 B209 60.0(5) . .
B202 B208 B204 59.6(4) . .
B211 B208 B204 60.5(5) . .
B209 B208 B204 108.7(6) . .
B202 B208 B203 63.2(4) . .
B211 B208 B203 109.5(6) . .
B209 B208 B203 60.5(4) . .
B204 B208 B203 110.1(6) . .
B202 B208 H208 119.8 . .
B211 B208 H208 121.3 . .
B209 B208 H208 121.0 . .
B204 B208 H208 121.6 . .
B203 B208 H208 119.7 . .
B204 B202 B208 60.6(4) . .
B204 B202 B203 107.6(5) . .
B208 B202 B203 58.8(4) . .
B204 B202 B201 57.9(4) . .
B208 B202 B201 106.9(5) . .
B203 B202 B201 108.6(5) . .
B204 B202 Sn2 117.4(5) . .
B208 B202 Sn2 117.7(4) . .
B203 B202 Sn2 65.7(3) . .
B201 B202 Sn2 66.0(3) . .
B204 B202 H202 120.8 . .
B208 B202 H202 120.6 . .
B203 B202 H202 122.1 . .
B201 B202 H202 122.7 . .
Sn2 B202 H202 111.3 . .
B205 B201 B204 60.1(5) . .
B205 B201 B206 58.6(4) . .
B204 B201 B206 106.4(5) . .
B205 B201 B202 106.1(5) . .
B204 B201 B202 57.5(4) . .
B206 B201 B202 107.8(5) . .
B205 B201 Sn2 117.7(4) . .
B204 B201 Sn2 118.2(4) . .
B206 B201 Sn2 65.2(3) . .
B202 B201 Sn2 67.4(3) . .
B205 B201 H201 121.1 . .
B204 B201 H201 121.2 . .
B206 B201 H201 123.2 . .
B202 B201 H201 122.8 . .
Sn2 B201 H201 110.5 . .
B210 B206 B205 61.7(5) . .
B210 B206 B201 106.8(6) . .
B205 B206 B201 57.6(4) . .
B210 B206 B207 57.5(4) . .
B205 B206 B207 107.0(6) . .
B201 B206 B207 107.6(5) . .
B210 B206 Sn2 117.2(5) . .
B205 B206 Sn2 119.2(5) . .
B201 B206 Sn2 67.8(3) . .
B207 B206 Sn2 65.1(3) . .
B210 B206 H206 121.0 . .
B205 B206 H206 120.1 . .
B201 B206 H206 122.5 . .
B207 B206 H206 123.8 . .
Sn2 B206 H206 110.3 . .
B210 B207 B209 60.4(5) . .
B210 B207 B203 106.4(6) . .
B209 B207 B203 58.4(4) . .
B210 B207 B206 56.8(4) . .
B209 B207 B206 105.5(5) . .
B203 B207 B206 107.3(5) . .
B210 B207 Sn2 117.4(4) . .
B209 B207 Sn2 119.6(5) . .
B203 B207 Sn2 67.6(3) . .
B206 B207 Sn2 66.0(3) . .
B210 B207 H207 121.8 . .
B209 B207 H207 120.5 . .
B203 B207 H207 122.4 . .
B206 B207 H207 124.2 . .
Sn2 B207 H207 109.7 . .
B208 B209 B211 60.0(5) . .
B208 B209 B203 60.1(4) . .
B211 B209 B203 109.1(6) . .
B208 B209 B207 110.3(5) . .
B211 B209 B207 109.3(6) . .
B203 B209 B207 62.9(4) . .
B208 B209 B210 107.5(6) . .
B211 B209 B210 60.1(5) . .
B203 B209 B210 108.9(5) . .
B207 B209 B210 59.3(5) . .
B208 B209 H209 121.5 . .
B211 B209 H209 121.3 . .
B203 B209 H209 120.3 . .
B207 B209 H209 120.0 . .
B210 B209 H209 122.4 . .
B208 B211 B209 60.0(5) . .
B208 B211 B210 107.9(6) . .
B209 B211 B210 60.6(5) . .
B208 B211 B204 60.0(5) . .
B209 B211 B204 108.3(6) . .
B210 B211 B204 107.5(6) . .
B208 B211 B205 108.1(6) . .
B209 B211 B205 109.8(6) . .
B210 B211 B205 60.9(5) . .
B204 B211 B205 59.1(5) . .
B208 B211 H211 121.9 . .
B209 B211 H211 120.8 . .
B210 B211 H211 121.6 . .
B204 B211 H211 122.3 . .
B205 B211 H211 121.1 . .
B201 B205 B204 60.2(5) . .
B201 B205 B206 63.8(5) . .
B204 B205 B206 110.5(6) . .
B201 B205 B211 109.5(6) . .
B204 B205 B211 60.2(5) . .
B206 B205 B211 108.3(6) . .
B201 B205 B210 109.2(6) . .
B204 B205 B210 107.1(6) . .
B206 B205 B210 58.6(5) . .
B211 B205 B210 59.3(5) . .
B201 B205 H205 119.6 . .
B204 B205 H205 121.5 . .
B206 B205 H205 120.1 . .
B211 B205 H205 121.7 . .
B210 B205 H205 123.0 . .
B202 B204 B205 111.4(6) . .
B202 B204 B201 64.5(5) . .
B205 B204 B201 59.8(5) . .
B202 B204 B208 59.8(4) . .
B205 B204 B208 108.8(6) . .
B201 B204 B208 111.4(6) . .
B202 B204 B211 108.9(6) . .
B205 B204 B211 60.6(5) . .
B201 B204 B211 109.5(6) . .
B208 B204 B211 59.5(5) . .
B202 B204 H204 119.3 . .
B205 B204 H204 121.0 . .
B201 B204 H204 119.1 . .
B208 B204 H204 121.4 . .
B211 B204 H204 121.9 . .
B406 B405 B410 60.5(5) . .
B406 B405 B403 105.3(6) . .
B410 B405 B403 56.8(5) . .
B406 B405 B404 56.3(4) . .
B410 B405 B404 104.3(6) . .
B403 B405 B404 106.6(5) . .
B406 B405 Sn4 116.7(5) . .
B410 B405 Sn4 117.6(5) . .
B403 B405 Sn4 67.4(4) . .
B404 B405 Sn4 65.9(3) . .
B406 B405 H405 122.0 . .
B410 B405 H405 121.8 . .
B403 B405 H405 123.3 . .
B404 B405 H405 124.6 . .
Sn4 B405 H405 110.4 . .
B410 B403 B409 61.3(5) . .
B410 B403 B402 105.5(6) . .
B409 B403 B402 56.6(5) . .
B410 B403 B405 59.1(5) . .
B409 B403 B405 108.2(5) . .
B402 B403 B405 107.6(5) . .
B410 B403 Sn4 117.2(5) . .
B409 B403 Sn4 117.6(5) . .
B402 B403 Sn4 67.0(4) . .
B405 B403 Sn4 64.6(3) . .
B410 B403 H403 120.9 . .
B409 B403 H403 120.5 . .
B402 B403 H403 123.7 . .
B405 B403 H403 122.4 . .
Sn4 B403 H403 111.3 . .
B409 B402 B408 60.5(5) . .
B409 B402 B401 108.4(6) . .
B408 B402 B401 58.9(4) . .
B409 B402 B403 58.7(5) . .
B408 B402 B403 107.1(6) . .
B401 B402 B403 109.6(5) . .
B409 B402 Sn4 118.7(5) . .
B408 B402 Sn4 118.6(5) . .
B401 B402 Sn4 66.7(4) . .
B403 B402 Sn4 66.2(4) . .
B409 B402 H402 120.2 . .
B408 B402 H402 120.8 . .
B401 B402 H402 121.4 . .
B403 B402 H402 122.3 . .
Sn4 B402 H402 110.3 . .
B411 B408 B407 60.9(5) . .
B411 B408 B409 61.7(5) . .
B407 B408 B409 110.1(6) . .
B411 B408 B402 109.3(6) . .
B407 B408 B402 109.7(5) . .
B409 B408 B402 58.8(5) . .
B411 B408 B401 109.9(6) . .
B407 B408 B401 59.9(4) . .
B409 B408 B401 109.9(6) . .
B402 B408 B401 62.4(5) . .
B411 B408 H408 120.4 . .
B407 B408 H408 120.8 . .
B409 B408 H408 120.8 . .
B402 B408 H408 121.0 . .
B401 B408 H408 120.3 . .
B401 B407 B408 60.3(4) . .
B401 B407 B404 64.5(4) . .
B408 B407 B404 111.6(5) . .
B401 B407 B411 108.5(6) . .
B408 B407 B411 58.9(5) . .
B404 B407 B411 109.2(6) . .
B401 B407 B406 110.6(5) . .
B408 B407 B406 108.2(6) . .
B404 B407 B406 59.2(4) . .
B411 B407 B406 60.6(5) . .
B401 B407 H407 119.5 . .
B408 B407 H407 121.4 . .
B404 B407 H407 119.2 . .
B411 B407 H407 122.1 . .
B406 B407 H407 121.6 . .
B406 B404 B407 61.3(5) . .
B406 B404 B401 107.0(5) . .
B407 B404 B401 57.8(4) . .
B406 B404 B405 58.9(4) . .
B407 B404 B405 107.9(5) . .
B401 B404 B405 107.9(5) . .
B406 B404 Sn4 118.3(5) . .
B407 B404 Sn4 119.0(4) . .
B401 B404 Sn4 67.3(3) . .
B405 B404 Sn4 65.2(3) . .
B406 B404 H404 120.3 . .
B407 B404 H404 120.1 . .
B401 B404 H404 122.8 . .
B405 B404 H404 122.8 . .
Sn4 B404 H404 110.3 . .
B307 B301 B306 60.4(5) . .
B307 B301 B302 58.9(4) . .
B306 B301 B302 107.7(5) . .
B307 B301 B305 106.5(5) . .
B306 B301 B305 58.8(4) . .
B302 B301 B305 107.4(5) . .
B307 B301 Sn3 117.2(4) . .
B306 B301 Sn3 118.5(5) . .
B302 B301 Sn3 64.8(3) . .
B305 B301 Sn3 66.0(3) . .
B307 B301 H301 121.0 . .
B306 B301 H301 119.9 . .
B302 B301 H301 122.9 . .
B305 B301 H301 123.0 . .
Sn3 B301 H301 111.4 . .
B308 B302 B307 59.5(5) . .
B308 B302 B301 105.1(6) . .
B307 B302 B301 57.2(4) . .
B308 B302 B303 57.9(5) . .
B307 B302 B303 105.7(6) . .
B301 B302 B303 107.8(6) . .
B308 B302 Sn3 117.5(5) . .
B307 B302 Sn3 118.2(5) . .
B301 B302 Sn3 67.6(3) . .
B303 B302 Sn3 65.9(4) . .
B308 B302 H302 121.9 . .
B307 B302 H302 121.7 . .
B301 B302 H302 123.0 . .
B303 B302 H302 123.2 . .
Sn3 B302 H302 110.1 . .
B309 B303 B308 60.8(5) . .
B309 B303 B304 58.1(5) . .
B308 B303 B304 106.5(6) . .
B309 B303 B302 107.0(6) . .
B308 B303 B302 58.0(5) . .
B304 B303 B302 107.9(5) . .
B309 B303 Sn3 118.3(5) . .
B308 B303 Sn3 117.2(5) . .
B304 B303 Sn3 66.6(3) . .
B302 B303 Sn3 65.5(4) . .
B309 B303 H303 120.4 . .
B308 B303 H303 121.1 . .
B304 B303 H303 122.7 . .
B302 B303 H303 123.0 . .
Sn3 B303 H303 110.9 . .
B303 B309 B304 64.1(5) . .
B303 B309 B310 111.6(6) . .
B304 B309 B310 60.8(5) . .
B303 B309 B311 109.1(6) . .
B304 B309 B311 109.3(6) . .
B310 B309 B311 59.3(5) . .
B303 B309 B308 60.1(5) . .
B304 B309 B308 110.7(6) . .
B310 B309 B308 107.1(6) . .
B311 B309 B308 59.1(5) . .
B303 B309 H309 119.0 . .
B304 B309 H309 119.0 . .
B310 B309 H309 121.5 . .
B311 B309 H309 122.2 . .
B308 B309 H309 122.2 . .
B310 B311 B308 109.0(6) . .
B310 B311 B306 60.9(5) . .
B308 B311 B306 108.7(5) . .
B310 B311 B307 108.8(6) . .
B308 B311 B307 60.0(5) . .
B306 B311 B307 60.0(4) . .
B310 B311 B309 60.2(5) . .
B308 B311 B309 60.6(5) . .
B306 B311 B309 109.1(6) . .
B307 B311 B309 108.6(6) . .
B310 B311 H311 121.0 . .
B308 B311 H311 121.3 . .
B306 B311 H311 121.1 . .
B307 B311 H311 121.6 . .
B309 B311 H311 121.2 . .
B301 B306 B311 108.7(5) . .
B301 B306 B307 59.3(4) . .
B311 B306 B307 60.1(5) . .
B301 B306 B310 110.3(5) . .
B311 B306 B310 59.4(5) . .
B307 B306 B310 107.7(5) . .
B301 B306 B305 63.6(4) . .
B311 B306 B305 107.6(6) . .
B307 B306 B305 109.3(5) . .
B310 B306 B305 59.2(4) . .
B301 B306 H306 119.8 . .
B311 B306 H306 122.2 . .
B307 B306 H306 122.0 . .
B310 B306 H306 121.9 . .
B305 B306 H306 120.7 . .
B310 B305 B306 60.4(5) . .
B310 B305 B304 59.3(4) . .
B306 B305 B304 108.0(5) . .
B310 B305 B301 106.5(5) . .
B306 B305 B301 57.6(4) . .
B304 B305 B301 109.1(5) . .
B310 B305 Sn3 118.6(5) . .
B306 B305 Sn3 118.1(4) . .
B304 B305 Sn3 66.1(3) . .
B301 B305 Sn3 66.8(3) . .
B310 B305 H305 120.7 . .
B306 B305 H305 120.9 . .
B304 B305 H305 121.7 . .
B301 B305 H305 122.7 . .
Sn3 B305 H305 110.4 . .
B105 B109 B110 60.6(4) . .
B105 B109 B111 109.7(6) . .
B110 B109 B111 59.0(4) . .
B105 B109 B101 64.5(4) . .
B110 B109 B101 110.9(5) . .
B111 B109 B101 109.1(6) . .
B105 B109 B108 111.2(5) . .
B110 B109 B108 107.0(5) . .
B111 B109 B108 59.8(5) . .
B101 B109 B108 59.5(4) . .
B105 B109 H109 118.5 . .
B110 B109 H109 122.0 . .
B111 B109 H109 122.0 . .
B101 B109 H109 119.3 . .
B108 B109 H109 122.0 . .
B109 B105 B110 60.8(4) . .
B109 B105 B101 59.0(4) . .
B110 B105 B101 106.8(5) . .
B109 B105 B104 106.9(5) . .
B110 B105 B104 57.1(4) . .
B101 B105 B104 108.1(5) . .
B109 B105 Sn1 118.7(4) . .
B110 B105 Sn1 117.3(4) . .
B101 B105 Sn1 65.8(3) . .
B104 B105 Sn1 66.6(3) . .
B109 B105 H105 120.1 . .
B110 B105 H105 121.4 . .
B101 B105 H105 122.6 . .
B104 B105 H105 123.0 . .
Sn1 B105 H105 110.7 . .
B107 B102 B108 60.4(5) . .
B107 B102 B103 57.9(4) . .
B108 B102 B103 106.0(5) . .
B107 B102 B101 106.5(5) . .
B108 B102 B101 57.9(4) . .
B103 B102 B101 107.4(5) . .
B107 B102 Sn1 117.4(5) . .
B108 B102 Sn1 116.0(5) . .
B103 B102 Sn1 66.4(3) . .
B101 B102 Sn1 64.6(3) . .
B107 B102 H102 120.8 . .
B108 B102 H102 121.6 . .
B103 B102 H102 122.9 . .
B101 B102 H102 123.4 . .
Sn1 B102 H102 111.8 . .
B309 B304 B310 60.0(5) . .
B309 B304 B305 106.0(6) . .
B310 B304 B305 58.0(4) . .
B309 B304 B303 57.8(5) . .
B310 B304 B303 106.0(6) . .
B305 B304 B303 107.7(6) . .
B309 B304 Sn3 117.2(5) . .
B310 B304 Sn3 118.1(5) . .
B305 B304 Sn3 66.8(3) . .
B303 B304 Sn3 65.6(4) . .
B309 B304 H304 121.6 . .
B310 B304 H304 121.1 . .
B305 B304 H304 122.7 . .
B303 B304 H304 123.4 . .
Sn3 B304 H304 110.7 . .
B206 B210 B207 65.8(5) . .
B206 B210 B211 109.6(6) . .
B207 B210 B211 109.5(6) . .
B206 B210 B209 112.5(6) . .
B207 B210 B209 60.3(5) . .
B211 B210 B209 59.3(5) . .
B206 B210 B205 59.8(5) . .
B207 B210 B205 111.9(5) . .
B211 B210 B205 59.8(5) . .
B209 B210 B205 107.9(6) . .
B206 B210 H210 118.2 . .
B207 B210 H210 118.3 . .
B211 B210 H210 122.1 . .
B209 B210 H210 121.4 . .
B205 B210 H210 121.7 . .
B108 B101 B109 60.6(5) . .
B108 B101 B105 105.6(5) . .
B109 B101 B105 56.5(4) . .
B108 B101 B102 58.0(4) . .
B109 B101 B102 106.4(5) . .
B105 B101 B102 108.2(5) . .
B108 B101 Sn1 118.7(5) . .
B109 B101 Sn1 116.6(4) . .
B105 B101 Sn1 65.9(3) . .
B102 B101 Sn1 67.6(3) . .
B108 B101 H101 120.9 . .
B109 B101 H101 122.0 . .
B105 B101 H101 123.8 . .
B102 B101 H101 122.1 . .
Sn1 B101 H101 110.3 . .
B107 B103 B106 61.1(4) . .
B107 B103 B102 58.3(4) . .
B106 B103 B102 107.8(5) . .
B107 B103 B104 107.3(5) . .
B106 B103 B104 57.9(4) . .
B102 B103 B104 109.3(5) . .
B107 B103 Sn1 118.3(4) . .
B106 B103 Sn1 117.2(4) . .
B102 B103 Sn1 67.0(3) . .
B104 B103 Sn1 65.6(3) . .
B107 B103 H103 120.5 . .
B106 B103 H103 120.8 . .
B102 B103 H103 121.6 . .
B104 B103 H103 122.6 . .
Sn1 B103 H103 111.0 . .
B101 B108 B102 64.1(4) . .
B101 B108 B107 110.5(6) . .
B102 B108 B107 59.4(5) . .
B101 B108 B111 109.4(6) . .
B102 B108 B111 109.2(6) . .
B107 B108 B111 60.2(5) . .
B101 B108 B109 59.9(4) . .
B102 B108 B109 110.6(5) . .
B107 B108 B109 107.8(6) . .
B111 B108 B109 59.7(5) . .
B101 B108 H108 119.4 . .
B102 B108 H108 119.6 . .
B107 B108 H108 121.8 . .
B111 B108 H108 121.6 . .
B109 B108 H108 121.7 . .
B103 B107 B102 63.8(4) . .
B103 B107 B108 110.4(5) . .
B102 B107 B108 60.2(5) . .
B103 B107 B111 108.7(5) . .
B102 B107 B111 109.7(6) . .
B108 B107 B111 60.0(5) . .
B103 B107 B106 59.6(4) . .
B102 B107 B106 110.9(5) . .
B108 B107 B106 107.9(5) . .
B111 B107 B106 59.7(4) . .
B103 B107 H107 120.0 . .
B102 B107 H107 119.1 . .
B108 B107 H107 121.6 . .
B111 B107 H107 121.8 . .
B106 B107 H107 121.7 . .
B110 B106 B103 110.5(5) . .
B110 B106 B104 59.6(4) . .
B103 B106 B104 64.5(4) . .
B110 B106 B111 59.6(5) . .
B103 B106 B111 108.8(5) . .
B104 B106 B111 109.1(5) . .
B110 B106 B107 107.9(6) . .
B103 B106 B107 59.3(4) . .
B104 B106 B107 111.1(5) . .
B111 B106 B107 60.1(5) . .
B110 B106 H106 121.9 . .
B103 B106 H106 119.6 . .
B104 B106 H106 119.2 . .
B111 B106 H106 121.9 . .
B107 B106 H106 121.6 . .
B110 B111 B106 59.4(4) . .
B110 B111 B109 60.3(5) . .
B106 B111 B109 108.0(5) . .
B110 B111 B108 108.6(5) . .
B106 B111 B108 108.2(5) . .
B109 B111 B108 60.5(5) . .
B110 B111 B107 107.8(6) . .
B106 B111 B107 60.2(5) . .
B109 B111 B107 108.2(5) . .
B108 B111 B107 59.9(5) . .
B110 B111 H111 121.7 . .
B106 B111 H111 121.9 . .
B109 B111 H111 121.4 . .
B108 B111 H111 121.3 . .
B107 B111 H111 121.8 . .
B110 B104 B106 59.7(4) . .
B110 B104 B105 58.3(4) . .
B106 B104 B105 106.2(5) . .
B110 B104 B103 105.1(5) . .
B106 B104 B103 57.5(4) . .
B105 B104 B103 107.1(5) . .
B110 B104 Sn1 117.3(4) . .
B106 B104 Sn1 118.0(4) . .
B105 B104 Sn1 65.4(3) . .
B103 B104 Sn1 66.8(3) . .
B110 B104 H104 121.7 . .
B106 B104 H104 121.2 . .
B105 B104 H104 123.3 . .
B103 B104 H104 123.5 . .
Sn1 B104 H104 110.7 . .
B311 B308 B307 60.1(5) . .
B311 B308 B303 109.3(6) . .
B307 B308 B303 111.3(6) . .
B311 B308 B302 109.9(6) . .
B307 B308 B302 60.3(5) . .
B303 B308 B302 64.2(5) . .
B311 B308 B309 60.3(5) . .
B307 B308 B309 108.4(6) . .
B303 B308 B309 59.1(5) . .
B302 B308 B309 110.6(6) . .
B311 B308 H308 121.3 . .
B307 B308 H308 121.1 . .
B303 B308 H308 119.6 . .
B302 B308 H308 119.1 . .
B309 B308 H308 121.8 . .
B301 B307 B308 111.0(6) . .
B301 B307 B306 60.3(4) . .
B308 B307 B306 108.4(6) . .
B301 B307 B311 109.3(6) . .
B308 B307 B311 59.8(5) . .
B306 B307 B311 59.9(5) . .
B301 B307 B302 63.9(5) . .
B308 B307 B302 60.2(5) . .
B306 B307 B302 111.6(5) . .
B311 B307 B302 109.5(6) . .
B301 B307 H307 119.4 . .
B308 B307 H307 121.4 . .
B306 B307 H307 121.1 . .
B311 B307 H307 121.8 . .
B302 B307 H307 119.1 . .
B311 B310 B305 108.8(6) . .
B311 B310 B309 60.6(5) . .
B305 B310 B309 109.3(6) . .
B311 B310 B306 59.7(5) . .
B305 B310 B306 60.4(4) . .
B309 B310 B306 108.4(6) . .
B311 B310 B304 109.1(6) . .
B305 B310 B304 62.8(4) . .
B309 B310 B304 59.2(5) . .
B306 B310 B304 110.8(6) . .
B311 B310 H310 121.5 . .
B305 B310 H310 120.3 . .
B309 B310 H310 121.9 . .
B306 B310 H310 121.1 . .
B304 B310 H310 120.0 . .
B104 B110 B106 60.7(4) . .
B104 B110 B111 111.1(5) . .
B106 B110 B111 61.0(5) . .
B104 B110 B105 64.5(4) . .
B106 B110 B105 111.8(5) . .
B111 B110 B105 109.4(5) . .
B104 B110 B109 111.1(5) . .
B106 B110 B109 109.4(6) . .
B111 B110 B109 60.6(5) . .
B105 B110 B109 58.6(4) . .
B104 B110 H110 118.5 . .
B106 B110 H110 120.3 . .
B111 B110 H110 120.7 . .
B105 B110 H110 119.7 . .
B109 B110 H110 121.7 . .
B407 B401 B408 59.8(4) . .
B407 B401 B402 106.8(5) . .
B408 B401 B402 58.7(4) . .
B407 B401 B404 57.8(4) . .
B408 B401 B404 106.0(5) . .
B402 B401 B404 108.2(5) . .
B407 B401 Sn4 117.3(5) . .
B408 B401 Sn4 119.2(5) . .
B402 B401 Sn4 67.6(4) . .
B404 B401 Sn4 65.3(3) . .
B407 B401 H401 121.5 . .
B408 B401 H401 120.7 . .
B402 B401 H401 121.8 . .
B404 B401 H401 123.6 . .
Sn4 B401 H401 110.3 . .
B404 B406 B407 59.5(4) . .
B404 B406 B411 108.2(6) . .
B407 B406 B411 59.1(5) . .
B404 B406 B405 64.8(4) . .
B407 B406 B405 111.1(5) . .
B411 B406 B405 108.9(6) . .
B404 B406 B410 110.4(5) . .
B407 B406 B410 106.7(6) . .
B411 B406 B410 59.1(5) . .
B405 B406 B410 59.8(5) . .
B404 B406 H406 119.5 . .
B407 B406 H406 122.1 . .
B411 B406 H406 122.6 . .
B405 B406 H406 118.8 . .
B410 B406 H406 122.3 . .
B408 B411 B407 60.2(5) . .
B408 B411 B410 108.8(6) . .
B407 B411 B410 109.1(6) . .
B408 B411 B409 59.8(5) . .
B407 B411 B409 108.0(6) . .
B410 B411 B409 60.3(5) . .
B408 B411 B406 108.9(6) . .
B407 B411 B406 60.2(5) . .
B410 B411 B406 61.0(5) . .
B409 B411 B406 109.0(6) . .
B408 B411 H411 121.4 . .
B407 B411 H411 121.5 . .
B410 B411 H411 120.8 . .
B409 B411 H411 121.7 . .
B406 B411 H411 120.9 . .
B402 B409 B408 60.7(5) . .
B402 B409 B403 64.7(5) . .
B408 B409 B403 112.0(6) . .
B402 B409 B411 108.1(6) . .
B408 B409 B411 58.4(5) . .
B403 B409 B411 108.5(6) . .
B402 B409 B410 110.2(6) . .
B408 B409 B410 107.1(6) . .
B403 B409 B410 59.1(5) . .
B411 B409 B410 59.6(5) . .
B402 B409 H409 119.3 . .
B408 B409 H409 121.4 . .
B403 B409 H409 119.0 . .
B411 B409 H409 123.0 . .
B410 B409 H409 122.4 . .
B403 B410 B411 109.3(6) . .
B403 B410 B409 59.6(5) . .
B411 B410 B409 60.1(5) . .
B403 B410 B405 64.1(5) . .
B411 B410 B405 109.5(6) . .
B409 B410 B405 110.8(6) . .
B403 B410 B406 110.5(6) . .
B411 B410 B406 59.9(5) . .
B409 B410 B406 107.9(6) . .
B405 B410 B406 59.7(5) . .
B403 B410 H410 119.6 . .
B411 B410 H410 121.5 . .
B409 B410 H410 121.7 . .
B405 B410 H410 119.3 . .
B406 B410 H410 121.8 . .
C141 N1 C111 108.0(5) . .
C141 N1 C131 110.2(5) . .
C111 N1 C131 109.3(5) . .
C141 N1 C121 110.3(5) . .
C111 N1 C121 111.2(6) . .
C131 N1 C121 107.8(5) . .
C241 N2 C221 106.7(5) . .
C241 N2 C231 110.8(6) . .
C221 N2 C231 110.9(6) . .
C241 N2 C211 110.7(6) . .
C221 N2 C211 110.1(6) . .
C231 N2 C211 107.6(6) . .
C331 N3 C341 108.3(5) . .
C331 N3 C321 109.5(6) . .
C341 N3 C321 112.1(5) . .
C331 N3 C311 111.7(5) . .
C341 N3 C311 108.4(5) . .
C321 N3 C311 106.8(5) . .
C421 N4 C411 112.0(6) . .
C421 N4 C431 111.1(7) . .
C411 N4 C431 105.5(6) . .
C421 N4 C441 105.9(6) . .
C411 N4 C441 110.9(7) . .
C431 N4 C441 111.5(7) . .
C511 N5 C511 112.1(9) 2_665 .
C511 N5 C521 106.7(5) 2_665 .
C511 N5 C521 110.6(5) . .
C511 N5 C521 110.6(5) 2_665 2_665
C511 N5 C521 106.7(5) . 2_665
C521 N5 C521 110.1(9) . 2_665
B101 Sn1 B105 48.3(3) . .
B101 Sn1 B104 82.4(2) . .
B105 Sn1 B104 48.0(3) . .
B101 Sn1 B103 81.0(3) . .
B105 Sn1 B103 81.4(2) . .
B104 Sn1 B103 47.6(2) . .
B101 Sn1 B102 47.8(3) . .
B105 Sn1 B102 81.9(3) . .
B104 Sn1 B102 81.5(3) . .
B103 Sn1 B102 46.6(3) . .
B101 Sn1 Ag2 146.80(18) . .
B105 Sn1 Ag2 159.07(19) . .
B104 Sn1 Ag2 129.30(17) . .
B103 Sn1 Ag2 111.72(17) . .
B102 Sn1 Ag2 119.01(19) . .
B101 Sn1 Ag3 122.1(2) . .
B105 Sn1 Ag3 99.90(18) . .
B104 Sn1 Ag3 112.20(18) . .
B103 Sn1 Ag3 150.10(18) . .
B102 Sn1 Ag3 163.25(19) . .
Ag2 Sn1 Ag3 60.453(19) . .
B101 Sn1 Ag4 87.10(18) . 2_675
B105 Sn1 Ag4 111.72(18) . 2_675
B104 Sn1 Ag4 158.38(18) . 2_675
B103 Sn1 Ag4 148.58(18) . 2_675
B102 Sn1 Ag4 105.17(19) . 2_675
Ag2 Sn1 Ag4 65.894(16) . 2_675
Ag3 Sn1 Ag4 58.561(14) . 2_675
B101 Sn1 Ag5 112.1(2) . .
B105 Sn1 Ag5 133.81(18) . .
B104 Sn1 Ag5 94.18(18) . .
B103 Sn1 Ag5 52.62(17) . .
B102 Sn1 Ag5 64.57(19) . .
Ag2 Sn1 Ag5 62.393(18) . .
Ag3 Sn1 Ag5 121.47(2) . .
Ag4 Sn1 Ag5 107.29(2) 2_675 .
B405 Sn4 B404 48.8(3) . .
B405 Sn4 B401 82.3(3) . .
B404 Sn4 B401 47.5(3) . .
B405 Sn4 B403 48.0(3) . .
B404 Sn4 B403 81.5(3) . .
B401 Sn4 B403 80.2(3) . .
B405 Sn4 B402 81.3(3) . .
B404 Sn4 B402 79.9(3) . .
B401 Sn4 B402 45.7(3) . .
B403 Sn4 B402 46.8(3) . .
B405 Sn4 Ag1 154.1(2) . .
B404 Sn4 Ag1 135.49(19) . .
B401 Sn4 Ag1 119.57(19) . .
B403 Sn4 Ag1 142.77(19) . .
B402 Sn4 Ag1 123.5(2) . .
B405 Sn4 Ag5 130.4(2) . .
B404 Sn4 Ag5 151.93(19) . .
B401 Sn4 Ag5 106.13(18) . .
B403 Sn4 Ag5 84.6(2) . .
B402 Sn4 Ag5 72.88(19) . .
Ag1 Sn4 Ag5 60.467(19) . .
B207 Sn2 B206 49.0(3) . .
B207 Sn2 B203 47.3(3) . .
B206 Sn2 B203 81.5(3) . .
B207 Sn2 B201 81.7(3) . .
B206 Sn2 B201 47.0(3) . .
B203 Sn2 B201 80.2(3) . .
B207 Sn2 B202 80.2(3) . .
B206 Sn2 B202 80.1(3) . .
B203 Sn2 B202 46.1(3) . .
B201 Sn2 B202 46.6(3) . .
B207 Sn2 Ag3 134.4(2) . .
B206 Sn2 Ag3 161.4(2) . .
B203 Sn2 Ag3 113.98(17) . .
B201 Sn2 Ag3 142.12(17) . .
B202 Sn2 Ag3 117.84(18) . .
B207 Sn2 Ag4 141.9(2) . .
B206 Sn2 Ag4 130.0(2) . .
B203 Sn2 Ag4 95.72(17) . .
B201 Sn2 Ag4 83.14(17) . .
B202 Sn2 Ag4 64.17(18) . .
Ag3 Sn2 Ag4 61.326(18) . .
B302 Sn3 B303 48.6(3) . .
B302 Sn3 B304 82.5(3) . .
B303 Sn3 B304 47.8(3) . .
B302 Sn3 B305 81.5(3) . .
B303 Sn3 B305 81.0(3) . .
B304 Sn3 B305 47.0(3) . .
B302 Sn3 B301 47.6(3) . .
B303 Sn3 B301 81.7(3) . .
B304 Sn3 B301 81.3(3) . .
B305 Sn3 B301 47.3(3) . .
B302 Sn3 Ag1 111.9(2) . .
B303 Sn3 Ag1 115.1(2) . .
B304 Sn3 Ag1 141.5(2) . .
B305 Sn3 Ag1 163.3(2) . .
B301 Sn3 Ag1 135.23(19) . .
B302 Sn3 Ag2 134.6(2) . .
B303 Sn3 Ag2 172.9(2) . .
B304 Sn3 Ag2 135.0(2) . .
B305 Sn3 Ag2 105.29(19) . .
B301 Sn3 Ag2 104.82(18) . .
Ag1 Sn3 Ag2 58.346(19) . .
B302 Sn3 Ag5 154.6(2) . .
B303 Sn3 Ag5 111.8(2) . .
B304 Sn3 Ag5 93.9(2) . .
B305 Sn3 Ag5 114.30(19) . .
B301 Sn3 Ag5 156.91(18) . .
Ag1 Sn3 Ag5 57.460(15) . .
Ag2 Sn3 Ag5 63.045(18) . .
N6 C541 C879 157(3) . .
C541 C879 H87A 109.5 . .
C541 C879 H87B 109.5 . .
H87A C879 H87B 109.5 . .
C541 C879 H87C 109.5 . .
H87A C879 H87C 109.5 . .
H87B C879 H87C 109.5 . .

loop_
_geom_bond_atom_site_label_1
_geom_bond_atom_site_label_2
_geom_bond_distance
_geom_bond_site_symmetry_2
C121 C122 1.501(11) .
C121 N1 1.532(9) .
C121 H12A 0.9700 .
C121 H12B 0.9700 .
C122 H12C 0.9600 .
C122 H12D 0.9600 .
C122 H12E 0.9600 .
C111 N1 1.511(9) .
C111 C112 1.512(12) .
C111 H11A 0.9700 .
C111 H11B 0.9700 .
C112 H11C 0.9600 .
C112 H11D 0.9600 .
C112 H11E 0.9600 .
C131 N1 1.522(9) .
C131 C132 1.522(10) .
C131 H13A 0.9700 .
C131 H13B 0.9700 .
C132 H13C 0.9600 .
C132 H13D 0.9600 .
C132 H13E 0.9600 .
C141 C142 1.479(12) .
C141 N1 1.506(9) .
C141 H14A 0.9700 .
C141 H14B 0.9700 .
C241 N2 1.504(9) .
C241 C242 1.506(11) .
C241 H24A 0.9700 .
C241 H24B 0.9700 .
C211 C212 1.475(14) .
C211 N2 1.530(9) .
C211 H21A 0.9700 .
C211 H21B 0.9700 .
C212 H21C 0.9600 .
C212 H21D 0.9600 .
C212 H21E 0.9600 .
C221 C222 1.509(12) .
C221 N2 1.523(9) .
C221 H22A 0.9700 .
C221 H22B 0.9700 .
C222 H22C 0.9600 .
C222 H22D 0.9600 .
C222 H22E 0.9600 .
C311 C312 1.512(10) .
C311 N3 1.527(8) .
C311 H31A 0.9700 .
C311 H31B 0.9700 .
C312 H31C 0.9600 .
C312 H31D 0.9600 .
C312 H31E 0.9600 .
C341 C342 1.498(10) .
C341 N3 1.517(9) .
C341 H34A 0.9700 .
C341 H34B 0.9700 .
C342 H34C 0.9600 .
C342 H34D 0.9600 .
C342 H34E 0.9600 .
C321 C322 1.516(11) .
C321 N3 1.518(9) .
C321 H32A 0.9700 .
C321 H32B 0.9700 .
C242 H24C 0.9600 .
C242 H24D 0.9600 .
C242 H24E 0.9600 .
C522 C521 1.503(13) .
C522 H52A 0.9600 .
C522 H52B 0.9600 .
C522 H52C 0.9600 .
C512 C511 1.533(14) .
C512 H51A 0.9600 .
C512 H51B 0.9600 .
C512 H51C 0.9600 .
C511 N5 1.498(10) .
C511 H51D 0.9700 .
C511 H51E 0.9700 .
C232 C231 1.518(13) .
C232 H23A 0.9600 .
C232 H23B 0.9600 .
C232 H23C 0.9600 .
C332 C331 1.495(10) .
C332 H33A 0.9600 .
C332 H33B 0.9600 .
C332 H33C 0.9600 .
C322 H32C 0.9600 .
C322 H32D 0.9600 .
C322 H32E 0.9600 .
C442 C441 1.504(14) .
C442 H44A 0.9600 .
C442 H44B 0.9600 .
C442 H44C 0.9600 .
C441 N4 1.513(12) .
C441 H44D 0.9700 .
C441 H44E 0.9700 .
C421 N4 1.487(10) .
C421 C422 1.535(12) .
C421 H42A 0.9700 .
C421 H42B 0.9700 .
C432 C431 1.532(13) .
C432 H43A 0.9600 .
C432 H43B 0.9600 .
C432 H43C 0.9600 .
C431 N4 1.511(11) .
C431 H43D 0.9700 .
C431 H43E 0.9700 .
C521 N5 1.515(10) .
C521 H52D 0.9700 .
C521 H52E 0.9700 .
C411 C412 1.501(13) .
C411 N4 1.511(9) .
C411 H41A 0.9700 .
C411 H41B 0.9700 .
C412 H41C 0.9600 .
C412 H41D 0.9600 .
C412 H41E 0.9600 .
C422 H42C 0.9600 .
C422 H42D 0.9600 .
C422 H42E 0.9600 .
C331 N3 1.516(8) .
C331 H33D 0.9700 .
C331 H33E 0.9700 .
C231 N2 1.525(10) .
C231 H23D 0.9700 .
C231 H23E 0.9700 .
C142 H14C 0.9600 .
C142 H14D 0.9600 .
C142 H14E 0.9600 .
Ag3 Sn2 2.6701(6) .
Ag3 Sn2 2.6701(6) 2_675
Ag3 Ag2 2.8283(10) .
Ag3 Sn1 2.8318(5) 2_675
Ag3 Sn1 2.8318(5) .
Ag3 Ag4 2.8520(6) .
Ag3 Ag4 2.8520(6) 2_675
Ag2 Ag1 2.7846(10) .
Ag2 Sn1 2.7858(5) .
Ag2 Sn1 2.7858(5) 2_675
Ag2 Sn3 2.9032(5) .
Ag2 Sn3 2.9032(5) 2_675
Ag2 Ag5 3.0800(8) 2_675
Ag2 Ag5 3.0800(8) .
Ag2 Ag4 3.1473(7) .
Ag2 Ag4 3.1473(7) 2_675
Ag4 Sn2 2.9077(7) .
Ag4 Sn1 2.9924(7) 2_675
Ag1 Sn4 2.6684(6) 2_675
Ag1 Sn4 2.6684(6) .
Ag1 Ag5 2.7890(6) .
Ag1 Ag5 2.7890(6) 2_675
Ag1 Sn3 2.8068(5) .
Ag1 Sn3 2.8068(5) 2_675
Ag5 Sn4 2.8608(8) .
Ag5 Sn3 2.9862(8) .
Ag5 Sn1 3.1327(8) .
B203 B208 1.773(11) .
B203 B209 1.781(10) .
B203 B202 1.849(10) .
B203 B207 1.860(11) .
B203 Sn2 2.339(7) .
B203 H203 1.1000 .
B208 B202 1.757(11) .
B208 B211 1.762(12) .
B208 B209 1.762(12) .
B208 B204 1.772(11) .
B208 H208 1.1000 .
B202 B204 1.753(11) .
B202 B201 1.876(11) .
B202 Sn2 2.383(8) .
B202 H202 1.1000 .
B201 B205 1.754(11) .
B201 B204 1.761(12) .
B201 B206 1.863(11) .
B201 Sn2 2.358(7) .
B201 H201 1.1000 .
B206 B210 1.751(11) .
B206 B205 1.773(12) .
B206 B207 1.909(11) .
B206 Sn2 2.311(8) .
B206 H206 1.1000 .
B207 B210 1.766(11) .
B207 B209 1.786(12) .
B207 Sn2 2.295(7) .
B207 H207 1.1000 .
B209 B211 1.763(12) .
B209 B210 1.787(12) .
B209 H209 1.1000 .
B211 B210 1.777(13) .
B211 B204 1.779(13) .
B211 B205 1.786(13) .
B211 H211 1.1000 .
B205 B204 1.760(12) .
B205 B210 1.806(12) .
B205 H205 1.1000 .
B204 H204 1.1000 .
B405 B406 1.799(11) .
B405 B410 1.800(12) .
B405 B403 1.886(12) .
B405 B404 1.902(11) .
B405 Sn4 2.293(8) .
B405 H405 1.1000 .
B403 B410 1.754(12) .
B403 B409 1.763(13) .
B403 B402 1.867(13) .
B403 Sn4 2.343(9) .
B403 H403 1.1000 .
B402 B409 1.724(12) .
B402 B408 1.758(11) .
B402 B401 1.823(11) .
B402 Sn4 2.357(8) .
B402 H402 1.1000 .
B408 B411 1.729(13) .
B408 B407 1.753(11) .
B408 B409 1.754(13) .
B408 B401 1.761(11) .
B408 H408 1.1000 .
B407 B401 1.754(11) .
B407 B404 1.754(11) .
B407 B411 1.766(13) .
B407 B406 1.786(12) .
B407 H407 1.1000 .
B404 B406 1.748(11) .
B404 B401 1.871(11) .
B404 Sn4 2.306(7) .
B404 H404 1.1000 .
B301 B307 1.755(11) .
B301 B306 1.772(10) .
B301 B302 1.876(11) .
B301 B305 1.879(11) .
B301 Sn3 2.351(8) .
B301 H301 1.1000 .
B302 B308 1.785(12) .
B302 B307 1.788(12) .
B302 B303 1.895(13) .
B302 Sn3 2.301(8) .
B302 H302 1.1000 .
B303 B309 1.766(13) .
B303 B308 1.784(13) .
B303 B304 1.878(12) .
B303 Sn3 2.308(8) .
B303 H303 1.1000 .
B309 B304 1.771(12) .
B309 B310 1.784(13) .
B309 B311 1.791(12) .
B309 B308 1.797(14) .
B309 H309 1.1000 .
B311 B310 1.768(12) .
B311 B308 1.771(11) .
B311 B306 1.773(11) .
B311 B307 1.776(12) .
B311 H311 1.1000 .
B306 B307 1.775(11) .
B306 B310 1.795(12) .
B306 B305 1.796(11) .
B306 H306 1.1000 .
B305 B310 1.773(11) .
B305 B304 1.860(11) .
B305 Sn3 2.338(7) .
B305 H305 1.1000 .
B109 B105 1.739(11) .
B109 B110 1.780(11) .
B109 B111 1.785(11) .
B109 B101 1.787(11) .
B109 B108 1.798(12) .
B109 H109 1.1000 .
B105 B110 1.775(10) .
B105 B101 1.883(11) .
B105 B104 1.883(10) .
B105 Sn1 2.303(7) .
B105 H105 1.1000 .
B102 B107 1.765(11) .
B102 B108 1.781(12) .
B102 B103 1.861(11) .
B102 B101 1.888(11) .
B102 Sn1 2.357(7) .
B102 H102 1.1000 .
B304 B310 1.798(12) .
B304 Sn3 2.325(8) .
B304 H304 1.1000 .
B210 H210 1.1000 .
B101 B108 1.780(11) .
B101 Sn1 2.302(7) .
B101 H101 1.1000 .
B103 B107 1.758(11) .
B103 B106 1.763(10) .
B103 B104 1.886(10) .
B103 Sn1 2.347(7) .
B103 H103 1.1000 .
B108 B107 1.784(12) .
B108 B111 1.785(11) .
B108 H108 1.1000 .
B107 B111 1.789(11) .
B107 B106 1.789(11) .
B107 H107 1.1000 .
B106 B110 1.753(10) .
B106 B104 1.770(10) .
B106 B111 1.780(12) .
B106 H106 1.1000 .
B111 B110 1.755(12) .
B111 H111 1.1000 .
B104 B110 1.752(10) .
B104 Sn1 2.324(7) .
B104 H104 1.1000 .
B308 B307 1.773(12) .
B308 H308 1.1000 .
B307 H307 1.1000 .
B310 H310 1.1000 .
B110 H110 1.1000 .
B401 Sn4 2.341(8) .
B401 H401 1.1000 .
B406 B411 1.793(12) .
B406 B410 1.813(12) .
B406 H406 1.1000 .
B411 B410 1.779(13) .
B411 B409 1.788(13) .
B411 H411 1.1000 .
B409 B410 1.793(13) .
B409 H409 1.1000 .
B410 H410 1.1000 .
N5 C511 1.498(10) 2_665
N5 C521 1.515(10) 2_665
Sn1 Ag4 2.9924(7) 2_675
C541 N6 1.232(17) .
C541 C879 1.42(3) .
C879 H87A 0.9600 .
C879 H87B 0.9600 .
C879 H87C 0.9600 .

loop_
_geom_torsion_atom_site_label_1
_geom_torsion_atom_site_label_2
_geom_torsion_atom_site_label_3
_geom_torsion_atom_site_label_4
_geom_torsion
_geom_torsion_site_symmetry_1
_geom_torsion_site_symmetry_4
Sn2 Ag3 Ag2 Ag1 -50(21) . .
Sn2 Ag3 Ag2 Ag1 130(26) 2_675 .
Sn1 Ag3 Ag2 Ag1 50(26) 2_675 .
Sn1 Ag3 Ag2 Ag1 -130(21) . .
Ag4 Ag3 Ag2 Ag1 -22(21) . .
Ag4 Ag3 Ag2 Ag1 158(26) 2_675 .
Sn2 Ag3 Ag2 Sn1 80.248(16) . .
Sn2 Ag3 Ag2 Sn1 -99.752(16) 2_675 .
Sn1 Ag3 Ag2 Sn1 180.0 2_675 .
Ag4 Ag3 Ag2 Sn1 108.182(17) . .
Ag4 Ag3 Ag2 Sn1 -71.817(17) 2_675 .
Sn2 Ag3 Ag2 Sn1 -99.752(16) . 2_675
Sn2 Ag3 Ag2 Sn1 80.248(16) 2_675 2_675
Sn1 Ag3 Ag2 Sn1 180.0 . 2_675
Ag4 Ag3 Ag2 Sn1 -71.818(17) . 2_675
Ag4 Ag3 Ag2 Sn1 108.183(17) 2_675 2_675
Sn2 Ag3 Ag2 Sn3 -6.144(17) . .
Sn2 Ag3 Ag2 Sn3 173.856(17) 2_675 .
Sn1 Ag3 Ag2 Sn3 93.608(15) 2_675 .
Sn1 Ag3 Ag2 Sn3 -86.392(15) . .
Ag4 Ag3 Ag2 Sn3 21.791(17) . .
Ag4 Ag3 Ag2 Sn3 -158.209(17) 2_675 .
Sn2 Ag3 Ag2 Sn3 173.856(17) . 2_675
Sn2 Ag3 Ag2 Sn3 -6.144(17) 2_675 2_675
Sn1 Ag3 Ag2 Sn3 -86.392(15) 2_675 2_675
Sn1 Ag3 Ag2 Sn3 93.608(15) . 2_675
Ag4 Ag3 Ag2 Sn3 -158.209(17) . 2_675
Ag4 Ag3 Ag2 Sn3 21.791(17) 2_675 2_675
Sn2 Ag3 Ag2 Ag5 -114.03(2) . 2_675
Sn2 Ag3 Ag2 Ag5 65.97(2) 2_675 2_675
Sn1 Ag3 Ag2 Ag5 -14.28(2) 2_675 2_675
Sn1 Ag3 Ag2 Ag5 165.72(2) . 2_675
Ag4 Ag3 Ag2 Ag5 -86.10(2) . 2_675
Ag4 Ag3 Ag2 Ag5 93.90(2) 2_675 2_675
Sn2 Ag3 Ag2 Ag5 65.97(2) . .
Sn2 Ag3 Ag2 Ag5 -114.03(2) 2_675 .
Sn1 Ag3 Ag2 Ag5 165.72(2) 2_675 .
Sn1 Ag3 Ag2 Ag5 -14.28(2) . .
Ag4 Ag3 Ag2 Ag5 93.90(2) . .
Ag4 Ag3 Ag2 Ag5 -86.10(2) 2_675 .
Sn2 Ag3 Ag2 Ag4 -27.935(19) . .
Sn2 Ag3 Ag2 Ag4 152.065(19) 2_675 .
Sn1 Ag3 Ag2 Ag4 71.818(17) 2_675 .
Sn1 Ag3 Ag2 Ag4 -108.182(17) . .
Ag4 Ag3 Ag2 Ag4 180.0 2_675 .
Sn2 Ag3 Ag2 Ag4 152.065(19) . 2_675
Sn2 Ag3 Ag2 Ag4 -27.935(19) 2_675 2_675
Sn1 Ag3 Ag2 Ag4 -108.183(17) 2_675 2_675
Sn1 Ag3 Ag2 Ag4 71.817(17) . 2_675
Ag4 Ag3 Ag2 Ag4 180.0 . 2_675
Sn2 Ag3 Ag4 Sn2 82.49(6) 2_675 .
Ag2 Ag3 Ag4 Sn2 -154.576(17) . .
Sn1 Ag3 Ag4 Sn2 140.00(2) 2_675 .
Sn1 Ag3 Ag4 Sn2 -99.987(17) . .
Ag4 Ag3 Ag4 Sn2 -154.576(16) 2_675 .
Sn2 Ag3 Ag4 Sn1 -140.00(2) . 2_675
Sn2 Ag3 Ag4 Sn1 -57.51(5) 2_675 2_675
Ag2 Ag3 Ag4 Sn1 65.422(13) . 2_675
Sn1 Ag3 Ag4 Sn1 120.01(2) . 2_675
Ag4 Ag3 Ag4 Sn1 65.422(13) 2_675 2_675
Sn2 Ag3 Ag4 Ag2 154.576(16) . .
Sn2 Ag3 Ag4 Ag2 -122.93(5) 2_675 .
Sn1 Ag3 Ag4 Ag2 -65.422(13) 2_675 .
Sn1 Ag3 Ag4 Ag2 54.589(14) . .
Ag4 Ag3 Ag4 Ag2 0.0 2_675 .
Ag1 Ag2 Ag4 Ag3 180.0 . .
Sn1 Ag2 Ag4 Ag3 -55.923(14) . .
Sn1 Ag2 Ag4 Ag3 72.467(14) 2_675 .
Sn3 Ag2 Ag4 Ag3 -159.820(15) . .
Sn3 Ag2 Ag4 Ag3 88.57(7) 2_675 .
Ag5 Ag2 Ag4 Ag3 120.606(17) 2_675 .
Ag5 Ag2 Ag4 Ag3 -117.322(19) . .
Ag4 Ag2 Ag4 Ag3 0.0 2_675 .
Ag1 Ag2 Ag4 Sn2 -158.334(13) . .
Sn1 Ag2 Ag4 Sn2 -34.26(2) . .
Sn1 Ag2 Ag4 Sn2 94.13(2) 2_675 .
Ag3 Ag2 Ag4 Sn2 21.666(13) . .
Sn3 Ag2 Ag4 Sn2 -138.15(2) . .
Sn3 Ag2 Ag4 Sn2 110.24(7) 2_675 .
Ag5 Ag2 Ag4 Sn2 142.27(2) 2_675 .
Ag5 Ag2 Ag4 Sn2 -95.66(3) . .
Ag4 Ag2 Ag4 Sn2 21.666(13) 2_675 .
Ag1 Ag2 Ag4 Sn1 107.533(14) . 2_675
Sn1 Ag2 Ag4 Sn1 -128.39(2) . 2_675
Ag3 Ag2 Ag4 Sn1 -72.467(14) . 2_675
Sn3 Ag2 Ag4 Sn1 127.714(19) . 2_675
Sn3 Ag2 Ag4 Sn1 16.11(7) 2_675 2_675
Ag5 Ag2 Ag4 Sn1 48.139(18) 2_675 2_675
Ag5 Ag2 Ag4 Sn1 170.21(3) . 2_675
Ag4 Ag2 Ag4 Sn1 -72.467(14) 2_675 2_675
Sn1 Ag2 Ag1 Sn4 -172.759(17) . 2_675
Sn1 Ag2 Ag1 Sn4 7.241(17) 2_675 2_675
Ag3 Ag2 Ag1 Sn4 -42(32) . 2_675
Sn3 Ag2 Ag1 Sn4 -86.368(17) . 2_675
Sn3 Ag2 Ag1 Sn4 93.632(17) 2_675 2_675
Ag5 Ag2 Ag1 Sn4 21.52(2) 2_675 2_675
Ag5 Ag2 Ag1 Sn4 -158.48(2) . 2_675
Ag4 Ag2 Ag1 Sn4 -64.577(19) . 2_675
Ag4 Ag2 Ag1 Sn4 115.423(19) 2_675 2_675
Sn1 Ag2 Ag1 Sn4 7.241(17) . .
Sn1 Ag2 Ag1 Sn4 -172.759(17) 2_675 .
Ag3 Ag2 Ag1 Sn4 138(52) . .
Sn3 Ag2 Ag1 Sn4 93.632(17) . .
Sn3 Ag2 Ag1 Sn4 -86.368(17) 2_675 .
Ag5 Ag2 Ag1 Sn4 -158.48(2) 2_675 .
Ag5 Ag2 Ag1 Sn4 21.52(2) . .
Ag4 Ag2 Ag1 Sn4 115.423(19) . .
Ag4 Ag2 Ag1 Sn4 -64.577(19) 2_675 .
Sn1 Ag2 Ag1 Ag5 -14.28(2) . .
Sn1 Ag2 Ag1 Ag5 165.72(2) 2_675 .
Ag3 Ag2 Ag1 Ag5 116(68) . .
Sn3 Ag2 Ag1 Ag5 72.11(2) . .
Sn3 Ag2 Ag1 Ag5 -107.89(2) 2_675 .
Ag5 Ag2 Ag1 Ag5 180.0 2_675 .
Ag4 Ag2 Ag1 Ag5 93.90(2) . .
Ag4 Ag2 Ag1 Ag5 -86.10(2) 2_675 .
Sn1 Ag2 Ag1 Ag5 165.72(2) . 2_675
Sn1 Ag2 Ag1 Ag5 -14.28(2) 2_675 2_675
Ag3 Ag2 Ag1 Ag5 -64(40) . 2_675
Sn3 Ag2 Ag1 Ag5 -107.89(2) . 2_675
Sn3 Ag2 Ag1 Ag5 72.11(2) 2_675 2_675
Ag5 Ag2 Ag1 Ag5 180.0 . 2_675
Ag4 Ag2 Ag1 Ag5 -86.10(2) . 2_675
Ag4 Ag2 Ag1 Ag5 93.90(2) 2_675 2_675
Sn1 Ag2 Ag1 Sn3 -86.392(15) . .
Sn1 Ag2 Ag1 Sn3 93.608(15) 2_675 .
Ag3 Ag2 Ag1 Sn3 44(27) . .
Sn3 Ag2 Ag1 Sn3 180.0 2_675 .
Ag5 Ag2 Ag1 Sn3 107.89(2) 2_675 .
Ag5 Ag2 Ag1 Sn3 -72.11(2) . .
Ag4 Ag2 Ag1 Sn3 21.791(17) . .
Ag4 Ag2 Ag1 Sn3 -158.209(17) 2_675 .
Sn1 Ag2 Ag1 Sn3 93.608(15) . 2_675
Sn1 Ag2 Ag1 Sn3 -86.392(15) 2_675 2_675
Ag3 Ag2 Ag1 Sn3 -136(31) . 2_675
Sn3 Ag2 Ag1 Sn3 180.0 . 2_675
Ag5 Ag2 Ag1 Sn3 -72.11(2) 2_675 2_675
Ag5 Ag2 Ag1 Sn3 107.89(2) . 2_675
Ag4 Ag2 Ag1 Sn3 -158.209(17) . 2_675
Ag4 Ag2 Ag1 Sn3 21.791(17) 2_675 2_675
Sn4 Ag1 Ag5 Sn4 -67.19(7) 2_675 .
Ag2 Ag1 Ag5 Sn4 160.82(2) . .
Ag5 Ag1 Ag5 Sn4 160.82(2) 2_675 .
Sn3 Ag1 Ag5 Sn4 -129.84(2) . .
Sn3 Ag1 Ag5 Sn4 102.957(19) 2_675 .
Sn4 Ag1 Ag5 Sn3 62.64(6) 2_675 .
Sn4 Ag1 Ag5 Sn3 129.84(2) . .
Ag2 Ag1 Ag5 Sn3 -69.345(14) . .
Ag5 Ag1 Ag5 Sn3 -69.345(14) 2_675 .
Sn3 Ag1 Ag5 Sn3 -127.21(3) 2_675 .
Sn4 Ag1 Ag5 Ag2 131.99(6) 2_675 .
Sn4 Ag1 Ag5 Ag2 -160.82(2) . .
Ag5 Ag1 Ag5 Ag2 0.0 2_675 .
Sn3 Ag1 Ag5 Ag2 69.345(14) . .
Sn3 Ag1 Ag5 Ag2 -57.862(16) 2_675 .
Sn4 Ag1 Ag5 Sn1 143.61(6) 2_675 .
Sn4 Ag1 Ag5 Sn1 -149.20(3) . .
Ag2 Ag1 Ag5 Sn1 11.621(16) . .
Ag5 Ag1 Ag5 Sn1 11.621(16) 2_675 .
Sn3 Ag1 Ag5 Sn1 80.97(2) . .
Sn3 Ag1 Ag5 Sn1 -46.24(3) 2_675 .
Sn1 Ag2 Ag5 Ag1 166.21(2) . .
Sn1 Ag2 Ag5 Ag1 -75.42(11) 2_675 .
Ag3 Ag2 Ag5 Ag1 180.0 . .
Sn3 Ag2 Ag5 Ag1 -70.882(15) . .
Sn3 Ag2 Ag5 Ag1 54.905(15) 2_675 .
Ag5 Ag2 Ag5 Ag1 0.0 2_675 .
Ag4 Ag2 Ag5 Ag1 -117.080(18) . .
Ag4 Ag2 Ag5 Ag1 120.395(17) 2_675 .
Ag1 Ag2 Ag5 Sn4 -16.962(18) . .
Sn1 Ag2 Ag5 Sn4 149.25(3) . .
Sn1 Ag2 Ag5 Sn4 -92.38(11) 2_675 .
Ag3 Ag2 Ag5 Sn4 163.038(18) . .
Sn3 Ag2 Ag5 Sn4 -87.84(3) . .
Sn3 Ag2 Ag5 Sn4 37.94(3) 2_675 .
Ag5 Ag2 Ag5 Sn4 -16.962(18) 2_675 .
Ag4 Ag2 Ag5 Sn4 -134.04(3) . .
Ag4 Ag2 Ag5 Sn4 103.43(3) 2_675 .
Ag1 Ag2 Ag5 Sn3 70.882(15) . .
Sn1 Ag2 Ag5 Sn3 -122.91(2) . .
Sn1 Ag2 Ag5 Sn3 -4.53(11) 2_675 .
Ag3 Ag2 Ag5 Sn3 -109.118(15) . .
Sn3 Ag2 Ag5 Sn3 125.79(2) 2_675 .
Ag5 Ag2 Ag5 Sn3 70.882(15) 2_675 .
Ag4 Ag2 Ag5 Sn3 -46.198(19) . .
Ag4 Ag2 Ag5 Sn3 -168.72(2) 2_675 .
Ag1 Ag2 Ag5 Sn1 -166.21(2) . .
Sn1 Ag2 Ag5 Sn1 118.37(11) 2_675 .
Ag3 Ag2 Ag5 Sn1 13.79(2) . .
Sn3 Ag2 Ag5 Sn1 122.91(2) . .
Sn3 Ag2 Ag5 Sn1 -111.306(16) 2_675 .
Ag5 Ag2 Ag5 Sn1 -166.21(2) 2_675 .
Ag4 Ag2 Ag5 Sn1 76.71(2) . .
Ag4 Ag2 Ag5 Sn1 -45.817(19) 2_675 .
B209 B203 B208 B202 138.4(6) . .
B207 B203 B208 B202 102.0(5) . .
Sn2 B203 B208 B202 31.7(5) . .
B209 B203 B208 B211 35.9(5) . .
B202 B203 B208 B211 -102.5(6) . .
B207 B203 B208 B211 -0.5(7) . .
Sn2 B203 B208 B211 -70.8(6) . .
B202 B203 B208 B209 -138.4(6) . .
B207 B203 B208 B209 -36.4(5) . .
Sn2 B203 B208 B209 -106.7(5) . .
B209 B203 B208 B204 100.6(6) . .
B202 B203 B208 B204 -37.8(5) . .
B207 B203 B208 B204 64.2(6) . .
Sn2 B203 B208 B204 -6.1(7) . .
B211 B208 B202 B204 -35.5(6) . .
B209 B208 B202 B204 -99.9(6) . .
B203 B208 B202 B204 -138.1(6) . .
B211 B208 B202 B203 102.6(6) . .
B209 B208 B202 B203 38.2(5) . .
B204 B208 B202 B203 138.1(6) . .
B211 B208 B202 B201 0.7(7) . .
B209 B208 B202 B201 -63.7(7) . .
B204 B208 B202 B201 36.2(5) . .
B203 B208 B202 B201 -101.9(5) . .
B211 B208 B202 Sn2 72.0(7) . .
B209 B208 B202 Sn2 7.6(7) . .
B204 B208 B202 Sn2 107.5(6) . .
B203 B208 B202 Sn2 -30.6(5) . .
B208 B203 B202 B204 37.6(5) . .
B209 B203 B202 B204 1.1(7) . .
B207 B203 B202 B204 -60.6(7) . .
Sn2 B203 B202 B204 -112.7(5) . .
B209 B203 B202 B208 -36.5(5) . .
B207 B203 B202 B208 -98.2(6) . .
Sn2 B203 B202 B208 -150.3(5) . .
B208 B203 B202 B201 98.9(6) . .
B209 B203 B202 B201 62.4(7) . .
B207 B203 B202 B201 0.6(7) . .
Sn2 B203 B202 B201 -51.5(4) . .
B208 B203 B202 Sn2 150.3(5) . .
B209 B203 B202 Sn2 113.8(5) . .
B207 B203 B202 Sn2 52.1(4) . .
B204 B202 B201 B205 37.0(5) . .
B208 B202 B201 B205 -0.4(7) . .
B203 B202 B201 B205 -62.5(6) . .
Sn2 B202 B201 B205 -113.8(5) . .
B208 B202 B201 B204 -37.4(5) . .
B203 B202 B201 B204 -99.5(6) . .
Sn2 B202 B201 B204 -150.8(5) . .
B204 B202 B201 B206 98.5(6) . .
B208 B202 B201 B206 61.1(6) . .
B203 B202 B201 B206 -1.0(7) . .
Sn2 B202 B201 B206 -52.3(4) . .
B204 B202 B201 Sn2 150.8(5) . .
B208 B202 B201 Sn2 113.4(5) . .
B203 B202 B201 Sn2 51.3(4) . .
B205 B201 B206 B210 38.8(5) . .
B204 B201 B206 B210 0.9(7) . .
B202 B201 B206 B210 -59.5(6) . .
Sn2 B201 B206 B210 -113.1(5) . .
B204 B201 B206 B205 -37.9(5) . .
B202 B201 B206 B205 -98.3(6) . .
Sn2 B201 B206 B205 -151.9(5) . .
B205 B201 B206 B207 99.3(6) . .
B204 B201 B206 B207 61.4(6) . .
B202 B201 B206 B207 1.0(7) . .
Sn2 B201 B206 B207 -52.6(4) . .
B205 B201 B206 Sn2 151.9(5) . .
B204 B201 B206 Sn2 114.0(5) . .
B202 B201 B206 Sn2 53.6(4) . .
B208 B203 B207 B210 -1.6(6) . .
B209 B203 B207 B210 -38.3(5) . .
B202 B203 B207 B210 59.5(6) . .
Sn2 B203 B207 B210 113.4(5) . .
B208 B203 B207 B209 36.8(5) . .
B202 B203 B207 B209 97.9(6) . .
Sn2 B203 B207 B209 151.7(4) . .
B208 B203 B207 B206 -61.1(6) . .
B209 B203 B207 B206 -97.9(6) . .
B202 B203 B207 B206 0.0(7) . .
Sn2 B203 B207 B206 53.9(4) . .
B208 B203 B207 Sn2 -115.0(4) . .
B209 B203 B207 Sn2 -151.7(4) . .
B202 B203 B207 Sn2 -53.9(4) . .
B205 B206 B207 B210 -38.5(5) . .
B201 B206 B207 B210 -99.1(6) . .
Sn2 B206 B207 B210 -153.4(5) . .
B210 B206 B207 B209 37.4(5) . .
B205 B206 B207 B209 -1.1(7) . .
B201 B206 B207 B209 -61.7(6) . .
Sn2 B206 B207 B209 -116.0(5) . .
B210 B206 B207 B203 98.5(6) . .
B205 B206 B207 B203 60.1(6) . .
B201 B206 B207 B203 -0.6(7) . .
Sn2 B206 B207 B203 -54.8(4) . .
B210 B206 B207 Sn2 153.4(5) . .
B205 B206 B207 Sn2 114.9(5) . .
B201 B206 B207 Sn2 54.3(4) . .
B202 B208 B209 B211 101.0(6) . .
B204 B208 B209 B211 37.3(6) . .
B203 B208 B209 B211 140.3(6) . .
B202 B208 B209 B203 -39.4(5) . .
B211 B208 B209 B203 -140.3(6) . .
B204 B208 B209 B203 -103.1(6) . .
B202 B208 B209 B207 -0.2(8) . .
B211 B208 B209 B207 -101.1(6) . .
B204 B208 B209 B207 -63.9(7) . .
B203 B208 B209 B207 39.2(5) . .
B202 B208 B209 B210 62.8(7) . .
B211 B208 B209 B210 -38.2(6) . .
B204 B208 B209 B210 -0.9(8) . .
B203 B208 B209 B210 102.2(6) . .
B202 B203 B209 B208 35.8(5) . .
B207 B203 B209 B208 138.2(5) . .
Sn2 B203 B209 B208 109.2(5) . .
B208 B203 B209 B211 -35.8(6) . .
B202 B203 B209 B211 0.0(8) . .
B207 B203 B209 B211 102.4(6) . .
Sn2 B203 B209 B211 73.4(7) . .
B208 B203 B209 B207 -138.2(5) . .
B202 B203 B209 B207 -102.4(5) . .
Sn2 B203 B209 B207 -29.0(5) . .
B208 B203 B209 B210 -99.8(6) . .
B202 B203 B209 B210 -63.9(7) . .
B207 B203 B209 B210 38.5(5) . .
Sn2 B203 B209 B210 9.5(7) . .
B210 B207 B209 B208 98.8(6) . .
B203 B207 B209 B208 -38.0(5) . .
B206 B207 B209 B208 63.1(7) . .
Sn2 B207 B209 B208 -7.7(8) . .
B210 B207 B209 B211 34.6(6) . .
B203 B207 B209 B211 -102.2(6) . .
B206 B207 B209 B211 -1.1(7) . .
Sn2 B207 B209 B211 -71.9(7) . .
B210 B207 B209 B203 136.8(5) . .
B206 B207 B209 B203 101.1(5) . .
Sn2 B207 B209 B203 30.2(5) . .
B203 B207 B209 B210 -136.8(5) . .
B206 B207 B209 B210 -35.7(5) . .
Sn2 B207 B209 B210 -106.5(6) . .
B202 B208 B211 B209 -103.6(6) . .
B204 B208 B211 B209 -138.8(6) . .
B203 B208 B211 B209 -36.1(5) . .
B202 B208 B211 B210 -65.1(7) . .
B209 B208 B211 B210 38.5(6) . .
B204 B208 B211 B210 -100.2(7) . .
B203 B208 B211 B210 2.4(8) . .
B202 B208 B211 B204 35.2(6) . .
B209 B208 B211 B204 138.8(6) . .
B203 B208 B211 B204 102.7(6) . .
B202 B208 B211 B205 -0.7(8) . .
B209 B208 B211 B205 102.9(7) . .
B204 B208 B211 B205 -35.8(6) . .
B203 B208 B211 B205 66.8(8) . .
B203 B209 B211 B208 35.8(6) . .
B207 B209 B211 B208 102.9(6) . .
B210 B209 B211 B208 137.2(6) . .
B208 B209 B211 B210 -137.2(6) . .
B203 B209 B211 B210 -101.3(6) . .
B207 B209 B211 B210 -34.3(5) . .
B208 B209 B211 B204 -37.0(6) . .
B203 B209 B211 B204 -1.2(8) . .
B207 B209 B211 B204 65.9(8) . .
B210 B209 B211 B204 100.2(7) . .
B208 B209 B211 B205 -99.9(7) . .
B203 B209 B211 B205 -64.1(8) . .
B207 B209 B211 B205 2.9(8) . .
B210 B209 B211 B205 37.2(6) . .
B206 B201 B205 B204 -137.2(6) . .
B202 B201 B205 B204 -35.8(5) . .
Sn2 B201 B205 B204 -108.3(6) . .
B204 B201 B205 B206 137.2(6) . .
B202 B201 B205 B206 101.3(5) . .
Sn2 B201 B205 B206 28.9(5) . .
B204 B201 B205 B211 35.8(6) . .
B206 B201 B205 B211 -101.3(7) . .
B202 B201 B205 B211 0.0(8) . .
Sn2 B201 B205 B211 -72.5(7) . .
B204 B201 B205 B210 99.1(6) . .
B206 B201 B205 B210 -38.0(6) . .
B202 B201 B205 B210 63.3(7) . .
Sn2 B201 B205 B210 -9.2(8) . .
B210 B206 B205 B201 -137.0(6) . .
B207 B206 B205 B201 -100.4(5) . .
Sn2 B206 B205 B201 -30.0(5) . .
B210 B206 B205 B204 -98.0(6) . .
B201 B206 B205 B204 39.0(5) . .
B207 B206 B205 B204 -61.4(7) . .
Sn2 B206 B205 B204 9.0(8) . .
B210 B206 B205 B211 -33.7(6) . .
B201 B206 B205 B211 103.3(6) . .
B207 B206 B205 B211 2.8(7) . .
Sn2 B206 B205 B211 73.3(7) . .
B201 B206 B205 B210 137.0(6) . .
B207 B206 B205 B210 36.6(5) . .
Sn2 B206 B205 B210 107.0(6) . .
B208 B211 B205 B201 0.4(8) . .
B209 B211 B205 B201 64.2(8) . .
B210 B211 B205 B201 101.3(6) . .
B204 B211 B205 B201 -35.8(6) . .
B208 B211 B205 B204 36.2(6) . .
B209 B211 B205 B204 100.0(6) . .
B210 B211 B205 B204 137.1(6) . .
B208 B211 B205 B206 -67.5(8) . .
B209 B211 B205 B206 -3.6(8) . .
B210 B211 B205 B206 33.5(5) . .
B204 B211 B205 B206 -103.7(6) . .
B208 B211 B205 B210 -100.9(6) . .
B209 B211 B205 B210 -37.1(6) . .
B204 B211 B205 B210 -137.1(6) . .
B208 B202 B204 B205 99.9(6) . .
B203 B202 B204 B205 63.1(7) . .
B201 B202 B204 B205 -38.2(5) . .
Sn2 B202 B204 B205 -8.1(8) . .
B208 B202 B204 B201 138.2(6) . .
B203 B202 B204 B201 101.4(5) . .
Sn2 B202 B204 B201 30.2(5) . .
B203 B202 B204 B208 -36.8(5) . .
B201 B202 B204 B208 -138.2(6) . .
Sn2 B202 B204 B208 -108.0(5) . .
B208 B202 B204 B211 35.0(6) . .
B203 B202 B204 B211 -1.8(8) . .
B201 B202 B204 B211 -103.2(6) . .
Sn2 B202 B204 B211 -73.1(7) . .
B201 B205 B204 B202 40.3(5) . .
B206 B205 B204 B202 -0.3(8) . .
B211 B205 B204 B202 -100.2(6) . .
B210 B205 B204 B202 -62.5(7) . .
B206 B205 B204 B201 -40.6(5) . .
B211 B205 B204 B201 -140.5(6) . .
B210 B205 B204 B201 -102.8(6) . .
B201 B205 B204 B208 104.4(6) . .
B206 B205 B204 B208 63.7(7) . .
B211 B205 B204 B208 -36.2(6) . .
B210 B205 B204 B208 1.6(8) . .
B201 B205 B204 B211 140.5(6) . .
B206 B205 B204 B211 99.9(6) . .
B210 B205 B204 B211 37.7(5) . .
B205 B201 B204 B202 -138.2(6) . .
B206 B201 B204 B202 -100.9(5) . .
Sn2 B201 B204 B202 -30.8(5) . .
B206 B201 B204 B205 37.2(5) . .
B202 B201 B204 B205 138.2(6) . .
Sn2 B201 B204 B205 107.4(5) . .
B205 B201 B204 B208 -99.9(6) . .
B206 B201 B204 B208 -62.7(7) . .
B202 B201 B204 B208 38.2(5) . .
Sn2 B201 B204 B208 7.5(7) . .
B205 B201 B204 B211 -36.0(5) . .
B206 B201 B204 B211 1.2(7) . .
B202 B201 B204 B211 102.2(6) . .
Sn2 B201 B204 B211 71.4(6) . .
B211 B208 B204 B202 141.0(6) . .
B209 B208 B204 B202 103.9(6) . .
B203 B208 B204 B202 39.4(5) . .
B202 B208 B204 B205 -104.3(6) . .
B211 B208 B204 B205 36.6(6) . .
B209 B208 B204 B205 -0.4(8) . .
B203 B208 B204 B205 -65.0(7) . .
B202 B208 B204 B201 -40.3(5) . .
B211 B208 B204 B201 100.7(7) . .
B209 B208 B204 B201 63.6(7) . .
B203 B208 B204 B201 -0.9(8) . .
B202 B208 B204 B211 -141.0(6) . .
B209 B208 B204 B211 -37.1(6) . .
B203 B208 B204 B211 -101.6(6) . .
B208 B211 B204 B202 -35.1(6) . .
B209 B211 B204 B202 1.9(8) . .
B210 B211 B204 B202 65.9(7) . .
B205 B211 B204 B202 104.5(7) . .
B208 B211 B204 B205 -139.6(6) . .
B209 B211 B204 B205 -102.6(7) . .
B210 B211 B204 B205 -38.6(6) . .
B208 B211 B204 B201 -103.9(6) . .
B209 B211 B204 B201 -67.0(7) . .
B210 B211 B204 B201 -2.9(8) . .
B205 B211 B204 B201 35.6(5) . .
B209 B211 B204 B208 37.0(6) . .
B210 B211 B204 B208 101.0(6) . .
B205 B211 B204 B208 139.6(6) . .
B406 B405 B403 B410 -37.8(6) . .
B404 B405 B403 B410 -96.5(6) . .
Sn4 B405 B403 B410 -150.7(5) . .
B406 B405 B403 B409 0.3(8) . .
B410 B405 B403 B409 38.1(6) . .
B404 B405 B403 B409 -58.4(7) . .
Sn4 B405 B403 B409 -112.6(6) . .
B406 B405 B403 B402 60.1(7) . .
B410 B405 B403 B402 97.9(6) . .
B404 B405 B403 B402 1.4(7) . .
Sn4 B405 B403 B402 -52.8(4) . .
B406 B405 B403 Sn4 112.9(5) . .
B410 B405 B403 Sn4 150.7(5) . .
B404 B405 B403 Sn4 54.2(4) . .
B410 B403 B402 B409 -38.7(6) . .
B405 B403 B402 B409 -100.6(6) . .
Sn4 B403 B402 B409 -152.1(5) . .
B410 B403 B402 B408 -0.9(7) . .
B409 B403 B402 B408 37.8(5) . .
B405 B403 B402 B408 -62.9(7) . .
Sn4 B403 B402 B408 -114.3(5) . .
B410 B403 B402 B401 61.4(7) . .
B409 B403 B402 B401 100.1(6) . .
B405 B403 B402 B401 -0.5(7) . .
Sn4 B403 B402 B401 -52.0(4) . .
B410 B403 B402 Sn4 113.4(5) . .
B409 B403 B402 Sn4 152.1(5) . .
B405 B403 B402 Sn4 51.4(4) . .
B409 B402 B408 B411 37.1(6) . .
B401 B402 B408 B411 -102.9(6) . .
B403 B402 B408 B411 0.1(7) . .
Sn4 B402 B408 B411 -71.6(7) . .
B409 B402 B408 B407 102.1(7) . .
B401 B402 B408 B407 -37.8(5) . .
B403 B402 B408 B407 65.2(7) . .
Sn4 B402 B408 B407 -6.6(8) . .
B401 B402 B408 B409 -140.0(6) . .
B403 B402 B408 B409 -36.9(5) . .
Sn4 B402 B408 B409 -108.7(6) . .
B409 B402 B408 B401 140.0(6) . .
B403 B402 B408 B401 103.0(6) . .
Sn4 B402 B408 B401 31.3(5) . .
B411 B408 B407 B401 140.6(6) . .
B409 B408 B407 B401 101.9(6) . .
B402 B408 B407 B401 38.9(6) . .
B411 B408 B407 B404 100.0(6) . .
B409 B408 B407 B404 61.3(8) . .
B402 B408 B407 B404 -1.6(8) . .
B401 B408 B407 B404 -40.6(6) . .
B409 B408 B407 B411 -38.7(6) . .
B402 B408 B407 B411 -101.6(7) . .
B401 B408 B407 B411 -140.6(6) . .
B411 B408 B407 B406 36.8(6) . .
B409 B408 B407 B406 -1.9(8) . .
B402 B408 B407 B406 -64.9(7) . .
B401 B408 B407 B406 -103.8(6) . .
B401 B407 B404 B406 -137.6(6) . .
B408 B407 B404 B406 -98.9(6) . .
B411 B407 B404 B406 -35.7(5) . .
B408 B407 B404 B401 38.8(6) . .
B411 B407 B404 B401 101.9(6) . .
B406 B407 B404 B401 137.6(6) . .
B401 B407 B404 B405 -100.3(5) . .
B408 B407 B404 B405 -61.6(7) . .
B411 B407 B404 B405 1.6(7) . .
B406 B407 B404 B405 37.3(5) . .
B401 B407 B404 Sn4 -29.3(5) . .
B408 B407 B404 Sn4 9.5(8) . .
B411 B407 B404 Sn4 72.7(7) . .
B406 B407 B404 Sn4 108.4(6) . .
B410 B405 B404 B406 38.6(5) . .
B403 B405 B404 B406 97.6(6) . .
Sn4 B405 B404 B406 152.7(5) . .
B406 B405 B404 B407 -38.4(5) . .
B410 B405 B404 B407 0.2(7) . .
B403 B405 B404 B407 59.3(6) . .
Sn4 B405 B404 B407 114.3(5) . .
B406 B405 B404 B401 -99.4(6) . .
B410 B405 B404 B401 -60.8(6) . .
B403 B405 B404 B401 -1.7(7) . .
Sn4 B405 B404 B401 53.3(4) . .
B406 B405 B404 Sn4 -152.7(5) . .
B410 B405 B404 Sn4 -114.2(5) . .
B403 B405 B404 Sn4 -55.1(4) . .
B307 B301 B302 B308 36.9(6) . .
B306 B301 B302 B308 -0.2(7) . .
B305 B301 B302 B308 -62.2(7) . .
Sn3 B301 B302 B308 -114.0(5) . .
B306 B301 B302 B307 -37.1(6) . .
B305 B301 B302 B307 -99.1(6) . .
Sn3 B301 B302 B307 -150.9(5) . .
B307 B301 B302 B303 97.5(6) . .
B306 B301 B302 B303 60.3(7) . .
B305 B301 B302 B303 -1.7(7) . .
Sn3 B301 B302 B303 -53.4(4) . .
B307 B301 B302 Sn3 150.9(5) . .
B306 B301 B302 Sn3 113.8(5) . .
B305 B301 B302 Sn3 51.8(4) . .
B308 B302 B303 B309 37.5(5) . .
B307 B302 B303 B309 0.5(7) . .
B301 B302 B303 B309 -59.4(7) . .
Sn3 B302 B303 B309 -113.9(5) . .
B307 B302 B303 B308 -37.0(5) . .
B301 B302 B303 B308 -96.9(6) . .
Sn3 B302 B303 B308 -151.4(5) . .
B308 B302 B303 B304 98.7(6) . .
B307 B302 B303 B304 61.7(7) . .
B301 B302 B303 B304 1.8(7) . .
Sn3 B302 B303 B304 -52.7(4) . .
B308 B302 B303 Sn3 151.4(5) . .
B307 B302 B303 Sn3 114.4(5) . .
B301 B302 B303 Sn3 54.5(4) . .
B308 B303 B309 B304 137.1(6) . .
B302 B303 B309 B304 100.8(6) . .
Sn3 B303 B309 B304 29.9(5) . .
B308 B303 B309 B310 97.9(7) . .
B304 B303 B309 B310 -39.2(6) . .
B302 B303 B309 B310 61.6(8) . .
Sn3 B303 B309 B310 -9.3(9) . .
B308 B303 B309 B311 34.3(6) . .
B304 B303 B309 B311 -102.8(6) . .
B302 B303 B309 B311 -2.0(8) . .
Sn3 B303 B309 B311 -72.9(7) . .
B304 B303 B309 B308 -137.1(6) . .
B302 B303 B309 B308 -36.3(5) . .
Sn3 B303 B309 B308 -107.1(6) . .
B303 B309 B311 B310 104.3(6) . .
B304 B309 B311 B310 35.8(6) . .
B308 B309 B311 B310 138.9(6) . .
B303 B309 B311 B308 -34.7(6) . .
B304 B309 B311 B308 -103.1(7) . .
B310 B309 B311 B308 -138.9(6) . .
B303 B309 B311 B306 66.5(7) . .
B304 B309 B311 B306 -1.9(8) . .
B310 B309 B311 B306 -37.7(6) . .
B308 B309 B311 B306 101.2(6) . .
B303 B309 B311 B307 2.7(8) . .
B304 B309 B311 B307 -65.7(8) . .
B310 B309 B311 B307 -101.5(6) . .
B308 B309 B311 B307 37.4(5) . .
B307 B301 B306 B311 -35.6(6) . .
B302 B301 B306 B311 0.9(7) . .
B305 B301 B306 B311 100.9(6) . .
Sn3 B301 B306 B311 71.3(6) . .
B302 B301 B306 B307 36.5(5) . .
B305 B301 B306 B307 136.5(6) . .
Sn3 B301 B306 B307 106.9(5) . .
B307 B301 B306 B310 -99.0(6) . .
B302 B301 B306 B310 -62.5(7) . .
B305 B301 B306 B310 37.5(5) . .
Sn3 B301 B306 B310 7.9(7) . .
B307 B301 B306 B305 -136.5(5) . .
B302 B301 B306 B305 -100.0(6) . .
Sn3 B301 B306 B305 -29.6(5) . .
B310 B311 B306 B301 -103.0(6) . .
B308 B311 B306 B301 -1.2(8) . .
B307 B311 B306 B301 35.3(5) . .
B309 B311 B306 B301 -65.6(7) . .
B310 B311 B306 B307 -138.3(6) . .
B308 B311 B306 B307 -36.5(6) . .
B309 B311 B306 B307 -100.9(6) . .
B308 B311 B306 B310 101.8(7) . .
B307 B311 B306 B310 138.3(6) . .
B309 B311 B306 B310 37.4(6) . .
B310 B311 B306 B305 -35.7(5) . .
B308 B311 B306 B305 66.1(7) . .
B307 B311 B306 B305 102.6(6) . .
B309 B311 B306 B305 1.7(8) . .
B301 B306 B305 B310 138.4(6) . .
B311 B306 B305 B310 35.8(5) . .
B307 B306 B305 B310 99.5(6) . .
B301 B306 B305 B304 101.7(5) . .
B311 B306 B305 B304 -0.8(7) . .
B307 B306 B305 B304 62.8(7) . .
B310 B306 B305 B304 -36.7(5) . .
B311 B306 B305 B301 -102.5(6) . .
B307 B306 B305 B301 -38.9(5) . .
B310 B306 B305 B301 -138.4(6) . .
B301 B306 B305 Sn3 29.7(5) . .
B311 B306 B305 Sn3 -72.9(6) . .
B307 B306 B305 Sn3 -9.2(7) . .
B310 B306 B305 Sn3 -108.7(6) . .
B307 B301 B305 B310 1.6(7) . .
B306 B301 B305 B310 -37.0(5) . .
B302 B301 B305 B310 63.5(7) . .
Sn3 B301 B305 B310 114.6(5) . .
B307 B301 B305 B306 38.7(5) . .
B302 B301 B305 B306 100.5(6) . .
Sn3 B301 B305 B306 151.6(4) . .
B307 B301 B305 B304 -60.9(6) . .
B306 B301 B305 B304 -99.6(6) . .
B302 B301 B305 B304 0.9(7) . .
Sn3 B301 B305 B304 52.1(4) . .
B307 B301 B305 Sn3 -113.0(5) . .
B306 B301 B305 Sn3 -151.6(4) . .
B302 B301 B305 Sn3 -51.1(4) . .
B111 B109 B105 B110 -33.9(5) . .
B101 B109 B105 B110 -136.2(5) . .
B108 B109 B105 B110 -98.1(6) . .
B110 B109 B105 B101 136.2(5) . .
B111 B109 B105 B101 102.3(6) . .
B108 B109 B105 B101 38.1(5) . .
B110 B109 B105 B104 35.0(5) . .
B111 B109 B105 B104 1.1(7) . .
B101 B109 B105 B104 -101.2(5) . .
B108 B109 B105 B104 -63.1(7) . .
B110 B109 B105 Sn1 107.1(5) . .
B111 B109 B105 Sn1 73.2(6) . .
B101 B109 B105 Sn1 -29.1(5) . .
B108 B109 B105 Sn1 9.0(7) . .
B303 B309 B304 B310 -137.7(6) . .
B311 B309 B304 B310 -35.2(6) . .
B308 B309 B304 B310 -98.6(7) . .
B303 B309 B304 B305 -101.1(6) . .
B310 B309 B304 B305 36.5(5) . .
B311 B309 B304 B305 1.3(8) . .
B308 B309 B304 B305 -62.0(7) . .
B310 B309 B304 B303 137.7(6) . .
B311 B309 B304 B303 102.4(7) . .
B308 B309 B304 B303 39.1(6) . .
B303 B309 B304 Sn3 -29.4(5) . .
B310 B309 B304 Sn3 108.3(6) . .
B311 B309 B304 Sn3 73.1(7) . .
B308 B309 B304 Sn3 9.8(8) . .
B310 B305 B304 B309 -37.5(6) . .
B306 B305 B304 B309 -0.3(7) . .
B301 B305 B304 B309 60.8(7) . .
Sn3 B305 B304 B309 113.2(6) . .
B306 B305 B304 B310 37.2(5) . .
B301 B305 B304 B310 98.2(6) . .
Sn3 B305 B304 B310 150.6(5) . .
B310 B305 B304 B303 -98.1(6) . .
B306 B305 B304 B303 -60.9(6) . .
B301 B305 B304 B303 0.1(7) . .
Sn3 B305 B304 B303 52.5(4) . .
B310 B305 B304 Sn3 -150.6(5) . .
B306 B305 B304 Sn3 -113.5(5) . .
B301 B305 B304 Sn3 -52.4(4) . .
B308 B303 B304 B309 -38.3(6) . .
B302 B303 B304 B309 -99.3(6) . .
Sn3 B303 B304 B309 -151.4(5) . .
B309 B303 B304 B310 37.3(6) . .
B308 B303 B304 B310 -1.0(7) . .
B302 B303 B304 B310 -62.0(7) . .
Sn3 B303 B304 B310 -114.0(5) . .
B309 B303 B304 B305 98.1(6) . .
B308 B303 B304 B305 59.8(7) . .
B302 B303 B304 B305 -1.2(7) . .
Sn3 B303 B304 B305 -53.2(4) . .
B309 B303 B304 Sn3 151.4(5) . .
B308 B303 B304 Sn3 113.0(5) . .
B302 B303 B304 Sn3 52.1(4) . .
B205 B206 B210 B207 137.5(6) . .
B201 B206 B210 B207 100.5(5) . .
Sn2 B206 B210 B207 27.2(5) . .
B205 B206 B210 B211 34.2(6) . .
B201 B206 B210 B211 -2.8(7) . .
B207 B206 B210 B211 -103.2(6) . .
Sn2 B206 B210 B211 -76.0(7) . .
B205 B206 B210 B209 98.2(7) . .
B201 B206 B210 B209 61.2(7) . .
B207 B206 B210 B209 -39.3(6) . .
Sn2 B206 B210 B209 -12.1(8) . .
B201 B206 B210 B205 -37.0(5) . .
B207 B206 B210 B205 -137.5(6) . .
Sn2 B206 B210 B205 -110.3(6) . .
B209 B207 B210 B206 -137.7(6) . .
B203 B207 B210 B206 -100.3(5) . .
Sn2 B207 B210 B206 -27.4(5) . .
B209 B207 B210 B211 -34.3(5) . .
B203 B207 B210 B211 3.1(7) . .
B206 B207 B210 B211 103.4(6) . .
Sn2 B207 B210 B211 75.9(7) . .
B203 B207 B210 B209 37.4(5) . .
B206 B207 B210 B209 137.7(6) . .
Sn2 B207 B210 B209 110.3(6) . .
B209 B207 B210 B205 -98.7(7) . .
B203 B207 B210 B205 -61.3(7) . .
B206 B207 B210 B205 39.0(6) . .
Sn2 B207 B210 B205 11.6(8) . .
B208 B211 B210 B206 66.9(7) . .
B209 B211 B210 B206 105.1(6) . .
B204 B211 B210 B206 3.5(8) . .
B205 B211 B210 B206 -34.2(5) . .
B208 B211 B210 B207 -3.5(8) . .
B209 B211 B210 B207 34.8(5) . .
B204 B211 B210 B207 -66.8(7) . .
B205 B211 B210 B207 -104.6(6) . .
B208 B211 B210 B209 -38.2(6) . .
B204 B211 B210 B209 -101.6(6) . .
B205 B211 B210 B209 -139.4(6) . .
B208 B211 B210 B205 101.1(6) . .
B209 B211 B210 B205 139.4(6) . .
B204 B211 B210 B205 37.8(5) . .
B208 B209 B210 B206 -62.0(8) . .
B211 B209 B210 B206 -100.2(7) . .
B203 B209 B210 B206 1.5(8) . .
B207 B209 B210 B206 41.6(6) . .
B208 B209 B210 B207 -103.7(6) . .
B211 B209 B210 B207 -141.8(6) . .
B203 B209 B210 B207 -40.1(5) . .
B208 B209 B210 B211 38.1(6) . .
B203 B209 B210 B211 101.7(6) . .
B207 B209 B210 B211 141.8(6) . .
B208 B209 B210 B205 1.9(8) . .
B211 B209 B210 B205 -36.2(6) . .
B203 B209 B210 B205 65.5(7) . .
B207 B209 B210 B205 105.5(6) . .
B201 B205 B210 B206 40.4(6) . .
B204 B205 B210 B206 104.0(6) . .
B211 B205 B210 B206 142.2(6) . .
B201 B205 B210 B207 -1.3(9) . .
B204 B205 B210 B207 62.4(8) . .
B206 B205 B210 B207 -41.7(6) . .
B211 B205 B210 B207 100.5(7) . .
B201 B205 B210 B211 -101.8(7) . .
B204 B205 B210 B211 -38.2(5) . .
B206 B205 B210 B211 -142.2(6) . .
B201 B205 B210 B209 -65.8(7) . .
B204 B205 B210 B209 -2.1(8) . .
B206 B205 B210 B209 -106.1(6) . .
B211 B205 B210 B209 36.0(6) . .
B105 B109 B101 B108 138.1(6) . .
B110 B109 B101 B108 97.9(6) . .
B111 B109 B101 B108 34.7(6) . .
B110 B109 B101 B105 -40.2(5) . .
B111 B109 B101 B105 -103.4(6) . .
B108 B109 B101 B105 -138.1(6) . .
B105 B109 B101 B102 101.3(5) . .
B110 B109 B101 B102 61.1(7) . .
B111 B109 B101 B102 -2.1(7) . .
B108 B109 B101 B102 -36.8(5) . .
B105 B109 B101 Sn1 28.5(5) . .
B110 B109 B101 Sn1 -11.7(7) . .
B111 B109 B101 Sn1 -74.8(7) . .
B108 B109 B101 Sn1 -109.6(6) . .
B109 B105 B101 B108 -37.1(5) . .
B110 B105 B101 B108 2.0(7) . .
B104 B105 B101 B108 62.1(6) . .
Sn1 B105 B101 B108 114.9(5) . .
B110 B105 B101 B109 39.1(5) . .
B104 B105 B101 B109 99.3(5) . .
Sn1 B105 B101 B109 152.1(5) . .
B109 B105 B101 B102 -98.0(5) . .
B110 B105 B101 B102 -58.8(6) . .
B104 B105 B101 B102 1.3(6) . .
Sn1 B105 B101 B102 54.1(4) . .
B109 B105 B101 Sn1 -152.1(5) . .
B110 B105 B101 Sn1 -113.0(4) . .
B104 B105 B101 Sn1 -52.8(4) . .
B107 B102 B101 B108 -37.5(5) . .
B103 B102 B101 B108 -98.3(6) . .
Sn1 B102 B101 B108 -150.5(5) . .
B107 B102 B101 B109 0.5(7) . .
B108 B102 B101 B109 38.0(5) . .
B103 B102 B101 B109 -60.3(6) . .
Sn1 B102 B101 B109 -112.5(5) . .
B107 B102 B101 B105 59.9(6) . .
B108 B102 B101 B105 97.4(6) . .
B103 B102 B101 B105 -0.9(6) . .
Sn1 B102 B101 B105 -53.1(4) . .
B107 B102 B101 Sn1 113.0(5) . .
B108 B102 B101 Sn1 150.5(5) . .
B103 B102 B101 Sn1 52.2(4) . .
B108 B102 B103 B107 38.2(5) . .
B101 B102 B103 B107 99.0(5) . .
Sn1 B102 B103 B107 150.1(4) . .
B107 B102 B103 B106 -37.4(5) . .
B108 B102 B103 B106 0.8(7) . .
B101 B102 B103 B106 61.6(6) . .
Sn1 B102 B103 B106 112.7(4) . .
B107 B102 B103 B104 -98.8(5) . .
B108 B102 B103 B104 -60.6(6) . .
B101 B102 B103 B104 0.2(6) . .
Sn1 B102 B103 B104 51.3(4) . .
B107 B102 B103 Sn1 -150.1(4) . .
B108 B102 B103 Sn1 -111.9(5) . .
B101 B102 B103 Sn1 -51.2(4) . .
B109 B101 B108 B102 -137.3(6) . .
B105 B101 B108 B102 -102.0(5) . .
Sn1 B101 B108 B102 -31.3(5) . .
B109 B101 B108 B107 -99.2(6) . .
B105 B101 B108 B107 -63.9(7) . .
B102 B101 B108 B107 38.1(5) . .
Sn1 B101 B108 B107 6.8(8) . .
B109 B101 B108 B111 -34.8(5) . .
B105 B101 B108 B111 0.5(7) . .
B102 B101 B108 B111 102.5(6) . .
Sn1 B101 B108 B111 71.2(7) . .
B105 B101 B108 B109 35.3(5) . .
B102 B101 B108 B109 137.3(6) . .
Sn1 B101 B108 B109 106.0(5) . .
B107 B102 B108 B101 137.9(6) . .
B103 B102 B108 B101 100.8(5) . .
Sn1 B102 B108 B101 29.6(5) . .
B103 B102 B108 B107 -37.1(5) . .
B101 B102 B108 B107 -137.9(6) . .
Sn1 B102 B108 B107 -108.2(5) . .
B107 B102 B108 B111 35.1(5) . .
B103 B102 B108 B111 -2.0(7) . .
B101 B102 B108 B111 -102.8(6) . .
Sn1 B102 B108 B111 -73.1(6) . .
B107 B102 B108 B109 99.0(6) . .
B103 B102 B108 B109 61.9(7) . .
B101 B102 B108 B109 -38.8(5) . .
Sn1 B102 B108 B109 -9.2(7) . .
B105 B109 B108 B101 -40.3(5) . .
B110 B109 B108 B101 -104.7(6) . .
B111 B109 B108 B101 -141.4(6) . .
B105 B109 B108 B102 0.4(8) . .
B110 B109 B108 B102 -64.0(7) . .
B111 B109 B108 B102 -100.8(6) . .
B101 B109 B108 B102 40.7(5) . .
B105 B109 B108 B107 63.6(7) . .
B110 B109 B108 B107 -0.8(7) . .
B111 B109 B108 B107 -37.6(5) . .
B101 B109 B108 B107 103.9(6) . .
B105 B109 B108 B111 101.2(6) . .
B110 B109 B108 B111 36.8(5) . .
B101 B109 B108 B111 141.4(6) . .
B106 B103 B107 B102 138.6(5) . .
B104 B103 B107 B102 102.4(5) . .
Sn1 B103 B107 B102 31.4(5) . .
B106 B103 B107 B108 99.3(6) . .
B102 B103 B107 B108 -39.3(5) . .
B104 B103 B107 B108 63.1(6) . .
Sn1 B103 B107 B108 -8.0(7) . .
B106 B103 B107 B111 35.3(5) . .
B102 B103 B107 B111 -103.3(6) . .
B104 B103 B107 B111 -0.9(7) . .
Sn1 B103 B107 B111 -72.0(6) . .
B102 B103 B107 B106 -138.6(5) . .
B104 B103 B107 B106 -36.2(5) . .
Sn1 B103 B107 B106 -107.3(5) . .
B108 B102 B107 B103 -136.8(5) . .
B101 B102 B107 B103 -100.4(5) . .
Sn1 B102 B107 B103 -31.0(5) . .
B103 B102 B107 B108 136.8(5) . .
B101 B102 B107 B108 36.4(5) . .
Sn1 B102 B107 B108 105.9(5) . .
B108 B102 B107 B111 -35.1(6) . .
B103 B102 B107 B111 101.7(6) . .
B101 B102 B107 B111 1.3(7) . .
Sn1 B102 B107 B111 70.7(7) . .
B108 B102 B107 B106 -99.2(6) . .
B103 B102 B107 B106 37.6(5) . .
B101 B102 B107 B106 -62.8(7) . .
Sn1 B102 B107 B106 6.7(7) . .
B101 B108 B107 B103 0.8(8) . .
B102 B108 B107 B103 40.9(5) . .
B111 B108 B107 B103 -100.4(6) . .
B109 B108 B107 B103 -63.0(7) . .
B101 B108 B107 B102 -40.1(5) . .
B111 B108 B107 B102 -141.3(6) . .
B109 B108 B107 B102 -103.9(6) . .
B101 B108 B107 B111 101.2(6) . .
B102 B108 B107 B111 141.3(6) . .
B109 B108 B107 B111 37.4(5) . .
B101 B108 B107 B106 64.2(7) . .
B102 B108 B107 B106 104.3(6) . .
B111 B108 B107 B106 -36.9(5) . .
B109 B108 B107 B106 0.4(7) . .
B107 B103 B106 B110 -99.2(6) . .
B102 B103 B106 B110 -63.0(7) . .
B104 B103 B106 B110 39.1(5) . .
Sn1 B103 B106 B110 9.7(7) . .
B107 B103 B106 B104 -138.3(5) . .
B102 B103 B106 B104 -102.1(5) . .
Sn1 B103 B106 B104 -29.3(5) . .
B107 B103 B106 B111 -35.5(5) . .
B102 B103 B106 B111 0.7(7) . .
B104 B103 B106 B111 102.7(6) . .
Sn1 B103 B106 B111 73.4(6) . .
B102 B103 B106 B107 36.2(5) . .
B104 B103 B106 B107 138.3(5) . .
Sn1 B103 B106 B107 108.9(5) . .
B103 B107 B106 B110 103.7(6) . .
B102 B107 B106 B110 64.3(7) . .
B108 B107 B106 B110 0.1(7) . .
B111 B107 B106 B110 -37.0(5) . .
B102 B107 B106 B103 -39.4(5) . .
B108 B107 B106 B103 -103.6(6) . .
B111 B107 B106 B103 -140.7(5) . .
B103 B107 B106 B104 40.1(5) . .
B102 B107 B106 B104 0.7(8) . .
B108 B107 B106 B104 -63.5(7) . .
B111 B107 B106 B104 -100.5(6) . .
B103 B107 B106 B111 140.7(5) . .
B102 B107 B106 B111 101.2(6) . .
B108 B107 B106 B111 37.1(5) . .
B103 B106 B111 B110 -103.2(6) . .
B104 B106 B111 B110 -34.5(5) . .
B107 B106 B111 B110 -138.4(5) . .
B110 B106 B111 B109 37.3(5) . .
B103 B106 B111 B109 -65.9(7) . .
B104 B106 B111 B109 2.8(7) . .
B107 B106 B111 B109 -101.1(6) . .
B110 B106 B111 B108 101.3(6) . .
B103 B106 B111 B108 -1.9(7) . .
B104 B106 B111 B108 66.8(7) . .
B107 B106 B111 B108 -37.1(5) . .
B110 B106 B111 B107 138.4(5) . .
B103 B106 B111 B107 35.2(5) . .
B104 B106 B111 B107 103.9(6) . .
B105 B109 B111 B110 34.5(5) . .
B101 B109 B111 B110 103.5(6) . .
B108 B109 B111 B110 138.1(6) . .
B105 B109 B111 B106 -2.4(7) . .
B110 B109 B111 B106 -36.9(5) . .
B101 B109 B111 B106 66.6(7) . .
B108 B109 B111 B106 101.2(6) . .
B105 B109 B111 B108 -103.6(6) . .
B110 B109 B111 B108 -138.1(6) . .
B101 B109 B111 B108 -34.6(5) . .
B105 B109 B111 B107 -66.1(7) . .
B110 B109 B111 B107 -100.6(6) . .
B101 B109 B111 B107 2.9(8) . .
B108 B109 B111 B107 37.5(5) . .
B101 B108 B111 B110 -2.9(8) . .
B102 B108 B111 B110 65.5(7) . .
B107 B108 B111 B110 100.2(6) . .
B109 B108 B111 B110 -37.8(5) . .
B101 B108 B111 B106 -65.9(7) . .
B102 B108 B111 B106 2.5(8) . .
B107 B108 B111 B106 37.2(5) . .
B109 B108 B111 B106 -100.8(6) . .
B101 B108 B111 B109 34.9(5) . .
B102 B108 B111 B109 103.3(6) . .
B107 B108 B111 B109 138.0(6) . .
B101 B108 B111 B107 -103.1(6) . .
B102 B108 B111 B107 -34.7(5) . .
B109 B108 B111 B107 -138.0(6) . .
B103 B107 B111 B110 1.6(7) . .
B102 B107 B111 B110 -66.4(7) . .
B108 B107 B111 B110 -101.6(6) . .
B106 B107 B111 B110 36.9(5) . .
B103 B107 B111 B106 -35.3(5) . .
B102 B107 B111 B106 -103.3(6) . .
B108 B107 B111 B106 -138.5(6) . .
B103 B107 B111 B109 65.4(7) . .
B102 B107 B111 B109 -2.6(8) . .
B108 B107 B111 B109 -37.8(5) . .
B106 B107 B111 B109 100.7(6) . .
B103 B107 B111 B108 103.3(6) . .
B102 B107 B111 B108 35.2(5) . .
B106 B107 B111 B108 138.5(6) . .
B103 B106 B104 B110 136.8(5) . .
B111 B106 B104 B110 34.5(5) . .
B107 B106 B104 B110 99.0(6) . .
B110 B106 B104 B105 -36.6(5) . .
B103 B106 B104 B105 100.2(5) . .
B111 B106 B104 B105 -2.1(6) . .
B107 B106 B104 B105 62.4(6) . .
B110 B106 B104 B103 -136.8(5) . .
B111 B106 B104 B103 -102.3(6) . .
B107 B106 B104 B103 -37.8(5) . .
B110 B106 B104 Sn1 -106.9(5) . .
B103 B106 B104 Sn1 29.9(4) . .
B111 B106 B104 Sn1 -72.4(6) . .
B107 B106 B104 Sn1 -7.9(7) . .
B109 B105 B104 B110 -36.6(5) . .
B101 B105 B104 B110 -98.7(5) . .
Sn1 B105 B104 B110 -151.1(4) . .
B109 B105 B104 B106 0.6(6) . .
B110 B105 B104 B106 37.2(5) . .
B101 B105 B104 B106 -61.5(6) . .
Sn1 B105 B104 B106 -113.9(4) . .
B109 B105 B104 B103 60.9(6) . .
B110 B105 B104 B103 97.5(5) . .
B101 B105 B104 B103 -1.2(6) . .
Sn1 B105 B104 B103 -53.6(4) . .
B109 B105 B104 Sn1 114.5(5) . .
B110 B105 B104 Sn1 151.1(4) . .
B101 B105 B104 Sn1 52.4(4) . .
B107 B103 B104 B110 -0.1(6) . .
B106 B103 B104 B110 -37.7(5) . .
B102 B103 B104 B110 61.6(6) . .
Sn1 B103 B104 B110 113.7(4) . .
B107 B103 B104 B106 37.6(5) . .
B102 B103 B104 B106 99.3(5) . .
Sn1 B103 B104 B106 151.4(4) . .
B107 B103 B104 B105 -61.0(6) . .
B106 B103 B104 B105 -98.7(5) . .
B102 B103 B104 B105 0.6(6) . .
Sn1 B103 B104 B105 52.7(4) . .
B107 B103 B104 Sn1 -113.8(5) . .
B106 B103 B104 Sn1 -151.4(4) . .
B102 B103 B104 Sn1 -52.1(4) . .
B310 B311 B308 B307 101.3(6) . .
B306 B311 B308 B307 36.5(6) . .
B309 B311 B308 B307 138.3(6) . .
B310 B311 B308 B303 -2.8(8) . .
B306 B311 B308 B303 -67.5(8) . .
B307 B311 B308 B303 -104.0(6) . .
B309 B311 B308 B303 34.3(6) . .
B310 B311 B308 B302 65.8(8) . .
B306 B311 B308 B302 1.1(8) . .
B307 B311 B308 B302 -35.4(6) . .
B309 B311 B308 B302 102.9(7) . .
B310 B311 B308 B309 -37.1(6) . .
B306 B311 B308 B309 -101.8(6) . .
B307 B311 B308 B309 -138.3(6) . .
B309 B303 B308 B311 -34.8(6) . .
B304 B303 B308 B311 2.3(8) . .
B302 B303 B308 B311 103.4(6) . .
Sn3 B303 B308 B311 74.1(7) . .
B309 B303 B308 B307 -99.3(7) . .
B304 B303 B308 B307 -62.2(8) . .
B302 B303 B308 B307 38.9(6) . .
Sn3 B303 B308 B307 9.5(9) . .
B309 B303 B308 B302 -138.2(6) . .
B304 B303 B308 B302 -101.1(6) . .
Sn3 B303 B308 B302 -29.3(5) . .
B304 B303 B308 B309 37.1(5) . .
B302 B303 B308 B309 138.2(6) . .
Sn3 B303 B308 B309 108.8(6) . .
B307 B302 B308 B311 35.3(6) . .
B301 B302 B308 B311 -0.5(8) . .
B303 B302 B308 B311 -102.4(7) . .
Sn3 B302 B308 B311 -72.8(7) . .
B301 B302 B308 B307 -35.9(5) . .
B303 B302 B308 B307 -137.7(6) . .
Sn3 B302 B308 B307 -108.2(6) . .
B307 B302 B308 B303 137.7(6) . .
B301 B302 B308 B303 101.8(6) . .
Sn3 B302 B308 B303 29.5(5) . .
B307 B302 B308 B309 100.0(6) . .
B301 B302 B308 B309 64.2(7) . .
B303 B302 B308 B309 -37.7(6) . .
Sn3 B302 B308 B309 -8.1(8) . .
B303 B309 B308 B311 141.7(6) . .
B304 B309 B308 B311 100.8(6) . .
B310 B309 B308 B311 36.2(6) . .
B303 B309 B308 B307 104.3(6) . .
B304 B309 B308 B307 63.3(8) . .
B310 B309 B308 B307 -1.2(8) . .
B311 B309 B308 B307 -37.4(5) . .
B304 B309 B308 B303 -40.9(6) . .
B310 B309 B308 B303 -105.5(6) . .
B311 B309 B308 B303 -141.7(6) . .
B303 B309 B308 B302 39.9(6) . .
B304 B309 B308 B302 -1.0(8) . .
B310 B309 B308 B302 -65.6(7) . .
B311 B309 B308 B302 -101.8(6) . .
B306 B301 B307 B308 99.9(7) . .
B302 B301 B307 B308 -38.7(6) . .
B305 B301 B307 B308 62.0(7) . .
Sn3 B301 B307 B308 -9.1(8) . .
B302 B301 B307 B306 -138.6(6) . .
B305 B301 B307 B306 -37.9(5) . .
Sn3 B301 B307 B306 -108.9(5) . .
B306 B301 B307 B311 35.7(5) . .
B302 B301 B307 B311 -102.9(6) . .
B305 B301 B307 B311 -2.2(7) . .
Sn3 B301 B307 B311 -73.2(6) . .
B306 B301 B307 B302 138.6(6) . .
B305 B301 B307 B302 100.7(6) . .
Sn3 B301 B307 B302 29.6(5) . .
B311 B308 B307 B301 -100.8(6) . .
B303 B308 B307 B301 -0.2(9) . .
B302 B308 B307 B301 40.4(6) . .
B309 B308 B307 B301 -63.3(8) . .
B311 B308 B307 B306 -36.4(5) . .
B303 B308 B307 B306 64.3(8) . .
B302 B308 B307 B306 104.8(6) . .
B309 B308 B307 B306 1.1(8) . .
B303 B308 B307 B311 100.6(7) . .
B302 B308 B307 B311 141.2(6) . .
B309 B308 B307 B311 37.5(6) . .
B311 B308 B307 B302 -141.2(6) . .
B303 B308 B307 B302 -40.5(6) . .
B309 B308 B307 B302 -103.7(6) . .
B311 B306 B307 B301 140.5(6) . .
B310 B306 B307 B301 103.6(6) . .
B305 B306 B307 B301 40.8(5) . .
B301 B306 B307 B308 -104.1(6) . .
B311 B306 B307 B308 36.4(5) . .
B310 B306 B307 B308 -0.6(7) . .
B305 B306 B307 B308 -63.3(7) . .
B301 B306 B307 B311 -140.5(6) . .
B310 B306 B307 B311 -36.9(5) . .
B305 B306 B307 B311 -99.7(6) . .
B301 B306 B307 B302 -39.7(6) . .
B311 B306 B307 B302 100.8(7) . .
B310 B306 B307 B302 63.8(7) . .
B305 B306 B307 B302 1.1(8) . .
B310 B311 B307 B301 2.0(8) . .
B308 B311 B307 B301 103.6(6) . .
B306 B311 B307 B301 -35.9(5) . .
B309 B311 B307 B301 65.9(7) . .
B310 B311 B307 B308 -101.6(6) . .
B306 B311 B307 B308 -139.4(6) . .
B309 B311 B307 B308 -37.7(6) . .
B310 B311 B307 B306 37.9(5) . .
B308 B311 B307 B306 139.4(6) . .
B309 B311 B307 B306 101.8(6) . .
B310 B311 B307 B302 -66.3(7) . .
B308 B311 B307 B302 35.3(5) . .
B306 B311 B307 B302 -104.2(6) . .
B309 B311 B307 B302 -2.4(8) . .
B308 B302 B307 B301 -137.7(6) . .
B303 B302 B307 B301 -101.4(6) . .
Sn3 B302 B307 B301 -30.7(5) . .
B301 B302 B307 B308 137.7(6) . .
B303 B302 B307 B308 36.3(5) . .
Sn3 B302 B307 B308 107.0(6) . .
B308 B302 B307 B306 -99.5(7) . .
B301 B302 B307 B306 38.1(5) . .
B303 B302 B307 B306 -63.2(7) . .
Sn3 B302 B307 B306 7.5(8) . .
B308 B302 B307 B311 -35.1(6) . .
B301 B302 B307 B311 102.6(6) . .
B303 B302 B307 B311 1.2(7) . .
Sn3 B302 B307 B311 71.9(7) . .
B308 B311 B310 B305 -64.7(8) . .
B306 B311 B310 B305 36.6(5) . .
B307 B311 B310 B305 -0.9(8) . .
B309 B311 B310 B305 -102.0(6) . .
B308 B311 B310 B309 37.3(6) . .
B306 B311 B310 B309 138.6(6) . .
B307 B311 B310 B309 101.1(6) . .
B308 B311 B310 B306 -101.3(6) . .
B307 B311 B310 B306 -37.5(5) . .
B309 B311 B310 B306 -138.6(6) . .
B308 B311 B310 B304 2.1(8) . .
B306 B311 B310 B304 103.4(6) . .
B307 B311 B310 B304 65.9(7) . .
B309 B311 B310 B304 -35.2(6) . .
B306 B305 B310 B311 -36.2(5) . .
B304 B305 B310 B311 102.4(6) . .
B301 B305 B310 B311 -0.4(7) . .
Sn3 B305 B310 B311 71.7(7) . .
B306 B305 B310 B309 -100.7(7) . .
B304 B305 B310 B309 37.9(6) . .
B301 B305 B310 B309 -64.9(7) . .
Sn3 B305 B310 B309 7.2(8) . .
B304 B305 B310 B306 138.6(6) . .
B301 B305 B310 B306 35.8(5) . .
Sn3 B305 B310 B306 107.9(5) . .
B306 B305 B310 B304 -138.6(6) . .
B301 B305 B310 B304 -102.8(6) . .
Sn3 B305 B310 B304 -30.7(5) . .
B303 B309 B310 B311 -100.1(7) . .
B304 B309 B310 B311 -140.7(6) . .
B308 B309 B310 B311 -36.2(5) . .
B303 B309 B310 B305 1.2(9) . .
B304 B309 B310 B305 -39.5(6) . .
B311 B309 B310 B305 101.2(6) . .
B308 B309 B310 B305 65.1(8) . .
B303 B309 B310 B306 -63.1(8) . .
B304 B309 B310 B306 -103.7(6) . .
B311 B309 B310 B306 37.0(5) . .
B308 B309 B310 B306 0.9(8) . .
B303 B309 B310 B304 40.7(6) . .
B311 B309 B310 B304 140.7(6) . .
B308 B309 B310 B304 104.6(6) . .
B301 B306 B310 B311 100.2(6) . .
B307 B306 B310 B311 37.2(5) . .
B305 B306 B310 B311 139.6(6) . .
B301 B306 B310 B305 -39.4(5) . .
B311 B306 B310 B305 -139.6(6) . .
B307 B306 B310 B305 -102.4(6) . .
B301 B306 B310 B309 62.8(7) . .
B311 B306 B310 B309 -37.4(5) . .
B307 B306 B310 B309 -0.2(7) . .
B305 B306 B310 B309 102.2(6) . .
B301 B306 B310 B304 -0.4(8) . .
B311 B306 B310 B304 -100.6(6) . .
B307 B306 B310 B304 -63.4(7) . .
B305 B306 B310 B304 38.9(5) . .
B309 B304 B310 B311 35.7(6) . .
B305 B304 B310 B311 -101.8(6) . .
B303 B304 B310 B311 -0.7(7) . .
Sn3 B304 B310 B311 -71.1(7) . .
B309 B304 B310 B305 137.5(6) . .
B303 B304 B310 B305 101.2(6) . .
Sn3 B304 B310 B305 30.7(5) . .
B305 B304 B310 B309 -137.5(6) . .
B303 B304 B310 B309 -36.4(6) . .
Sn3 B304 B310 B309 -106.8(6) . .
B309 B304 B310 B306 99.6(7) . .
B305 B304 B310 B306 -37.9(5) . .
B303 B304 B310 B306 63.2(7) . .
Sn3 B304 B310 B306 -7.2(8) . .
B105 B104 B110 B106 137.8(5) . .
B103 B104 B110 B106 36.7(5) . .
Sn1 B104 B110 B106 108.1(5) . .
B106 B104 B110 B111 -35.6(5) . .
B105 B104 B110 B111 102.2(6) . .
B103 B104 B110 B111 1.2(7) . .
Sn1 B104 B110 B111 72.5(6) . .
B106 B104 B110 B105 -137.8(5) . .
B103 B104 B110 B105 -101.0(5) . .
Sn1 B104 B110 B105 -29.6(4) . .
B106 B104 B110 B109 -101.1(6) . .
B105 B104 B110 B109 36.7(5) . .
B103 B104 B110 B109 -64.4(6) . .
Sn1 B104 B110 B109 7.0(7) . .
B103 B106 B110 B104 -41.3(5) . .
B111 B106 B110 B104 -141.6(5) . .
B107 B106 B110 B104 -104.4(6) . .
B103 B106 B110 B111 100.4(6) . .
B104 B106 B110 B111 141.6(5) . .
B107 B106 B110 B111 37.2(5) . .
B103 B106 B110 B105 -0.4(8) . .
B104 B106 B110 B105 40.8(5) . .
B111 B106 B110 B105 -100.8(6) . .
B107 B106 B110 B105 -63.6(7) . .
B103 B106 B110 B109 62.5(7) . .
B104 B106 B110 B109 103.8(6) . .
B111 B106 B110 B109 -37.8(5) . .
B107 B106 B110 B109 -0.6(7) . .
B106 B111 B110 B104 35.5(5) . .
B109 B111 B110 B104 -103.0(6) . .
B108 B111 B110 B104 -65.2(7) . .
B107 B111 B110 B104 -1.8(7) . .
B109 B111 B110 B106 -138.4(5) . .
B108 B111 B110 B106 -100.6(6) . .
B107 B111 B110 B106 -37.2(5) . .
B106 B111 B110 B105 104.8(6) . .
B109 B111 B110 B105 -33.6(5) . .
B108 B111 B110 B105 4.2(8) . .
B107 B111 B110 B105 67.6(7) . .
B106 B111 B110 B109 138.4(5) . .
B108 B111 B110 B109 37.8(5) . .
B107 B111 B110 B109 101.2(6) . .
B109 B105 B110 B104 139.2(5) . .
B101 B105 B110 B104 101.0(5) . .
Sn1 B105 B110 B104 30.0(5) . .
B109 B105 B110 B106 100.1(6) . .
B101 B105 B110 B106 61.8(7) . .
B104 B105 B110 B106 -39.2(5) . .
Sn1 B105 B110 B106 -9.2(8) . .
B109 B105 B110 B111 34.4(5) . .
B101 B105 B110 B111 -3.8(7) . .
B104 B105 B110 B111 -104.8(6) . .
Sn1 B105 B110 B111 -74.8(6) . .
B101 B105 B110 B109 -38.3(5) . .
B104 B105 B110 B109 -139.2(5) . .
Sn1 B105 B110 B109 -109.3(5) . .
B105 B109 B110 B104 -39.2(5) . .
B111 B109 B110 B104 103.1(6) . .
B101 B109 B110 B104 2.8(8) . .
B108 B109 B110 B104 66.0(7) . .
B105 B109 B110 B106 -104.3(6) . .
B111 B109 B110 B106 38.0(5) . .
B101 B109 B110 B106 -62.3(7) . .
B108 B109 B110 B106 0.9(7) . .
B105 B109 B110 B111 -142.3(6) . .
B101 B109 B110 B111 -100.3(6) . .
B108 B109 B110 B111 -37.1(5) . .
B111 B109 B110 B105 142.3(6) . .
B101 B109 B110 B105 42.0(5) . .
B108 B109 B110 B105 105.2(6) . .
B404 B407 B401 B408 137.9(6) . .
B411 B407 B401 B408 35.0(6) . .
B406 B407 B401 B408 99.7(6) . .
B408 B407 B401 B402 -36.6(5) . .
B404 B407 B401 B402 101.3(6) . .
B411 B407 B401 B402 -1.6(7) . .
B406 B407 B401 B402 63.1(7) . .
B408 B407 B401 B404 -137.9(6) . .
B411 B407 B401 B404 -102.9(6) . .
B406 B407 B401 B404 -38.2(5) . .
B408 B407 B401 Sn4 -109.6(6) . .
B404 B407 B401 Sn4 28.3(5) . .
B411 B407 B401 Sn4 -74.7(6) . .
B406 B407 B401 Sn4 -9.9(7) . .
B411 B408 B401 B407 -36.2(6) . .
B409 B408 B401 B407 -102.3(6) . .
B402 B408 B401 B407 -138.1(6) . .
B411 B408 B401 B402 101.9(7) . .
B407 B408 B401 B402 138.1(6) . .
B409 B408 B401 B402 35.8(5) . .
B411 B408 B401 B404 0.0(7) . .
B407 B408 B401 B404 36.1(5) . .
B409 B408 B401 B404 -66.2(7) . .
B402 B408 B401 B404 -102.0(6) . .
B411 B408 B401 Sn4 70.2(7) . .
B407 B408 B401 Sn4 106.4(5) . .
B409 B408 B401 Sn4 4.1(7) . .
B402 B408 B401 Sn4 -31.7(5) . .
B409 B402 B401 B407 1.0(8) . .
B408 B402 B401 B407 37.1(5) . .
B403 B402 B401 B407 -61.4(7) . .
Sn4 B402 B401 B407 -113.2(5) . .
B409 B402 B401 B408 -36.1(6) . .
B403 B402 B401 B408 -98.5(6) . .
Sn4 B402 B401 B408 -150.3(5) . .
B409 B402 B401 B404 61.8(7) . .
B408 B402 B401 B404 98.0(6) . .
B403 B402 B401 B404 -0.6(7) . .
Sn4 B402 B401 B404 -52.3(4) . .
B409 B402 B401 Sn4 114.1(6) . .
B408 B402 B401 Sn4 150.3(5) . .
B403 B402 B401 Sn4 51.7(4) . .
B406 B404 B401 B407 38.2(5) . .
B405 B404 B401 B407 100.2(6) . .
Sn4 B404 B401 B407 152.4(5) . .
B406 B404 B401 B408 1.1(7) . .
B407 B404 B401 B408 -37.1(5) . .
B405 B404 B401 B408 63.1(6) . .
Sn4 B404 B401 B408 115.3(5) . .
B406 B404 B401 B402 -60.6(6) . .
B407 B404 B401 B402 -98.8(6) . .
B405 B404 B401 B402 1.4(7) . .
Sn4 B404 B401 B402 53.6(4) . .
B406 B404 B401 Sn4 -114.2(5) . .
B407 B404 B401 Sn4 -152.4(5) . .
B405 B404 B401 Sn4 -52.2(4) . .
B401 B404 B406 B407 -36.6(5) . .
B405 B404 B406 B407 -137.6(6) . .
Sn4 B404 B406 B407 -109.4(5) . .
B407 B404 B406 B411 34.8(5) . .
B401 B404 B406 B411 -1.8(7) . .
B405 B404 B406 B411 -102.8(6) . .
Sn4 B404 B406 B411 -74.6(7) . .
B407 B404 B406 B405 137.6(6) . .
B401 B404 B406 B405 101.1(5) . .
Sn4 B404 B406 B405 28.2(5) . .
B407 B404 B406 B410 97.8(6) . .
B401 B404 B406 B410 61.3(7) . .
B405 B404 B406 B410 -39.8(6) . .
Sn4 B404 B406 B410 -11.6(8) . .
B401 B407 B406 B404 40.5(5) . .
B408 B407 B406 B404 104.8(6) . .
B411 B407 B406 B404 140.8(6) . .
B401 B407 B406 B411 -100.3(6) . .
B408 B407 B406 B411 -36.0(5) . .
B404 B407 B406 B411 -140.8(6) . .
B401 B407 B406 B405 -0.3(8) . .
B408 B407 B406 B405 64.0(7) . .
B404 B407 B406 B405 -40.8(6) . .
B411 B407 B406 B405 100.0(7) . .
B401 B407 B406 B410 -63.7(7) . .
B408 B407 B406 B410 0.5(7) . .
B404 B407 B406 B410 -104.3(6) . .
B411 B407 B406 B410 36.5(6) . .
B410 B405 B406 B404 -136.0(6) . .
B403 B405 B406 B404 -99.9(6) . .
Sn4 B405 B406 B404 -27.9(5) . .
B410 B405 B406 B407 -97.5(6) . .
B403 B405 B406 B407 -61.4(7) . .
B404 B405 B406 B407 38.5(5) . .
Sn4 B405 B406 B407 10.6(8) . .
B410 B405 B406 B411 -34.2(6) . .
B403 B405 B406 B411 1.9(8) . .
B404 B405 B406 B411 101.8(6) . .
Sn4 B405 B406 B411 73.9(7) . .
B403 B405 B406 B410 36.1(5) . .
B404 B405 B406 B410 136.0(6) . .
Sn4 B405 B406 B410 108.1(6) . .
B409 B408 B411 B407 138.2(6) . .
B402 B408 B411 B407 102.4(6) . .
B401 B408 B411 B407 35.7(5) . .
B407 B408 B411 B410 -101.7(7) . .
B409 B408 B411 B410 36.6(6) . .
B402 B408 B411 B410 0.7(8) . .
B401 B408 B411 B410 -65.9(8) . .
B407 B408 B411 B409 -138.2(6) . .
B402 B408 B411 B409 -35.8(6) . .
B401 B408 B411 B409 -102.5(6) . .
B407 B408 B411 B406 -36.8(6) . .
B409 B408 B411 B406 101.4(7) . .
B402 B408 B411 B406 65.6(8) . .
B401 B408 B411 B406 -1.1(8) . .
B401 B407 B411 B408 -35.6(5) . .
B404 B407 B411 B408 -104.2(6) . .
B406 B407 B411 B408 -139.2(6) . .
B401 B407 B411 B410 65.7(7) . .
B408 B407 B411 B410 101.3(7) . .
B404 B407 B411 B410 -2.9(8) . .
B406 B407 B411 B410 -37.9(6) . .
B401 B407 B411 B409 1.7(8) . .
B408 B407 B411 B409 37.3(6) . .
B404 B407 B411 B409 -66.9(7) . .
B406 B407 B411 B409 -102.0(7) . .
B401 B407 B411 B406 103.7(6) . .
B408 B407 B411 B406 139.2(6) . .
B404 B407 B411 B406 35.1(5) . .
B404 B406 B411 B408 1.8(8) . .
B407 B406 B411 B408 36.8(6) . .
B405 B406 B411 B408 -67.1(8) . .
B410 B406 B411 B408 -101.6(7) . .
B404 B406 B411 B407 -35.0(5) . .
B405 B406 B411 B407 -103.9(6) . .
B410 B406 B411 B407 -138.4(6) . .
B404 B406 B411 B410 103.4(6) . .
B407 B406 B411 B410 138.4(6) . .
B405 B406 B411 B410 34.5(6) . .
B404 B406 B411 B409 65.4(8) . .
B407 B406 B411 B409 100.4(7) . .
B405 B406 B411 B409 -3.4(8) . .
B410 B406 B411 B409 -37.9(6) . .
B401 B402 B409 B408 35.5(5) . .
B403 B402 B409 B408 137.7(6) . .
Sn4 B402 B409 B408 108.5(6) . .
B408 B402 B409 B403 -137.7(6) . .
B401 B402 B409 B403 -102.2(6) . .
Sn4 B402 B409 B403 -29.3(5) . .
B408 B402 B409 B411 -35.4(6) . .
B401 B402 B409 B411 0.1(8) . .
B403 B402 B409 B411 102.3(7) . .
Sn4 B402 B409 B411 73.1(8) . .
B408 B402 B409 B410 -98.8(7) . .
B401 B402 B409 B410 -63.4(8) . .
B403 B402 B409 B410 38.9(6) . .
Sn4 B402 B409 B410 9.6(8) . .
B411 B408 B409 B402 -139.8(6) . .
B407 B408 B409 B402 -101.4(6) . .
B401 B408 B409 B402 -37.3(5) . .
B411 B408 B409 B403 -98.8(7) . .
B407 B408 B409 B403 -60.4(8) . .
B402 B408 B409 B403 41.0(6) . .
B401 B408 B409 B403 3.7(8) . .
B407 B408 B409 B411 38.3(6) . .
B402 B408 B409 B411 139.8(6) . .
B401 B408 B409 B411 102.5(6) . .
B411 B408 B409 B410 -35.8(6) . .
B407 B408 B409 B410 2.5(8) . .
B402 B408 B409 B410 103.9(7) . .
B401 B408 B409 B410 66.6(7) . .
B410 B403 B409 B402 136.6(6) . .
B405 B403 B409 B402 99.4(6) . .
Sn4 B403 B409 B402 29.1(5) . .
B410 B403 B409 B408 97.4(7) . .
B402 B403 B409 B408 -39.3(6) . .
B405 B403 B409 B408 60.2(8) . .
Sn4 B403 B409 B408 -10.2(8) . .
B410 B403 B409 B411 34.8(6) . .
B402 B403 B409 B411 -101.9(7) . .
B405 B403 B409 B411 -2.4(8) . .
Sn4 B403 B409 B411 -72.8(7) . .
B402 B403 B409 B410 -136.6(6) . .
B405 B403 B409 B410 -37.2(6) . .
Sn4 B403 B409 B410 -107.5(6) . .
B408 B411 B409 B402 36.4(6) . .
B407 B411 B409 B402 -1.1(9) . .
B410 B411 B409 B402 -103.2(7) . .
B406 B411 B409 B402 -65.0(8) . .
B407 B411 B409 B408 -37.5(6) . .
B410 B411 B409 B408 -139.6(6) . .
B406 B411 B409 B408 -101.3(7) . .
B408 B411 B409 B403 105.0(7) . .
B407 B411 B409 B403 67.5(8) . .
B410 B411 B409 B403 -34.6(6) . .
B406 B411 B409 B403 3.6(9) . .
B408 B411 B409 B410 139.6(6) . .
B407 B411 B409 B410 102.1(7) . .
B406 B411 B409 B410 38.2(6) . .
B409 B403 B410 B411 -35.1(6) . .
B402 B403 B410 B411 1.4(8) . .
B405 B403 B410 B411 102.9(7) . .
Sn4 B403 B410 B411 73.1(7) . .
B402 B403 B410 B409 36.5(5) . .
B405 B403 B410 B409 138.0(6) . .
Sn4 B403 B410 B409 108.3(6) . .
B409 B403 B410 B405 -138.0(6) . .
B402 B403 B410 B405 -101.5(6) . .
Sn4 B403 B410 B405 -29.8(5) . .
B409 B403 B410 B406 -99.2(7) . .
B402 B403 B410 B406 -62.7(7) . .
B405 B403 B410 B406 38.8(6) . .
Sn4 B403 B410 B406 9.0(8) . .
B408 B411 B410 B403 -1.4(8) . .
B407 B411 B410 B403 -65.4(8) . .
B409 B411 B410 B403 35.0(6) . .
B406 B411 B410 B403 -103.0(7) . .
B408 B411 B410 B409 -36.3(6) . .
B407 B411 B410 B409 -100.4(7) . .
B406 B411 B410 B409 -138.0(6) . .
B408 B411 B410 B405 67.1(8) . .
B407 B411 B410 B405 3.0(8) . .
B409 B411 B410 B405 103.4(7) . .
B406 B411 B410 B405 -34.6(6) . .
B408 B411 B410 B406 101.7(7) . .
B407 B411 B410 B406 37.6(6) . .
B409 B411 B410 B406 138.0(6) . .
B402 B409 B410 B403 -41.4(6) . .
B408 B409 B410 B403 -105.8(7) . .
B411 B409 B410 B403 -141.2(7) . .
B402 B409 B410 B411 99.7(7) . .
B408 B409 B410 B411 35.3(6) . .
B403 B409 B410 B411 141.2(7) . .
B402 B409 B410 B405 -1.3(9) . .
B408 B409 B410 B405 -65.7(8) . .
B403 B409 B410 B405 40.1(6) . .
B411 B409 B410 B405 -101.1(7) . .
B402 B409 B410 B406 62.3(8) . .
B408 B409 B410 B406 -2.1(8) . .
B403 B409 B410 B406 103.7(7) . .
B411 B409 B410 B406 -37.4(6) . .
B406 B405 B410 B403 137.2(6) . .
B404 B405 B410 B403 100.6(6) . .
Sn4 B405 B410 B403 30.6(5) . .
B406 B405 B410 B411 34.7(6) . .
B403 B405 B410 B411 -102.5(7) . .
B404 B405 B410 B411 -1.9(7) . .
Sn4 B405 B410 B411 -72.0(7) . .
B406 B405 B410 B409 99.1(7) . .
B403 B405 B410 B409 -38.1(6) . .
B404 B405 B410 B409 62.5(7) . .
Sn4 B405 B410 B409 -7.5(8) . .
B403 B405 B410 B406 -137.2(6) . .
B404 B405 B410 B406 -36.6(5) . .
Sn4 B405 B410 B406 -106.6(6) . .
B404 B406 B410 B403 1.4(8) . .
B407 B406 B410 B403 64.4(7) . .
B411 B406 B410 B403 101.0(7) . .
B405 B406 B410 B403 -40.7(6) . .
B404 B406 B410 B411 -99.6(6) . .
B407 B406 B410 B411 -36.5(6) . .
B405 B406 B410 B411 -141.7(6) . .
B404 B406 B410 B409 -62.1(8) . .
B407 B406 B410 B409 1.0(8) . .
B411 B406 B410 B409 37.5(6) . .
B405 B406 B410 B409 -104.2(7) . .
B404 B406 B410 B405 42.1(6) . .
B407 B406 B410 B405 105.1(6) . .
B411 B406 B410 B405 141.7(6) . .
C142 C141 N1 C111 67.0(8) . .
C142 C141 N1 C131 -52.3(8) . .
C142 C141 N1 C121 -171.2(7) . .
C112 C111 N1 C141 175.1(7) . .
C112 C111 N1 C131 -65.0(8) . .
C112 C111 N1 C121 53.9(8) . .
C132 C131 N1 C141 -52.5(9) . .
C132 C131 N1 C111 -171.0(7) . .
C132 C131 N1 C121 67.9(8) . .
C122 C121 N1 C141 -68.0(8) . .
C122 C121 N1 C111 51.9(8) . .
C122 C121 N1 C131 171.7(7) . .
C242 C241 N2 C221 179.7(7) . .
C242 C241 N2 C231 58.8(9) . .
C242 C241 N2 C211 -60.5(9) . .
C222 C221 N2 C241 -178.0(7) . .
C222 C221 N2 C231 -57.3(9) . .
C222 C221 N2 C211 61.8(9) . .
C232 C231 N2 C241 60.4(9) . .
C232 C231 N2 C221 -57.9(9) . .
C232 C231 N2 C211 -178.5(7) . .
C212 C211 N2 C241 -55.9(9) . .
C212 C211 N2 C221 61.9(9) . .
C212 C211 N2 C231 -177.1(7) . .
C332 C331 N3 C341 62.0(8) . .
C332 C331 N3 C321 -175.4(6) . .
C332 C331 N3 C311 -57.3(8) . .
C342 C341 N3 C331 174.1(6) . .
C342 C341 N3 C321 53.2(8) . .
C342 C341 N3 C311 -64.5(8) . .
C322 C321 N3 C331 -68.1(8) . .
C322 C321 N3 C341 52.1(9) . .
C322 C321 N3 C311 170.8(7) . .
C312 C311 N3 C331 -53.1(8) . .
C312 C311 N3 C341 -172.4(6) . .
C312 C311 N3 C321 66.6(8) . .
C422 C421 N4 C411 59.4(9) . .
C422 C421 N4 C431 -58.3(9) . .
C422 C421 N4 C441 -179.5(8) . .
C412 C411 N4 C421 59.7(10) . .
C412 C411 N4 C431 -179.3(8) . .
C412 C411 N4 C441 -58.4(10) . .
C432 C431 N4 C421 -60.3(12) . .
C432 C431 N4 C411 178.1(10) . .
C432 C431 N4 C441 57.6(13) . .
C442 C441 N4 C421 -179.0(9) . .
C442 C441 N4 C411 -57.3(11) . .
C442 C441 N4 C431 60.0(11) . .
C512 C511 N5 C511 -53.9(6) . 2_665
C512 C511 N5 C521 65.1(10) . .
C512 C511 N5 C521 -175.1(7) . 2_665
C522 C521 N5 C511 -172.1(7) . 2_665
C522 C521 N5 C511 65.7(9) . .
C522 C521 N5 C521 -52.0(6) . 2_665
B108 B101 Sn1 B105 -95.2(6) . .
B109 B101 Sn1 B105 -25.9(4) . .
B102 B101 Sn1 B105 -123.6(4) . .
B108 B101 Sn1 B104 -57.0(5) . .
B109 B101 Sn1 B104 12.4(5) . .
B105 B101 Sn1 B104 38.3(3) . .
B102 B101 Sn1 B104 -85.4(3) . .
B108 B101 Sn1 B103 -8.8(5) . .
B109 B101 Sn1 B103 60.5(5) . .
B105 B101 Sn1 B103 86.4(3) . .
B102 B101 Sn1 B103 -37.3(3) . .
B108 B101 Sn1 B102 28.4(5) . .
B109 B101 Sn1 B102 97.8(6) . .
B105 B101 Sn1 B102 123.6(4) . .
B108 B101 Sn1 Ag2 107.5(5) . .
B109 B101 Sn1 Ag2 176.8(3) . .
B105 B101 Sn1 Ag2 -157.3(3) . .
B102 B101 Sn1 Ag2 79.1(4) . .
B108 B101 Sn1 Ag3 -168.5(4) . .
B109 B101 Sn1 Ag3 -99.1(5) . .
B105 B101 Sn1 Ag3 -73.2(3) . .
B102 B101 Sn1 Ag3 163.1(3) . .
B108 B101 Sn1 Ag4 142.0(5) . 2_675
B109 B101 Sn1 Ag4 -148.7(5) . 2_675
B105 B101 Sn1 Ag4 -122.8(3) . 2_675
B102 B101 Sn1 Ag4 113.6(3) . 2_675
B108 B101 Sn1 Ag5 34.5(5) . .
B109 B101 Sn1 Ag5 103.8(5) . .
B105 B101 Sn1 Ag5 129.7(3) . .
B102 B101 Sn1 Ag5 6.1(3) . .
B109 B105 Sn1 B101 27.2(5) . .
B110 B105 Sn1 B101 97.2(6) . .
B104 B105 Sn1 B101 124.4(4) . .
B109 B105 Sn1 B104 -97.2(6) . .
B110 B105 Sn1 B104 -27.2(5) . .
B101 B105 Sn1 B104 -124.4(4) . .
B109 B105 Sn1 B103 -58.5(5) . .
B110 B105 Sn1 B103 11.5(5) . .
B101 B105 Sn1 B103 -85.7(3) . .
B104 B105 Sn1 B103 38.7(3) . .
B109 B105 Sn1 B102 -11.3(5) . .
B110 B105 Sn1 B102 58.6(5) . .
B101 B105 Sn1 B102 -38.5(3) . .
B104 B105 Sn1 B102 85.8(3) . .
B109 B105 Sn1 Ag2 170.9(3) . .
B110 B105 Sn1 Ag2 -119.1(5) . .
B101 B105 Sn1 Ag2 143.7(5) . .
B104 B105 Sn1 Ag2 -91.9(6) . .
B109 B105 Sn1 Ag3 151.8(5) . .
B110 B105 Sn1 Ag3 -138.2(5) . .
B101 B105 Sn1 Ag3 124.6(3) . .
B104 B105 Sn1 Ag3 -111.0(3) . .
B109 B105 Sn1 Ag4 91.8(5) . 2_675
B110 B105 Sn1 Ag4 161.8(4) . 2_675
B101 B105 Sn1 Ag4 64.6(3) . 2_675
B104 B105 Sn1 Ag4 -171.0(3) . 2_675
B109 B105 Sn1 Ag5 -53.8(6) . .
B110 B105 Sn1 Ag5 16.2(6) . .
B101 B105 Sn1 Ag5 -81.0(4) . .
B104 B105 Sn1 Ag5 43.4(4) . .
B110 B104 Sn1 B101 -10.8(5) . .
B106 B104 Sn1 B101 57.5(5) . .
B105 B104 Sn1 B101 -38.4(3) . .
B103 B104 Sn1 B101 84.8(3) . .
B110 B104 Sn1 B105 27.6(4) . .
B106 B104 Sn1 B105 96.0(5) . .
B103 B104 Sn1 B105 123.2(4) . .
B110 B104 Sn1 B103 -95.6(6) . .
B106 B104 Sn1 B103 -27.2(4) . .
B105 B104 Sn1 B103 -123.2(4) . .
B110 B104 Sn1 B102 -59.1(5) . .
B106 B104 Sn1 B102 9.2(5) . .
B105 B104 Sn1 B102 -86.7(4) . .
B103 B104 Sn1 B102 36.5(3) . .
B110 B104 Sn1 Ag2 -179.9(4) . .
B106 B104 Sn1 Ag2 -111.5(4) . .
B105 B104 Sn1 Ag2 152.5(3) . .
B103 B104 Sn1 Ag2 -84.3(3) . .
B110 B104 Sn1 Ag3 110.9(4) . .
B106 B104 Sn1 Ag3 179.2(4) . .
B105 B104 Sn1 Ag3 83.3(3) . .
B103 B104 Sn1 Ag3 -153.5(3) . .
B110 B104 Sn1 Ag4 50.8(8) . 2_675
B106 B104 Sn1 Ag4 119.2(5) . 2_675
B105 B104 Sn1 Ag4 23.2(6) . 2_675
B103 B104 Sn1 Ag4 146.4(4) . 2_675
B110 B104 Sn1 Ag5 -122.6(5) . .
B106 B104 Sn1 Ag5 -54.2(5) . .
B105 B104 Sn1 Ag5 -150.2(3) . .
B103 B104 Sn1 Ag5 -27.0(3) . .
B107 B103 Sn1 B101 9.4(5) . .
B106 B103 Sn1 B101 -60.7(5) . .
B102 B103 Sn1 B101 38.1(3) . .
B104 B103 Sn1 B101 -87.9(3) . .
B107 B103 Sn1 B105 58.2(5) . .
B106 B103 Sn1 B105 -11.9(5) . .
B102 B103 Sn1 B105 87.0(4) . .
B104 B103 Sn1 B105 -39.0(3) . .
B107 B103 Sn1 B104 97.2(5) . .
B106 B103 Sn1 B104 27.1(4) . .
B102 B103 Sn1 B104 126.0(4) . .
B107 B103 Sn1 B102 -28.8(4) . .
B106 B103 Sn1 B102 -98.9(6) . .
B104 B103 Sn1 B102 -126.0(4) . .
B107 B103 Sn1 Ag2 -138.7(4) . .
B106 B103 Sn1 Ag2 151.2(4) . .
B102 B103 Sn1 Ag2 -110.0(3) . .
B104 B103 Sn1 Ag2 124.0(3) . .
B107 B103 Sn1 Ag3 153.1(3) . .
B106 B103 Sn1 Ag3 83.0(6) . .
B102 B103 Sn1 Ag3 -178.1(3) . .
B104 B103 Sn1 Ag3 55.9(5) . .
B107 B103 Sn1 Ag4 -59.8(6) . 2_675
B106 B103 Sn1 Ag4 -129.9(4) . 2_675
B102 B103 Sn1 Ag4 -31.0(5) . 2_675
B104 B103 Sn1 Ag4 -157.0(3) . 2_675
B107 B103 Sn1 Ag5 -117.5(5) . .
B106 B103 Sn1 Ag5 172.4(6) . .
B102 B103 Sn1 Ag5 -88.8(3) . .
B104 B103 Sn1 Ag5 145.2(4) . .
B107 B102 Sn1 B101 -96.2(6) . .
B108 B102 Sn1 B101 -27.7(5) . .
B103 B102 Sn1 B101 -124.6(4) . .
B107 B102 Sn1 B105 -57.4(5) . .
B108 B102 Sn1 B105 11.2(5) . .
B103 B102 Sn1 B105 -85.7(3) . .
B101 B102 Sn1 B105 38.9(3) . .
B107 B102 Sn1 B104 -8.8(5) . .
B108 B102 Sn1 B104 59.8(5) . .
B103 B102 Sn1 B104 -37.2(3) . .
B101 B102 Sn1 B104 87.4(3) . .
B107 B102 Sn1 B103 28.4(5) . .
B108 B102 Sn1 B103 97.0(6) . .
B101 B102 Sn1 B103 124.6(4) . .
B107 B102 Sn1 Ag2 121.7(5) . .
B108 B102 Sn1 Ag2 -169.7(4) . .
B103 B102 Sn1 Ag2 93.3(3) . .
B101 B102 Sn1 Ag2 -142.1(3) . .
B107 B102 Sn1 Ag3 -154.8(4) . .
B108 B102 Sn1 Ag3 -86.3(8) . .
B103 B102 Sn1 Ag3 176.8(5) . .
B101 B102 Sn1 Ag3 -58.6(7) . .
B107 B102 Sn1 Ag4 -167.8(5) . 2_675
B108 B102 Sn1 Ag4 -99.2(5) . 2_675
B103 B102 Sn1 Ag4 163.8(3) . 2_675
B101 B102 Sn1 Ag4 -71.5(3) . 2_675
B107 B102 Sn1 Ag5 90.0(5) . .
B108 B102 Sn1 Ag5 158.6(6) . .
B103 B102 Sn1 Ag5 61.6(3) . .
B101 B102 Sn1 Ag5 -173.8(3) . .
Ag1 Ag2 Sn1 B101 -75.5(4) . .
Sn1 Ag2 Sn1 B101 104.5(4) 2_675 .
Ag3 Ag2 Sn1 B101 104.5(4) . .
Sn3 Ag2 Sn1 B101 -136.5(4) . .
Sn3 Ag2 Sn1 B101 -11.7(4) 2_675 .
Ag5 Ag2 Sn1 B101 -7.6(4) 2_675 .
Ag5 Ag2 Sn1 B101 -88.7(4) . .
Ag4 Ag2 Sn1 B101 157.2(4) . .
Ag4 Ag2 Sn1 B101 38.3(4) 2_675 .
Ag1 Ag2 Sn1 B105 158.2(5) . .
Sn1 Ag2 Sn1 B105 -21.8(5) 2_675 .
Ag3 Ag2 Sn1 B105 -21.8(5) . .
Sn3 Ag2 Sn1 B105 97.2(5) . .
Sn3 Ag2 Sn1 B105 -137.9(5) 2_675 .
Ag5 Ag2 Sn1 B105 -133.8(5) 2_675 .
Ag5 Ag2 Sn1 B105 145.0(5) . .
Ag4 Ag2 Sn1 B105 30.9(5) . .
Ag4 Ag2 Sn1 B105 -88.0(5) 2_675 .
Ag1 Ag2 Sn1 B104 84.4(2) . .
Sn1 Ag2 Sn1 B104 -95.6(2) 2_675 .
Ag3 Ag2 Sn1 B104 -95.6(2) . .
Sn3 Ag2 Sn1 B104 23.4(2) . .
Sn3 Ag2 Sn1 B104 148.3(2) 2_675 .
Ag5 Ag2 Sn1 B104 152.4(3) 2_675 .
Ag5 Ag2 Sn1 B104 71.2(2) . .
Ag4 Ag2 Sn1 B104 -42.9(2) . .
Ag4 Ag2 Sn1 B104 -161.8(2) 2_675 .
Ag1 Ag2 Sn1 B103 32.13(19) . .
Sn1 Ag2 Sn1 B103 -147.87(19) 2_675 .
Ag3 Ag2 Sn1 B103 -147.87(19) . .
Sn3 Ag2 Sn1 B103 -28.91(19) . .
Sn3 Ag2 Sn1 B103 95.96(19) 2_675 .
Ag5 Ag2 Sn1 B103 100.1(2) 2_675 .
Ag5 Ag2 Sn1 B103 18.93(19) . .
Ag4 Ag2 Sn1 B103 -95.23(19) . .
Ag4 Ag2 Sn1 B103 145.91(19) 2_675 .
Ag1 Ag2 Sn1 B102 -19.2(2) . .
Sn1 Ag2 Sn1 B102 160.8(2) 2_675 .
Ag3 Ag2 Sn1 B102 160.8(2) . .
Sn3 Ag2 Sn1 B102 -80.3(2) . .
Sn3 Ag2 Sn1 B102 44.6(2) 2_675 .
Ag5 Ag2 Sn1 B102 48.7(2) 2_675 .
Ag5 Ag2 Sn1 B102 -32.4(2) . .
Ag4 Ag2 Sn1 B102 -146.6(2) . .
Ag4 Ag2 Sn1 B102 94.6(2) 2_675 .
Ag1 Ag2 Sn1 Ag3 180.0 . .
Sn1 Ag2 Sn1 Ag3 0.0 2_675 .
Sn3 Ag2 Sn1 Ag3 118.961(15) . .
Sn3 Ag2 Sn1 Ag3 -116.172(16) 2_675 .
Ag5 Ag2 Sn1 Ag3 -112.07(11) 2_675 .
Ag5 Ag2 Sn1 Ag3 166.807(19) . .
Ag4 Ag2 Sn1 Ag3 52.646(13) . .
Ag4 Ag2 Sn1 Ag3 -66.221(13) 2_675 .
Ag1 Ag2 Sn1 Ag4 -113.779(14) . 2_675
Sn1 Ag2 Sn1 Ag4 66.221(13) 2_675 2_675
Ag3 Ag2 Sn1 Ag4 66.221(13) . 2_675
Sn3 Ag2 Sn1 Ag4 -174.82(2) . 2_675
Sn3 Ag2 Sn1 Ag4 -49.951(18) 2_675 2_675
Ag5 Ag2 Sn1 Ag4 -45.84(11) 2_675 2_675
Ag5 Ag2 Sn1 Ag4 -126.97(2) . 2_675
Ag4 Ag2 Sn1 Ag4 118.87(2) . 2_675
Ag1 Ag2 Sn1 Ag5 13.193(19) . .
Sn1 Ag2 Sn1 Ag5 -166.807(19) 2_675 .
Ag3 Ag2 Sn1 Ag5 -166.807(19) . .
Sn3 Ag2 Sn1 Ag5 -47.85(2) . .
Sn3 Ag2 Sn1 Ag5 77.02(2) 2_675 .
Ag5 Ag2 Sn1 Ag5 81.13(11) 2_675 .
Ag4 Ag2 Sn1 Ag5 -114.16(2) . .
Ag4 Ag2 Sn1 Ag5 126.97(2) 2_675 .
Sn2 Ag3 Sn1 B101 93.9(2) . .
Sn2 Ag3 Sn1 B101 -23.8(2) 2_675 .
Ag2 Ag3 Sn1 B101 -141.2(2) . .
Sn1 Ag3 Sn1 B101 -141.2(2) 2_675 .
Ag4 Ag3 Sn1 B101 157.4(2) . .
Ag4 Ag3 Sn1 B101 -63.0(2) 2_675 .
Sn2 Ag3 Sn1 B105 47.43(19) . .
Sn2 Ag3 Sn1 B105 -70.31(19) 2_675 .
Ag2 Ag3 Sn1 B105 172.27(19) . .
Sn1 Ag3 Sn1 B105 172.27(19) 2_675 .
Ag4 Ag3 Sn1 B105 110.93(19) . .
Ag4 Ag3 Sn1 B105 -109.49(19) 2_675 .
Sn2 Ag3 Sn1 B104 -1.12(18) . .
Sn2 Ag3 Sn1 B104 -118.86(18) 2_675 .
Ag2 Ag3 Sn1 B104 123.72(18) . .
Sn1 Ag3 Sn1 B104 123.72(18) 2_675 .
Ag4 Ag3 Sn1 B104 62.39(18) . .
Ag4 Ag3 Sn1 B104 -158.04(18) 2_675 .
Sn2 Ag3 Sn1 B103 -42.4(3) . .
Sn2 Ag3 Sn1 B103 -160.2(3) 2_675 .
Ag2 Ag3 Sn1 B103 82.4(3) . .
Sn1 Ag3 Sn1 B103 82.4(3) 2_675 .
Ag4 Ag3 Sn1 B103 21.1(3) . .
Ag4 Ag3 Sn1 B103 160.6(3) 2_675 .
Sn2 Ag3 Sn1 B102 142.2(6) . .
Sn2 Ag3 Sn1 B102 24.5(7) 2_675 .
Ag2 Ag3 Sn1 B102 -92.9(6) . .
Sn1 Ag3 Sn1 B102 -92.9(6) 2_675 .
Ag4 Ag3 Sn1 B102 -154.3(6) . .
Ag4 Ag3 Sn1 B102 -14.7(6) 2_675 .
Sn2 Ag3 Sn1 Ag2 -124.839(16) . .
Sn2 Ag3 Sn1 Ag2 117.421(19) 2_675 .
Sn1 Ag3 Sn1 Ag2 0.0 2_675 .
Ag4 Ag3 Sn1 Ag2 -61.333(16) . .
Ag4 Ag3 Sn1 Ag2 78.245(16) 2_675 .
Sn2 Ag3 Sn1 Ag4 156.92(2) . 2_675
Sn2 Ag3 Sn1 Ag4 39.18(2) 2_675 2_675
Ag2 Ag3 Sn1 Ag4 -78.245(16) . 2_675
Sn1 Ag3 Sn1 Ag4 -78.245(16) 2_675 2_675
Ag4 Ag3 Sn1 Ag4 -139.58(3) . 2_675
Sn2 Ag3 Sn1 Ag5 -111.12(3) . .
Sn2 Ag3 Sn1 Ag5 131.14(3) 2_675 .
Ag2 Ag3 Sn1 Ag5 13.717(19) . .
Sn1 Ag3 Sn1 Ag5 13.717(19) 2_675 .
Ag4 Ag3 Sn1 Ag5 -47.62(3) . .
Ag4 Ag3 Sn1 Ag5 91.96(3) 2_675 .
Ag1 Ag5 Sn1 B101 131.69(19) . .
Sn4 Ag5 Sn1 B101 76.7(2) . .
Sn3 Ag5 Sn1 B101 -171.32(19) . .
Ag2 Ag5 Sn1 B101 143.77(19) . .
Ag1 Ag5 Sn1 B105 -175.6(3) . .
Sn4 Ag5 Sn1 B105 129.4(3) . .
Sn3 Ag5 Sn1 B105 -118.6(3) . .
Ag2 Ag5 Sn1 B105 -163.5(3) . .
Ag1 Ag5 Sn1 B104 -144.81(17) . .
Sn4 Ag5 Sn1 B104 160.21(18) . .
Sn3 Ag5 Sn1 B104 -87.81(17) . .
Ag2 Ag5 Sn1 B104 -132.73(17) . .
Ag1 Ag5 Sn1 B103 -169.8(2) . .
Sn4 Ag5 Sn1 B103 135.2(2) . .
Sn3 Ag5 Sn1 B103 -112.8(2) . .
Ag2 Ag5 Sn1 B103 -157.7(2) . .
Ag1 Ag5 Sn1 B102 136.7(2) . .
Sn4 Ag5 Sn1 B102 81.7(2) . .
Sn3 Ag5 Sn1 B102 -166.4(2) . .
Ag2 Ag5 Sn1 B102 148.7(2) . .
Ag1 Ag5 Sn1 Ag2 -12.081(17) . .
Sn4 Ag5 Sn1 Ag2 -67.06(5) . .
Sn3 Ag5 Sn1 Ag2 44.911(14) . .
Ag1 Ag5 Sn1 Ag3 -25.54(3) . .
Sn4 Ag5 Sn1 Ag3 -80.52(6) . .
Sn3 Ag5 Sn1 Ag3 31.45(3) . .
Ag2 Ag5 Sn1 Ag3 -13.462(19) . .
Ag1 Ag5 Sn1 Ag4 37.72(3) . 2_675
Sn4 Ag5 Sn1 Ag4 -17.26(6) . 2_675
Sn3 Ag5 Sn1 Ag4 94.71(2) . 2_675
Ag2 Ag5 Sn1 Ag4 49.797(19) . 2_675
B406 B405 Sn4 B404 25.2(5) . .
B410 B405 Sn4 B404 94.2(6) . .
B403 B405 Sn4 B404 121.6(5) . .
B406 B405 Sn4 B401 -12.7(5) . .
B410 B405 Sn4 B401 56.2(5) . .
B403 B405 Sn4 B401 83.6(4) . .
B404 B405 Sn4 B401 -38.0(4) . .
B406 B405 Sn4 B403 -96.4(6) . .
B410 B405 Sn4 B403 -27.5(5) . .
B404 B405 Sn4 B403 -121.6(5) . .
B406 B405 Sn4 B402 -58.9(5) . .
B410 B405 Sn4 B402 10.0(5) . .
B403 B405 Sn4 B402 37.5(4) . .
B404 B405 Sn4 B402 -84.1(4) . .
B406 B405 Sn4 Ag1 136.9(4) . .
B410 B405 Sn4 Ag1 -154.2(4) . .
B403 B405 Sn4 Ag1 -126.8(5) . .
B404 B405 Sn4 Ag1 111.6(5) . .
B406 B405 Sn4 Ag5 -117.4(5) . .
B410 B405 Sn4 Ag5 -48.5(6) . .
B403 B405 Sn4 Ag5 -21.0(5) . .
B404 B405 Sn4 Ag5 -142.7(3) . .
B406 B404 Sn4 B405 -26.5(5) . .
B407 B404 Sn4 B405 -97.5(6) . .
B401 B404 Sn4 B405 -124.1(5) . .
B406 B404 Sn4 B401 97.7(6) . .
B407 B404 Sn4 B401 26.6(5) . .
B405 B404 Sn4 B401 124.1(5) . .
B406 B404 Sn4 B403 13.3(5) . .
B407 B404 Sn4 B403 -57.7(5) . .
B401 B404 Sn4 B403 -84.4(4) . .
B405 B404 Sn4 B403 39.8(4) . .
B406 B404 Sn4 B402 60.7(5) . .
B407 B404 Sn4 B402 -10.3(5) . .
B401 B404 Sn4 B402 -36.9(4) . .
B405 B404 Sn4 B402 87.2(4) . .
B406 B404 Sn4 Ag1 -171.1(4) . .
B407 B404 Sn4 Ag1 117.9(5) . .
B401 B404 Sn4 Ag1 91.2(4) . .
B405 B404 Sn4 Ag1 -144.6(3) . .
B406 B404 Sn4 Ag5 74.5(7) . .
B407 B404 Sn4 Ag5 3.5(8) . .
B401 B404 Sn4 Ag5 -23.2(6) . .
B405 B404 Sn4 Ag5 101.0(5) . .
B407 B401 Sn4 B405 12.8(5) . .
B408 B401 Sn4 B405 -56.2(5) . .
B402 B401 Sn4 B405 -85.3(4) . .
B404 B401 Sn4 B405 39.0(4) . .
B407 B401 Sn4 B404 -26.2(5) . .
B408 B401 Sn4 B404 -95.1(6) . .
B402 B401 Sn4 B404 -124.2(5) . .
B407 B401 Sn4 B403 61.3(5) . .
B408 B401 Sn4 B403 -7.6(5) . .
B402 B401 Sn4 B403 -36.7(4) . .
B404 B401 Sn4 B403 87.5(4) . .
B407 B401 Sn4 B402 98.0(6) . .
B408 B401 Sn4 B402 29.1(5) . .
B404 B401 Sn4 B402 124.2(5) . .
B407 B401 Sn4 Ag1 -152.5(4) . .
B408 B401 Sn4 Ag1 138.5(4) . .
B402 B401 Sn4 Ag1 109.5(3) . .
B404 B401 Sn4 Ag1 -126.3(3) . .
B407 B401 Sn4 Ag5 142.7(5) . .
B408 B401 Sn4 Ag5 73.7(5) . .
B402 B401 Sn4 Ag5 44.7(4) . .
B404 B401 Sn4 Ag5 168.9(3) . .
B410 B403 Sn4 B405 28.1(5) . .
B409 B403 Sn4 B405 98.2(6) . .
B402 B403 Sn4 B405 124.4(5) . .
B410 B403 Sn4 B404 -12.3(6) . .
B409 B403 Sn4 B404 57.8(5) . .
B402 B403 Sn4 B404 84.0(4) . .
B405 B403 Sn4 B404 -40.4(4) . .
B410 B403 Sn4 B401 -60.4(6) . .
B409 B403 Sn4 B401 9.7(5) . .
B402 B403 Sn4 B401 35.9(4) . .
B405 B403 Sn4 B401 -88.5(4) . .
B410 B403 Sn4 B402 -96.3(6) . .
B409 B403 Sn4 B402 -26.2(5) . .
B405 B403 Sn4 B402 -124.4(5) . .
B410 B403 Sn4 Ag1 172.8(4) . .
B409 B403 Sn4 Ag1 -117.1(5) . .
B402 B403 Sn4 Ag1 -90.9(4) . .
B405 B403 Sn4 Ag1 144.7(3) . .
B410 B403 Sn4 Ag5 -167.8(6) . .
B409 B403 Sn4 Ag5 -97.7(5) . .
B402 B403 Sn4 Ag5 -71.5(3) . .
B405 B403 Sn4 Ag5 164.1(3) . .
B409 B402 Sn4 B405 -11.2(6) . .
B408 B402 Sn4 B405 58.8(6) . .
B401 B402 Sn4 B405 87.8(4) . .
B403 B402 Sn4 B405 -38.3(4) . .
B409 B402 Sn4 B404 -60.8(6) . .
B408 B402 Sn4 B404 9.3(6) . .
B401 B402 Sn4 B404 38.2(4) . .
B403 B402 Sn4 B404 -87.9(4) . .
B409 B402 Sn4 B401 -99.0(6) . .
B408 B402 Sn4 B401 -28.9(5) . .
B403 B402 Sn4 B401 -126.1(5) . .
B409 B402 Sn4 B403 27.1(5) . .
B408 B402 Sn4 B403 97.2(7) . .
B401 B402 Sn4 B403 126.1(5) . .
B409 B402 Sn4 Ag1 160.6(5) . .
B408 B402 Sn4 Ag1 -129.3(5) . .
B401 B402 Sn4 Ag1 -100.4(3) . .
B403 B402 Sn4 Ag1 133.5(3) . .
B409 B402 Sn4 Ag5 126.0(6) . .
B408 B402 Sn4 Ag5 -164.0(6) . .
B401 B402 Sn4 Ag5 -135.0(4) . .
B403 B402 Sn4 Ag5 98.8(3) . .
Sn4 Ag1 Sn4 B405 -79.7(5) 2_675 .
Ag2 Ag1 Sn4 B405 100.3(5) . .
Ag5 Ag1 Sn4 B405 122.6(5) . .
Ag5 Ag1 Sn4 B405 -20.7(5) 2_675 .
Sn3 Ag1 Sn4 B405 169.6(5) . .
Sn3 Ag1 Sn4 B405 34.8(5) 2_675 .
Sn4 Ag1 Sn4 B404 7.3(3) 2_675 .
Ag2 Ag1 Sn4 B404 -172.7(3) . .
Ag5 Ag1 Sn4 B404 -150.5(3) . .
Ag5 Ag1 Sn4 B404 66.2(3) 2_675 .
Sn3 Ag1 Sn4 B404 -103.4(3) . .
Sn3 Ag1 Sn4 B404 121.7(3) 2_675 .
Sn4 Ag1 Sn4 B401 65.1(2) 2_675 .
Ag2 Ag1 Sn4 B401 -114.9(2) . .
Ag5 Ag1 Sn4 B401 -92.6(2) . .
Ag5 Ag1 Sn4 B401 124.0(2) 2_675 .
Sn3 Ag1 Sn4 B401 -45.6(2) . .
Sn3 Ag1 Sn4 B401 179.5(2) 2_675 .
Sn4 Ag1 Sn4 B403 -179.9(4) 2_675 .
Ag2 Ag1 Sn4 B403 0.1(4) . .
Ag5 Ag1 Sn4 B403 22.3(4) . .
Ag5 Ag1 Sn4 B403 -121.0(4) 2_675 .
Sn3 Ag1 Sn4 B403 69.4(4) . .
Sn3 Ag1 Sn4 B403 -65.5(4) 2_675 .
Sn4 Ag1 Sn4 B402 119.1(3) 2_675 .
Ag2 Ag1 Sn4 B402 -60.9(3) . .
Ag5 Ag1 Sn4 B402 -38.6(3) . .
Ag5 Ag1 Sn4 B402 178.0(3) 2_675 .
Sn3 Ag1 Sn4 B402 8.4(3) . .
Sn3 Ag1 Sn4 B402 -126.5(3) 2_675 .
Sn4 Ag1 Sn4 Ag5 157.75(2) 2_675 .
Ag2 Ag1 Sn4 Ag5 -22.25(2) . .
Ag5 Ag1 Sn4 Ag5 -143.33(6) 2_675 .
Sn3 Ag1 Sn4 Ag5 47.06(3) . .
Sn3 Ag1 Sn4 Ag5 -87.83(3) 2_675 .
Ag1 Ag5 Sn4 B405 -151.1(3) . .
Sn3 Ag5 Sn4 B405 167.6(3) . .
Ag2 Ag5 Sn4 B405 -134.1(3) . .
Sn1 Ag5 Sn4 B405 -82.2(3) . .
Ag1 Ag5 Sn4 B404 132.8(4) . .
Sn3 Ag5 Sn4 B404 91.5(4) . .
Ag2 Ag5 Sn4 B404 149.8(4) . .
Sn1 Ag5 Sn4 B404 -158.3(4) . .
Ag1 Ag5 Sn4 B401 115.2(2) . .
Sn3 Ag5 Sn4 B401 74.0(2) . .
Ag2 Ag5 Sn4 B401 132.2(2) . .
Sn1 Ag5 Sn4 B401 -175.8(2) . .
Ag1 Ag5 Sn4 B403 -166.7(2) . .
Sn3 Ag5 Sn4 B403 152.1(2) . .
Ag2 Ag5 Sn4 B403 -149.7(2) . .
Sn1 Ag5 Sn4 B403 -97.7(2) . .
Ag1 Ag5 Sn4 B402 147.0(2) . .
Sn3 Ag5 Sn4 B402 105.7(2) . .
Ag2 Ag5 Sn4 B402 164.0(2) . .
Sn1 Ag5 Sn4 B402 -144.1(2) . .
Sn3 Ag5 Sn4 Ag1 -41.290(17) . .
Ag2 Ag5 Sn4 Ag1 16.970(18) . .
Sn1 Ag5 Sn4 Ag1 68.91(5) . .
B210 B207 Sn2 B206 25.0(5) . .
B209 B207 Sn2 B206 94.8(6) . .
B203 B207 Sn2 B206 122.4(5) . .
B210 B207 Sn2 B203 -97.5(6) . .
B209 B207 Sn2 B203 -27.7(5) . .
B206 B207 Sn2 B203 -122.4(5) . .
B210 B207 Sn2 B201 -13.2(5) . .
B209 B207 Sn2 B201 56.6(5) . .
B203 B207 Sn2 B201 84.3(4) . .
B206 B207 Sn2 B201 -38.1(4) . .
B210 B207 Sn2 B202 -60.4(5) . .
B209 B207 Sn2 B202 9.4(5) . .
B203 B207 Sn2 B202 37.1(3) . .
B206 B207 Sn2 B202 -85.4(4) . .
B210 B207 Sn2 Ag3 180.0(4) . .
B209 B207 Sn2 Ag3 -110.2(5) . .
B203 B207 Sn2 Ag3 -82.6(4) . .
B206 B207 Sn2 Ag3 155.0(3) . .
B210 B207 Sn2 Ag4 -80.7(6) . .
B209 B207 Sn2 Ag4 -10.9(7) . .
B203 B207 Sn2 Ag4 16.7(5) . .
B206 B207 Sn2 Ag4 -105.7(4) . .
B210 B206 Sn2 B207 -25.1(5) . .
B205 B206 Sn2 B207 -96.2(6) . .
B201 B206 Sn2 B207 -123.3(5) . .
B210 B206 Sn2 B203 13.7(5) . .
B205 B206 Sn2 B203 -57.4(5) . .
B201 B206 Sn2 B203 -84.5(4) . .
B207 B206 Sn2 B203 38.9(4) . .
B210 B206 Sn2 B201 98.2(7) . .
B205 B206 Sn2 B201 27.1(5) . .
B207 B206 Sn2 B201 123.3(5) . .
B210 B206 Sn2 B202 60.4(6) . .
B205 B206 Sn2 B202 -10.7(5) . .
B201 B206 Sn2 B202 -37.8(4) . .
B207 B206 Sn2 B202 85.6(4) . .
B210 B206 Sn2 Ag3 -134.0(5) . .
B205 B206 Sn2 Ag3 154.9(4) . .
B201 B206 Sn2 Ag3 127.8(6) . .
B207 B206 Sn2 Ag3 -108.8(6) . .
B210 B206 Sn2 Ag4 104.1(5) . .
B205 B206 Sn2 Ag4 33.0(6) . .
B201 B206 Sn2 Ag4 5.9(4) . .
B207 B206 Sn2 Ag4 129.2(3) . .
B208 B203 Sn2 B207 95.8(6) . .
B209 B203 Sn2 B207 27.2(5) . .
B202 B203 Sn2 B207 124.5(5) . .
B208 B203 Sn2 B206 55.7(5) . .
B209 B203 Sn2 B206 -12.9(5) . .
B202 B203 Sn2 B206 84.4(4) . .
B207 B203 Sn2 B206 -40.1(4) . .
B208 B203 Sn2 B201 8.0(5) . .
B209 B203 Sn2 B201 -60.6(5) . .
B202 B203 Sn2 B201 36.8(3) . .
B207 B203 Sn2 B201 -87.7(4) . .
B208 B203 Sn2 B202 -28.7(4) . .
B209 B203 Sn2 B202 -97.3(6) . .
B207 B203 Sn2 B202 -124.5(5) . .
B208 B203 Sn2 Ag3 -135.1(4) . .
B209 B203 Sn2 Ag3 156.3(4) . .
B202 B203 Sn2 Ag3 -106.3(3) . .
B207 B203 Sn2 Ag3 129.2(3) . .
B208 B203 Sn2 Ag4 -74.0(5) . .
B209 B203 Sn2 Ag4 -142.6(5) . .
B202 B203 Sn2 Ag4 -45.2(3) . .
B207 B203 Sn2 Ag4 -169.7(3) . .
B205 B201 Sn2 B207 12.6(5) . .
B204 B201 Sn2 B207 -56.4(5) . .
B206 B201 Sn2 B207 39.6(4) . .
B202 B201 Sn2 B207 -84.3(4) . .
B205 B201 Sn2 B206 -27.0(5) . .
B204 B201 Sn2 B206 -96.0(6) . .
B202 B201 Sn2 B206 -123.9(5) . .
B205 B201 Sn2 B203 60.5(5) . .
B204 B201 Sn2 B203 -8.5(5) . .
B206 B201 Sn2 B203 87.5(4) . .
B202 B201 Sn2 B203 -36.4(3) . .
B205 B201 Sn2 B202 96.9(6) . .
B204 B201 Sn2 B202 27.9(5) . .
B206 B201 Sn2 B202 123.9(5) . .
B205 B201 Sn2 Ag3 177.2(4) . .
B204 B201 Sn2 Ag3 108.2(5) . .
B206 B201 Sn2 Ag3 -155.8(3) . .
B202 B201 Sn2 Ag3 80.3(4) . .
B205 B201 Sn2 Ag4 157.5(5) . .
B204 B201 Sn2 Ag4 88.5(5) . .
B206 B201 Sn2 Ag4 -175.5(3) . .
B202 B201 Sn2 Ag4 60.7(3) . .
B204 B202 Sn2 B207 60.0(5) . .
B208 B202 Sn2 B207 -9.4(5) . .
B203 B202 Sn2 B207 -37.9(3) . .
B201 B202 Sn2 B207 87.8(4) . .
B204 B202 Sn2 B206 10.3(5) . .
B208 B202 Sn2 B206 -59.1(5) . .
B203 B202 Sn2 B206 -87.7(3) . .
B201 B202 Sn2 B206 38.1(3) . .
B204 B202 Sn2 B203 98.0(6) . .
B208 B202 Sn2 B203 28.6(5) . .
B201 B202 Sn2 B203 125.8(5) . .
B204 B202 Sn2 B201 -27.8(5) . .
B208 B202 Sn2 B201 -97.2(6) . .
B203 B202 Sn2 B201 -125.8(5) . .
B204 B202 Sn2 Ag3 -164.6(4) . .
B208 B202 Sn2 Ag3 126.0(4) . .
B203 B202 Sn2 Ag3 97.4(3) . .
B201 B202 Sn2 Ag3 -136.8(3) . .
B204 B202 Sn2 Ag4 -133.7(5) . .
B208 B202 Sn2 Ag4 156.9(6) . .
B203 B202 Sn2 Ag4 128.3(3) . .
B201 B202 Sn2 Ag4 -106.0(3) . .
Sn2 Ag3 Sn2 B207 -15.0(3) 2_675 .
Ag2 Ag3 Sn2 B207 165.0(3) . .
Sn1 Ag3 Sn2 B207 96.9(3) 2_675 .
Sn1 Ag3 Sn2 B207 -135.9(3) . .
Ag4 Ag3 Sn2 B207 136.1(3) . .
Ag4 Ag3 Sn2 B207 -85.9(3) 2_675 .
Sn2 Ag3 Sn2 B206 76.7(6) 2_675 .
Ag2 Ag3 Sn2 B206 -103.3(6) . .
Sn1 Ag3 Sn2 B206 -171.4(6) 2_675 .
Sn1 Ag3 Sn2 B206 -44.2(6) . .
Ag4 Ag3 Sn2 B206 -132.2(6) . .
Ag4 Ag3 Sn2 B206 5.9(6) 2_675 .
Sn2 Ag3 Sn2 B203 -67.94(19) 2_675 .
Ag2 Ag3 Sn2 B203 112.06(19) . .
Sn1 Ag3 Sn2 B203 43.96(19) 2_675 .
Sn1 Ag3 Sn2 B203 171.14(19) . .
Ag4 Ag3 Sn2 B203 83.17(19) . .
Ag4 Ag3 Sn2 B203 -138.8(2) 2_675 .
Sn2 Ag3 Sn2 B201 -173.5(3) 2_675 .
Ag2 Ag3 Sn2 B201 6.5(3) . .
Sn1 Ag3 Sn2 B201 -61.6(3) 2_675 .
Sn1 Ag3 Sn2 B201 65.6(3) . .
Ag4 Ag3 Sn2 B201 -22.4(3) . .
Ag4 Ag3 Sn2 B201 115.7(3) 2_675 .
Sn2 Ag3 Sn2 B202 -119.4(2) 2_675 .
Ag2 Ag3 Sn2 B202 60.6(2) . .
Sn1 Ag3 Sn2 B202 -7.5(2) 2_675 .
Sn1 Ag3 Sn2 B202 119.7(2) . .
Ag4 Ag3 Sn2 B202 31.7(2) . .
Ag4 Ag3 Sn2 B202 169.8(2) 2_675 .
Sn2 Ag3 Sn2 Ag4 -151.111(19) 2_675 .
Ag2 Ag3 Sn2 Ag4 28.889(19) . .
Sn1 Ag3 Sn2 Ag4 -39.21(2) 2_675 .
Sn1 Ag3 Sn2 Ag4 87.97(2) . .
Ag4 Ag3 Sn2 Ag4 138.07(5) 2_675 .
Ag3 Ag4 Sn2 B207 -126.5(3) . .
Sn1 Ag4 Sn2 B207 -92.5(3) 2_675 .
Ag2 Ag4 Sn2 B207 -148.4(3) . .
Ag3 Ag4 Sn2 B206 162.0(3) . .
Sn1 Ag4 Sn2 B206 -163.9(3) 2_675 .
Ag2 Ag4 Sn2 B206 140.2(3) . .
Ag3 Ag4 Sn2 B203 -114.25(18) . .
Sn1 Ag4 Sn2 B203 -80.23(18) 2_675 .
Ag2 Ag4 Sn2 B203 -136.13(18) . .
Ag3 Ag4 Sn2 B201 166.4(2) . .
Sn1 Ag4 Sn2 B201 -159.6(2) 2_675 .
Ag2 Ag4 Sn2 B201 144.5(2) . .
Ag3 Ag4 Sn2 B202 -148.9(2) . .
Sn1 Ag4 Sn2 B202 -114.9(2) 2_675 .
Ag2 Ag4 Sn2 B202 -170.8(2) . .
Sn1 Ag4 Sn2 Ag3 34.023(17) 2_675 .
Ag2 Ag4 Sn2 Ag3 -21.876(15) . .
B308 B302 Sn3 B303 -27.2(5) . .
B307 B302 Sn3 B303 -95.5(7) . .
B301 B302 Sn3 B303 -123.1(5) . .
B308 B302 Sn3 B304 10.8(5) . .
B307 B302 Sn3 B304 -57.4(6) . .
B301 B302 Sn3 B304 -85.1(4) . .
B303 B302 Sn3 B304 38.1(4) . .
B308 B302 Sn3 B305 58.3(5) . .
B307 B302 Sn3 B305 -9.9(6) . .
B301 B302 Sn3 B305 -37.6(4) . .
B303 B302 Sn3 B305 85.6(4) . .
B308 B302 Sn3 B301 95.9(6) . .
B307 B302 Sn3 B301 27.6(5) . .
B303 B302 Sn3 B301 123.1(5) . .
B308 B302 Sn3 Ag1 -132.1(5) . .
B307 B302 Sn3 Ag1 159.7(5) . .
B301 B302 Sn3 Ag1 132.0(3) . .
B303 B302 Sn3 Ag1 -104.8(3) . .
B308 B302 Sn3 Ag2 161.4(4) . .
B307 B302 Sn3 Ag2 93.1(6) . .
B301 B302 Sn3 Ag2 65.5(4) . .
B303 B302 Sn3 Ag2 -171.4(3) . .
B308 B302 Sn3 Ag5 -72.4(8) . .
B307 B302 Sn3 Ag5 -140.7(4) . .
B301 B302 Sn3 Ag5 -168.3(4) . .
B303 B302 Sn3 Ag5 -45.2(7) . .
B309 B303 Sn3 B302 96.9(7) . .
B308 B303 Sn3 B302 27.2(5) . .
B304 B303 Sn3 B302 124.4(5) . .
B309 B303 Sn3 B304 -27.5(5) . .
B308 B303 Sn3 B304 -97.3(7) . .
B302 B303 Sn3 B304 -124.4(5) . .
B309 B303 Sn3 B305 10.5(6) . .
B308 B303 Sn3 B305 -59.3(6) . .
B304 B303 Sn3 B305 37.9(4) . .
B302 B303 Sn3 B305 -86.5(4) . .
B309 B303 Sn3 B301 58.3(6) . .
B308 B303 Sn3 B301 -11.5(6) . .
B304 B303 Sn3 B301 85.8(4) . .
B302 B303 Sn3 B301 -38.6(4) . .
B309 B303 Sn3 Ag1 -165.3(5) . .
B308 B303 Sn3 Ag1 124.9(5) . .
B304 B303 Sn3 Ag1 -137.8(3) . .
B302 B303 Sn3 Ag1 97.7(3) . .
B309 B303 Sn3 Ag2 -143.7(16) . .
B308 B303 Sn3 Ag2 146.5(16) . .
B304 B303 Sn3 Ag2 -116.2(19) . .
B302 B303 Sn3 Ag2 119.4(19) . .
B309 B303 Sn3 Ag5 -102.2(6) . .
B308 B303 Sn3 Ag5 -172.0(5) . .
B304 B303 Sn3 Ag5 -74.7(4) . .
B302 B303 Sn3 Ag5 160.8(3) . .
B309 B304 Sn3 B302 -11.5(5) . .
B310 B304 Sn3 B302 57.2(6) . .
B305 B304 Sn3 B302 85.3(4) . .
B303 B304 Sn3 B302 -38.6(4) . .
B309 B304 Sn3 B303 27.1(5) . .
B310 B304 Sn3 B303 95.8(6) . .
B305 B304 Sn3 B303 123.9(5) . .
B309 B304 Sn3 B305 -96.8(6) . .
B310 B304 Sn3 B305 -28.1(5) . .
B303 B304 Sn3 B305 -123.9(5) . .
B309 B304 Sn3 B301 -59.5(5) . .
B310 B304 Sn3 B301 9.1(5) . .
B305 B304 Sn3 B301 37.2(4) . .
B303 B304 Sn3 B301 -86.6(4) . .
B309 B304 Sn3 Ag1 104.5(5) . .
B310 B304 Sn3 Ag1 173.2(4) . .
B305 B304 Sn3 Ag1 -158.7(3) . .
B303 B304 Sn3 Ag1 77.4(5) . .
B309 B304 Sn3 Ag2 -161.8(4) . .
B310 B304 Sn3 Ag2 -93.2(6) . .
B305 B304 Sn3 Ag2 -65.1(4) . .
B303 B304 Sn3 Ag2 171.0(3) . .
B309 B304 Sn3 Ag5 143.2(5) . .
B310 B304 Sn3 Ag5 -148.1(5) . .
B305 B304 Sn3 Ag5 -120.0(3) . .
B303 B304 Sn3 Ag5 116.1(3) . .
B310 B305 Sn3 B302 -59.0(6) . .
B306 B305 Sn3 B302 10.7(5) . .
B304 B305 Sn3 B302 -87.7(4) . .
B301 B305 Sn3 B302 37.8(4) . .
B310 B305 Sn3 B303 -9.8(5) . .
B306 B305 Sn3 B303 59.9(5) . .
B304 B305 Sn3 B303 -38.5(4) . .
B301 B305 Sn3 B303 86.9(4) . .
B310 B305 Sn3 B304 28.7(5) . .
B306 B305 Sn3 B304 98.4(6) . .
B301 B305 Sn3 B304 125.5(5) . .
B310 B305 Sn3 B301 -96.8(6) . .
B306 B305 Sn3 B301 -27.1(4) . .
B304 B305 Sn3 B301 -125.5(5) . .
B310 B305 Sn3 Ag1 156.7(5) . .
B306 B305 Sn3 Ag1 -133.6(5) . .
B304 B305 Sn3 Ag1 128.1(6) . .
B301 B305 Sn3 Ag1 -106.5(7) . .
B310 B305 Sn3 Ag2 167.0(5) . .
B306 B305 Sn3 Ag2 -123.3(5) . .
B304 B305 Sn3 Ag2 138.3(3) . .
B301 B305 Sn3 Ag2 -96.2(3) . .
B310 B305 Sn3 Ag5 100.1(5) . .
B306 B305 Sn3 Ag5 169.8(4) . .
B304 B305 Sn3 Ag5 71.4(4) . .
B301 B305 Sn3 Ag5 -163.1(3) . .
B307 B301 Sn3 B302 -27.9(5) . .
B306 B301 Sn3 B302 -97.3(6) . .
B305 B301 Sn3 B302 -124.8(5) . .
B307 B301 Sn3 B303 11.5(5) . .
B306 B301 Sn3 B303 -57.9(5) . .
B302 B301 Sn3 B303 39.4(4) . .
B305 B301 Sn3 B303 -85.4(4) . .
B307 B301 Sn3 B304 59.9(5) . .
B306 B301 Sn3 B304 -9.5(5) . .
B302 B301 Sn3 B304 87.8(4) . .
B305 B301 Sn3 B304 -37.1(4) . .
B307 B301 Sn3 B305 96.9(6) . .
B306 B301 Sn3 B305 27.6(4) . .
B302 B301 Sn3 B305 124.8(5) . .
B307 B301 Sn3 Ag1 -106.1(5) . .
B306 B301 Sn3 Ag1 -175.4(3) . .
B302 B301 Sn3 Ag1 -78.2(4) . .
B305 B301 Sn3 Ag1 157.0(3) . .
B307 B301 Sn3 Ag2 -165.8(5) . .
B306 B301 Sn3 Ag2 124.8(4) . .
B302 B301 Sn3 Ag2 -137.9(3) . .
B305 B301 Sn3 Ag2 97.3(3) . .
B307 B301 Sn3 Ag5 139.3(4) . .
B306 B301 Sn3 Ag5 69.9(7) . .
B302 B301 Sn3 Ag5 167.2(4) . .
B305 B301 Sn3 Ag5 42.4(6) . .
Sn4 Ag1 Sn3 B302 -5.0(2) 2_675 .
Sn4 Ag1 Sn3 B302 107.6(2) . .
Ag2 Ag1 Sn3 B302 -129.9(2) . .
Ag5 Ag1 Sn3 B302 153.9(2) . .
Ag5 Ag1 Sn3 B302 -68.4(2) 2_675 .
Sn3 Ag1 Sn3 B302 -129.9(2) 2_675 .
Sn4 Ag1 Sn3 B303 -58.1(3) 2_675 .
Sn4 Ag1 Sn3 B303 54.4(3) . .
Ag2 Ag1 Sn3 B303 177.0(3) . .
Ag5 Ag1 Sn3 B303 100.7(3) . .
Ag5 Ag1 Sn3 B303 -121.5(3) 2_675 .
Sn3 Ag1 Sn3 B303 177.0(3) 2_675 .
Sn4 Ag1 Sn3 B304 -111.1(3) 2_675 .
Sn4 Ag1 Sn3 B304 1.4(3) . .
Ag2 Ag1 Sn3 B304 124.0(3) . .
Ag5 Ag1 Sn3 B304 47.7(3) . .
Ag5 Ag1 Sn3 B304 -174.5(3) 2_675 .
Sn3 Ag1 Sn3 B304 124.0(3) 2_675 .
Sn4 Ag1 Sn3 B305 136.5(7) 2_675 .
Sn4 Ag1 Sn3 B305 -111.0(7) . .
Ag2 Ag1 Sn3 B305 11.6(7) . .
Ag5 Ag1 Sn3 B305 -64.6(7) . .
Ag5 Ag1 Sn3 B305 73.1(7) 2_675 .
Sn3 Ag1 Sn3 B305 11.6(7) 2_675 .
Sn4 Ag1 Sn3 B301 46.1(3) 2_675 .
Sn4 Ag1 Sn3 B301 158.6(3) . .
Ag2 Ag1 Sn3 B301 -78.8(3) . .
Ag5 Ag1 Sn3 B301 -155.0(3) . .
Ag5 Ag1 Sn3 B301 -17.3(3) 2_675 .
Sn3 Ag1 Sn3 B301 -78.8(3) 2_675 .
Sn4 Ag1 Sn3 Ag2 124.900(18) 2_675 .
Sn4 Ag1 Sn3 Ag2 -122.583(19) . .
Ag5 Ag1 Sn3 Ag2 -76.21(2) . .
Ag5 Ag1 Sn3 Ag2 61.505(18) 2_675 .
Sn3 Ag1 Sn3 Ag2 0.0 2_675 .
Sn4 Ag1 Sn3 Ag5 -158.89(3) 2_675 .
Sn4 Ag1 Sn3 Ag5 -46.37(2) . .
Ag2 Ag1 Sn3 Ag5 76.21(2) . .
Ag5 Ag1 Sn3 Ag5 137.72(3) 2_675 .
Sn3 Ag1 Sn3 Ag5 76.21(2) 2_675 .
Ag1 Ag2 Sn3 B302 90.4(3) . .
Sn1 Ag2 Sn3 B302 -152.3(3) . .
Sn1 Ag2 Sn3 B302 -23.9(3) 2_675 .
Ag3 Ag2 Sn3 B302 -89.6(3) . .
Sn3 Ag2 Sn3 B302 90.4(3) 2_675 .
Ag5 Ag2 Sn3 B302 37.7(3) 2_675 .
Ag5 Ag2 Sn3 B302 157.1(3) . .
Ag4 Ag2 Sn3 B302 -70.0(3) . .
Ag4 Ag2 Sn3 B302 -166.5(3) 2_675 .
Ag1 Ag2 Sn3 B303 -23(2) . .
Sn1 Ag2 Sn3 B303 94(2) . .
Sn1 Ag2 Sn3 B303 -137(2) 2_675 .
Ag3 Ag2 Sn3 B303 157(2) . .
Sn3 Ag2 Sn3 B303 -23(2) 2_675 .
Ag5 Ag2 Sn3 B303 -76(2) 2_675 .
Ag5 Ag2 Sn3 B303 44(2) . .
Ag4 Ag2 Sn3 B303 177(2) . .
Ag4 Ag2 Sn3 B303 80(2) 2_675 .
Ag1 Ag2 Sn3 B304 -133.1(3) . .
Sn1 Ag2 Sn3 B304 -15.8(3) . .
Sn1 Ag2 Sn3 B304 112.5(3) 2_675 .
Ag3 Ag2 Sn3 B304 46.9(3) . .
Sn3 Ag2 Sn3 B304 -133.1(3) 2_675 .
Ag5 Ag2 Sn3 B304 174.2(3) 2_675 .
Ag5 Ag2 Sn3 B304 -66.4(3) . .
Ag4 Ag2 Sn3 B304 66.5(3) . .
Ag4 Ag2 Sn3 B304 -30.0(3) 2_675 .
Ag1 Ag2 Sn3 B305 -176.6(2) . .
Sn1 Ag2 Sn3 B305 -59.2(2) . .
Sn1 Ag2 Sn3 B305 69.1(2) 2_675 .
Ag3 Ag2 Sn3 B305 3.4(2) . .
Sn3 Ag2 Sn3 B305 -176.6(2) 2_675 .
Ag5 Ag2 Sn3 B305 130.7(2) 2_675 .
Ag5 Ag2 Sn3 B305 -109.9(2) . .
Ag4 Ag2 Sn3 B305 23.1(2) . .
Ag4 Ag2 Sn3 B305 -73.5(2) 2_675 .
Ag1 Ag2 Sn3 B301 134.39(19) . .
Sn1 Ag2 Sn3 B301 -108.26(19) . .
Sn1 Ag2 Sn3 B301 20.05(19) 2_675 .
Ag3 Ag2 Sn3 B301 -45.61(19) . .
Sn3 Ag2 Sn3 B301 134.39(19) 2_675 .
Ag5 Ag2 Sn3 B301 81.70(19) 2_675 .
Ag5 Ag2 Sn3 B301 -158.90(19) . .
Ag4 Ag2 Sn3 B301 -25.97(19) . .
Ag4 Ag2 Sn3 B301 -122.5(2) 2_675 .
Sn1 Ag2 Sn3 Ag1 117.349(16) . .
Sn1 Ag2 Sn3 Ag1 -114.345(17) 2_675 .
Ag3 Ag2 Sn3 Ag1 180.0 . .
Sn3 Ag2 Sn3 Ag1 0.0 2_675 .
Ag5 Ag2 Sn3 Ag1 -52.693(16) 2_675 .
Ag5 Ag2 Sn3 Ag1 66.709(15) . .
Ag4 Ag2 Sn3 Ag1 -160.361(15) . .
Ag4 Ag2 Sn3 Ag1 103.11(7) 2_675 .
Ag1 Ag2 Sn3 Ag5 -66.709(15) . .
Sn1 Ag2 Sn3 Ag5 50.640(18) . .
Sn1 Ag2 Sn3 Ag5 178.95(2) 2_675 .
Ag3 Ag2 Sn3 Ag5 113.291(15) . .
Sn3 Ag2 Sn3 Ag5 -66.709(15) 2_675 .
Ag5 Ag2 Sn3 Ag5 -119.40(3) 2_675 .
Ag4 Ag2 Sn3 Ag5 132.93(2) . .
Ag4 Ag2 Sn3 Ag5 36.40(7) 2_675 .
Ag1 Ag5 Sn3 B302 -71.8(5) . .
Sn4 Ag5 Sn3 B302 -31.4(5) . .
Ag2 Ag5 Sn3 B302 -139.8(5) . .
Sn1 Ag5 Sn3 B302 177.9(5) . .
Ag1 Ag5 Sn3 B303 -106.7(2) . .
Sn4 Ag5 Sn3 B303 -66.4(2) . .
Ag2 Ag5 Sn3 B303 -174.8(2) . .
Sn1 Ag5 Sn3 B303 142.9(2) . .
Ag1 Ag5 Sn3 B304 -152.5(2) . .
Sn4 Ag5 Sn3 B304 -112.1(2) . .
Ag2 Ag5 Sn3 B304 139.5(2) . .
Sn1 Ag5 Sn3 B304 97.1(2) . .
Ag1 Ag5 Sn3 B305 163.5(2) . .
Sn4 Ag5 Sn3 B305 -156.2(2) . .
Ag2 Ag5 Sn3 B305 95.4(2) . .
Sn1 Ag5 Sn3 B305 53.1(2) . .
Ag1 Ag5 Sn3 B301 130.6(5) . .
Sn4 Ag5 Sn3 B301 170.9(5) . .
Ag2 Ag5 Sn3 B301 62.6(5) . .
Sn1 Ag5 Sn3 B301 20.2(5) . .
Sn4 Ag5 Sn3 Ag1 40.35(2) . .
Ag2 Ag5 Sn3 Ag1 -68.04(2) . .
Sn1 Ag5 Sn3 Ag1 -110.38(3) . .
Ag1 Ag5 Sn3 Ag2 68.04(2) . .
Sn4 Ag5 Sn3 Ag2 108.39(3) . .
Sn1 Ag5 Sn3 Ag2 -42.337(18) . .
